data_4115474
loop_
_publ_author_name
'Svilen Bobev'
'Slavi C. Sevov'

_publ_contact_author
;
Slavi C. Sevov
Department of Chemistry and Biochemistry
251 Nieuwland Science Hall
University of Notre Dame
Notre Dame, IN 46556-5670
USA
;
_publ_contact_author_email ssevov@nd.edu
_publ_contact_author_fax 'Intl. Code + (219)631-6652'
_publ_contact_author_phone 'Intl. Code + (219)631-5891'
_publ_section_title
;
 Clathrate III of Group 14 Exists After All
;
_journal_name_full 'Journal of the American Chemical Society'
_journal_page_first 3389
_journal_page_last 3390
_journal_paper_doi 10.1021/ja010010f
_journal_volume 123
_journal_year 2001
_chemical_formula_moiety 'Cs1.72 Na0.35 Rb2.03 Sn20.31'
_chemical_formula_sum 'Cs1.72 Na0.35 Rb2.03 Sn20.31'
_chemical_formula_weight 2820.22
_chemical_name_common clathrate-III
_chemical_name_systematic
;
 ?
;
_space_group_IT_number 136
_symmetry_cell_setting tetragonal
_symmetry_space_group_name_Hall '-P 4n 2n'
_symmetry_space_group_name_H-M 'P 42/m n m'
_atom_sites_solution_hydrogens geom
_atom_sites_solution_primary direct
_atom_sites_solution_secondary difmap
_audit_creation_method SHELXL-97
_cell_angle_alpha 90.00
_cell_angle_beta 90.00
_cell_angle_gamma 90.00
_cell_formula_units_Z 8
_cell_length_a 23.490(1)
_cell_length_b 23.490(1)
_cell_length_c 12.087(1)
_cell_measurement_reflns_used 25
_cell_measurement_temperature 293(2)
_cell_measurement_theta_max 13.99
_cell_measurement_theta_min 13.09
_cell_volume 6669.4(7)
_computing_cell_refinement CAD4_(Enraf-Nonius,_1977)
_computing_data_collection CAD4_(Enraf-Nonius,_1977)
_computing_data_reduction SDS_Package_(Enraf-Nonius,_1985)
_computing_molecular_graphics 'SHELXTL (Siemens, 1994)'
_computing_publication_material 'SHELXTL (Siemens, 1994)'
_computing_structure_refinement 'SHELXL-97 (Sheldrick, 1997)'
_computing_structure_solution 'SHELXS-97 (Sheldrick, 1990)'
_diffrn_ambient_temperature 293(2)
_diffrn_measured_fraction_theta_full 0.998
_diffrn_measured_fraction_theta_max 0.998
_diffrn_measurement_device_type Enraf_Nonius_CAD4
_diffrn_measurement_method omega-2theta
_diffrn_radiation_monochromator graphite
_diffrn_radiation_source 'fine-focus sealed tube'
_diffrn_radiation_type MoK\a
_diffrn_radiation_wavelength 0.71073
_diffrn_reflns_av_R_equivalents 0.0875
_diffrn_reflns_av_sigmaI/netI 0.0923
_diffrn_reflns_limit_h_max 27
_diffrn_reflns_limit_h_min 0
_diffrn_reflns_limit_k_max 27
_diffrn_reflns_limit_k_min 0
_diffrn_reflns_limit_l_max 14
_diffrn_reflns_limit_l_min 0
_diffrn_reflns_number 6171
_diffrn_reflns_theta_full 25.00
_diffrn_reflns_theta_max 25.00
_diffrn_reflns_theta_min 2.08
_diffrn_standards_interval_count 200
_diffrn_standards_interval_time 120
_diffrn_standards_number 3
_exptl_absorpt_coefficient_mu 19.687
_exptl_absorpt_correction_T_max 0.3846
_exptl_absorpt_correction_T_min 0.2435
_exptl_absorpt_correction_type psi-scan
_exptl_absorpt_process_details 'average of 4 psi-scan reflections'
_exptl_crystal_colour black
_exptl_crystal_density_diffrn 5.617
_exptl_crystal_description bar
_exptl_crystal_F_000 9511
_exptl_crystal_size_max 0.10
_exptl_crystal_size_mid 0.10
_exptl_crystal_size_min 0.06
_refine_diff_density_max 1.882
_refine_diff_density_min -2.104
_refine_diff_density_rms 0.355
_refine_ls_extinction_coef 0.000030(2)
_refine_ls_extinction_expression Fc^*^=kFc[1+0.001xFc^2^\l^3^/sin(2\q)]^-1/4^
_refine_ls_extinction_method SHELXL
_refine_ls_goodness_of_fit_ref 1.058
_refine_ls_hydrogen_treatment mixed
_refine_ls_matrix_type full
_refine_ls_number_parameters 152
_refine_ls_number_reflns 3204
_refine_ls_number_restraints 0
_refine_ls_restrained_S_all 1.058
_refine_ls_R_factor_all 0.0987
_refine_ls_R_factor_gt 0.0542
_refine_ls_shift/su_max 0.002
_refine_ls_shift/su_mean 0.000
_refine_ls_structure_factor_coef Fsqd
_refine_ls_weighting_details 'calc w=1/[\s^2^(Fo^2^)+(0.0104P)^2^+0.0000P] where P=(Fo^2^+2Fc^2^)/3'
_refine_ls_weighting_scheme calc
_refine_ls_wR_factor_gt 0.0761
_refine_ls_wR_factor_ref 0.0861
_reflns_number_gt 2087
_reflns_number_total 3204
_reflns_threshold_expression >2sigma(I)
_cod_data_source_file ja010010f_3.cif
_cod_data_source_block Cs13.75Rb16.25Na2.79Sn162.45
_cod_database_code 4115474

loop_
_symmetry_equiv_pos_as_xyz
'x, y, z'
'-x, -y, z'
'-y+1/2, x+1/2, z+1/2'
'y+1/2, -x+1/2, z+1/2'
'-x+1/2, y+1/2, -z+1/2'
'x+1/2, -y+1/2, -z+1/2'
'y, x, -z'
'-y, -x, -z'
'-x, -y, -z'
'x, y, -z'
'y-1/2, -x-1/2, -z-1/2'
'-y-1/2, x-1/2, -z-1/2'
'x-1/2, -y-1/2, z-1/2'
'-x-1/2, y-1/2, z-1/2'
'-y, -x, z'
'y, x, z'

loop_
_atom_site_label
_atom_site_type_symbol
_atom_site_fract_x
_atom_site_fract_y
_atom_site_fract_z
_atom_site_U_iso_or_equiv
_atom_site_adp_type
_atom_site_occupancy
_atom_site_symmetry_multiplicity
_atom_site_calc_flag
_atom_site_refinement_flags
Sn1 Sn 0.81540(5) 0.44697(6) 0.18119(9) 0.0192(3) Uani 1 1 d .
Sn2 Sn 0.26418(8) 0.26418(8) 0.0000 0.0148(5) Uani 1 4 d S
Sn3 Sn 0.14580(8) 0.29523(8) 0.0000 0.0163(4) Uani 1 2 d S
Sn4 Sn 0.39397(6) 0.39397(6) 0.11784(14) 0.0182(4) Uani 1 2 d S
Sn5 Sn 0.65612(8) 0.42990(8) 0.0000 0.0188(4) Uani 1 2 d S
Sn6 Sn 0.73503(5) 0.50953(6) 0.31033(10) 0.0215(3) Uani 1 1 d .
Sn7 Sn 0.86235(6) 0.63270(5) 0.18879(9) 0.0200(3) Uani 1 1 d .
Sn8 Sn 0.05900(8) 0.20815(8) 0.0000 0.0218(4) Uani 1 2 d S
Sn9 Sn 0.0000 0.5000 0.2500 0.0172(5) Uani 1 4 d S
Sn10 Sn 0.31366(5) 0.31366(5) 0.19706(14) 0.0199(4) Uani 1 2 d S
Sn11 Sn 0.90235(5) 0.52441(5) -0.11897(9) 0.0186(3) Uani 1 1 d .
Sn12 Sn 0.63142(6) 0.49538(5) 0.19451(10) 0.0224(3) Uani 1 1 d .
Sn13 Sn 0.23055(9) 0.61720(9) 0.0000 0.0263(5) Uani 1 2 d S
Sn14 Sn 0.04061(10) 0.04061(10) 0.1734(3) 0.0443(8) Uani 0.80 2 d SP
Sn15 Sn 0.76659(6) 0.62750(6) 0.33297(12) 0.0350(4) Uani 1 1 d .
Sn16 Sn 0.09284(16) 0.09284(16) 0.0000 0.0188(11) Uani 0.53 4 d SP
Sn17 Sn 0.2005(4) 0.7280(4) 0.0000 0.0229(18) Uani 0.24 2 d SP
Na1 Na 0.2379(11) 0.7621(11) 0.0000 0.047(10) Uani 0.51 4 d SP
Na2 Na 0.066(3) 0.066(3) 0.105(6) 0.009(1) Uiso 0.09 2 d SP
Cs1 Cs 0.89509(14) 0.10491(14) 0.0000 0.0664(17) Uani 0.76(3) 4 d SP
Rb1 Rb 0.89509(14) 0.10491(14) 0.0000 0.0664(17) Uani 0.24(3) 4 d SP
Cs2 Cs 0.17798(10) 0.17798(10) 0.2426(2) 0.0585(12) Uani 0.54(2) 2 d SP
Rb2 Rb 0.17798(10) 0.17798(10) 0.2426(2) 0.0585(12) Uani 0.46(2) 2 d SP
Cs3 Cs 0.37299(11) 0.97053(13) 0.0000 0.0488(10) Uani 0.60(2) 2 d SP
Rb3 Rb 0.37299(11) 0.97053(13) 0.0000 0.0488(10) Uani 0.40(2) 2 d SP
Cs4 Cs 0.75002(11) 0.56581(11) 0.0000 0.0243(8) Uani 0.162(18) 2 d SP
Rb4 Rb 0.75002(11) 0.56581(11) 0.0000 0.0243(8) Uani 0.838(18) 2 d SP
Cs5 Cs 0.0000 0.0000 0.5000 0.0253(19) Uani 0.12(4) 8 d SP
Rb5 Rb 0.0000 0.0000 0.5000 0.0253(19) Uani 0.88(4) 8 d SP

loop_
_atom_site_aniso_label
_atom_site_aniso_U_11
_atom_site_aniso_U_22
_atom_site_aniso_U_33
_atom_site_aniso_U_23
_atom_site_aniso_U_13
_atom_site_aniso_U_12
Sn1 0.0187(7) 0.0207(7) 0.0182(6) 0.0033(6) -0.0001(5) 0.0018(6)
Sn2 0.0131(8) 0.0131(8) 0.0181(12) 0.000 0.000 0.0011(11)
Sn3 0.0166(10) 0.0143(9) 0.0178(8) 0.000 0.000 0.0000(7)
Sn4 0.0186(6) 0.0186(6) 0.0175(8) 0.0003(5) 0.0003(5) -0.0011(8)
Sn5 0.0167(10) 0.0162(10) 0.0235(9) 0.000 0.000 -0.0021(7)
Sn6 0.0183(7) 0.0255(8) 0.0206(6) 0.0056(6) -0.0010(6) 0.0025(6)
Sn7 0.0237(7) 0.0162(7) 0.0199(6) -0.0023(6) -0.0066(6) -0.0005(6)
Sn8 0.0180(10) 0.0280(11) 0.0196(9) 0.000 0.000 -0.0032(9)
Sn9 0.0173(8) 0.0173(8) 0.0170(11) 0.000 0.000 0.000
Sn10 0.0198(6) 0.0198(6) 0.0201(8) -0.0005(6) -0.0005(6) -0.0037(8)
Sn11 0.0196(7) 0.0191(7) 0.0170(5) -0.0005(5) 0.0011(5) 0.0012(5)
Sn12 0.0246(7) 0.0198(7) 0.0228(6) -0.0016(6) -0.0055(6) 0.0007(6)
Sn13 0.0232(11) 0.0341(13) 0.0215(9) 0.000 0.000 0.0068(9)
Sn14 0.0375(11) 0.0375(11) 0.0580(18) -0.0055(12) -0.0055(12) 0.0218(13)
Sn15 0.0263(8) 0.0287(8) 0.0500(9) 0.0069(7) 0.0009(7) 0.0030(6)
Sn16 0.0184(17) 0.0184(17) 0.019(2) 0.000 0.000 0.003(2)
Sn17 0.026(5) 0.023(5) 0.020(4) 0.000 0.000 0.008(4)
Na1 0.037(15) 0.037(15) 0.07(3) 0.000 0.000 0.02(2)
Cs1 0.061(2) 0.061(2) 0.076(3) 0.000 0.000 0.006(2)
Rb1 0.061(2) 0.061(2) 0.076(3) 0.000 0.000 0.006(2)
Cs2 0.0669(15) 0.0669(15) 0.0418(15) 0.0175(11) 0.0175(11) 0.0150(16)
Rb2 0.0669(15) 0.0669(15) 0.0418(15) 0.0175(11) 0.0175(11) 0.0150(16)
Cs3 0.0310(16) 0.063(2) 0.0525(16) 0.000 0.000 -0.0082(13)
Rb3 0.0310(16) 0.063(2) 0.0525(16) 0.000 0.000 -0.0082(13)
Cs4 0.0216(15) 0.0246(15) 0.0267(13) 0.000 0.000 -0.0019(11)
Rb4 0.0216(15) 0.0246(15) 0.0267(13) 0.000 0.000 -0.0019(11)
Cs5 0.021(2) 0.021(2) 0.035(3) 0.000 0.000 0.002(2)
Rb5 0.021(2) 0.021(2) 0.035(3) 0.000 0.000 0.002(2)

loop_
_atom_type_symbol
_atom_type_description
_atom_type_scat_dispersion_real
_atom_type_scat_dispersion_imag
_atom_type_scat_source
Rb Rb -0.9393 2.9676 'International Tables Vol C Tables 4.2.6.8 and 6.1.1.4'
Sn Sn -0.6537 1.4246 'International Tables Vol C Tables 4.2.6.8 and 6.1.1.4'
Cs Cs -0.3680 2.1192 'International Tables Vol C Tables 4.2.6.8 and 6.1.1.4'
Na Na 0.0362 0.0249 'International Tables Vol C Tables 4.2.6.8 and 6.1.1.4'

loop_
_geom_angle_atom_site_label_1
_geom_angle_atom_site_label_2
_geom_angle_atom_site_label_3
_geom_angle
_geom_angle_site_symmetry_1
_geom_angle_site_symmetry_3
Sn7 Sn1 Sn11 106.82(5) 12_756 10
Sn7 Sn1 Sn6 110.17(5) 12_756 .
Sn11 Sn1 Sn6 106.91(6) 10 .
Sn7 Sn1 Sn13 102.61(6) 12_756 9_665
Sn11 Sn1 Sn13 113.92(6) 10 9_665
Sn6 Sn1 Sn13 116.02(6) . 9_665
Sn7 Sn1 Cs4 177.71(6) 12_756 .
Sn11 Sn1 Cs4 70.90(5) 10 .
Sn6 Sn1 Cs4 71.07(4) . .
Sn13 Sn1 Cs4 78.32(5) 9_665 .
Sn7 Sn1 Rb2 74.52(5) 12_756 11_666
Sn11 Sn1 Rb2 176.50(6) 10 11_666
Sn6 Sn1 Rb2 75.36(6) . 11_666
Sn13 Sn1 Rb2 62.58(5) 9_665 11_666
Cs4 Sn1 Rb2 107.74(6) . 11_666
Sn7 Sn1 Cs2 74.52(5) 12_756 11_666
Sn11 Sn1 Cs2 176.50(6) 10 11_666
Sn6 Sn1 Cs2 75.36(6) . 11_666
Sn13 Sn1 Cs2 62.58(5) 9_665 11_666
Cs4 Sn1 Cs2 107.74(6) . 11_666
Rb2 Sn1 Cs2 0.00(7) 11_666 11_666
Sn7 Sn1 Rb3 72.35(5) 12_756 13_676
Sn11 Sn1 Rb3 74.67(5) 10 13_676
Sn6 Sn1 Rb3 60.75(5) . 13_676
Sn13 Sn1 Rb3 171.26(6) 9_665 13_676
Cs4 Sn1 Rb3 106.99(5) . 13_676
Rb2 Sn1 Rb3 108.82(5) 11_666 13_676
Cs2 Sn1 Rb3 108.82(5) 11_666 13_676
Sn7 Sn1 Cs3 72.35(5) 12_756 13_676
Sn11 Sn1 Cs3 74.67(5) 10 13_676
Sn6 Sn1 Cs3 60.75(5) . 13_676
Sn13 Sn1 Cs3 171.26(6) 9_665 13_676
Cs4 Sn1 Cs3 106.99(5) . 13_676
Rb2 Sn1 Cs3 108.82(5) 11_666 13_676
Cs2 Sn1 Cs3 108.82(5) 11_666 13_676
Rb3 Sn1 Cs3 0.0 13_676 13_676
Sn7 Sn1 Rb3 69.82(4) 12_756 7
Sn11 Sn1 Rb3 62.93(5) 10 7
Sn6 Sn1 Rb3 168.39(6) . 7
Sn13 Sn1 Rb3 74.68(5) 9_665 7
Cs4 Sn1 Rb3 108.56(4) . 7
Rb2 Sn1 Rb3 115.08(6) 11_666 7
Cs2 Sn1 Rb3 115.08(6) 11_666 7
Rb3 Sn1 Rb3 109.35(6) 13_676 7
Cs3 Sn1 Rb3 109.35(6) 13_676 7
Sn7 Sn1 Cs3 69.82(4) 12_756 7
Sn11 Sn1 Cs3 62.93(5) 10 7
Sn6 Sn1 Cs3 168.39(6) . 7
Sn13 Sn1 Cs3 74.68(5) 9_665 7
Cs4 Sn1 Cs3 108.56(4) . 7
Rb2 Sn1 Cs3 115.08(6) 11_666 7
Cs2 Sn1 Cs3 115.08(6) 11_666 7
Rb3 Sn1 Cs3 109.35(6) 13_676 7
Cs3 Sn1 Cs3 109.35(6) 13_676 7
Rb3 Sn1 Cs3 0.00(6) 7 7
Sn3 Sn2 Sn3 119.40(11) . 7
Sn3 Sn2 Sn10 106.65(2) . 10
Sn3 Sn2 Sn10 106.65(2) 7 10
Sn3 Sn2 Sn10 106.65(2) . .
Sn3 Sn2 Sn10 106.65(2) 7 .
Sn10 Sn2 Sn10 110.78(11) 10 .
Sn3 Sn2 Rb4 170.08(9) . 15_665
Sn3 Sn2 Rb4 70.53(5) 7 15_665
Sn10 Sn2 Rb4 68.48(5) 10 15_665
Sn10 Sn2 Rb4 68.48(5) . 15_665
Sn3 Sn2 Rb4 70.53(5) . 9_665
Sn3 Sn2 Rb4 170.08(9) 7 9_665
Sn10 Sn2 Rb4 68.48(5) 10 9_665
Sn10 Sn2 Rb4 68.48(5) . 9_665
Rb4 Sn2 Rb4 99.55(9) 15_665 9_665
Sn3 Sn2 Cs4 170.08(9) . 15_665
Sn3 Sn2 Cs4 70.53(5) 7 15_665
Sn10 Sn2 Cs4 68.48(5) 10 15_665
Sn10 Sn2 Cs4 68.48(5) . 15_665
Rb4 Sn2 Cs4 0.00(7) 15_665 15_665
Rb4 Sn2 Cs4 99.55(9) 9_665 15_665
Sn3 Sn2 Cs4 70.53(5) . 9_665
Sn3 Sn2 Cs4 170.08(9) 7 9_665
Sn10 Sn2 Cs4 68.48(5) 10 9_665
Sn10 Sn2 Cs4 68.48(5) . 9_665
Rb4 Sn2 Cs4 99.55(9) 15_665 9_665
Rb4 Sn2 Cs4 0.00(7) 9_665 9_665
Cs4 Sn2 Cs4 99.55(9) 15_665 9_665
Sn3 Sn2 Cs2 69.36(5) . 10
Sn3 Sn2 Cs2 69.36(5) 7 10
Sn10 Sn2 Cs2 78.93(6) 10 10
Sn10 Sn2 Cs2 170.29(9) . 10
Rb4 Sn2 Cs2 116.82(3) 15_665 10
Rb4 Sn2 Cs2 116.82(3) 9_665 10
Cs4 Sn2 Cs2 116.82(3) 15_665 10
Cs4 Sn2 Cs2 116.82(3) 9_665 10
Sn3 Sn2 Rb2 69.36(5) . 10
Sn3 Sn2 Rb2 69.36(5) 7 10
Sn10 Sn2 Rb2 78.93(6) 10 10
Sn10 Sn2 Rb2 170.29(9) . 10
Rb4 Sn2 Rb2 116.82(3) 15_665 10
Rb4 Sn2 Rb2 116.82(3) 9_665 10
Cs4 Sn2 Rb2 116.82(3) 15_665 10
Cs4 Sn2 Rb2 116.82(3) 9_665 10
Cs2 Sn2 Rb2 0.00(12) 10 10
Sn3 Sn2 Cs2 69.36(5) . .
Sn3 Sn2 Cs2 69.36(5) 7 .
Sn10 Sn2 Cs2 170.29(9) 10 .
Sn10 Sn2 Cs2 78.93(6) . .
Rb4 Sn2 Cs2 116.82(3) 15_665 .
Rb4 Sn2 Cs2 116.82(3) 9_665 .
Cs4 Sn2 Cs2 116.82(3) 15_665 .
Cs4 Sn2 Cs2 116.82(3) 9_665 .
Cs2 Sn2 Cs2 91.35(11) 10 .
Rb2 Sn2 Cs2 91.35(11) 10 .
Sn7 Sn3 Sn7 106.51(8) 2_665 9_665
Sn7 Sn3 Sn2 102.47(6) 2_665 .
Sn7 Sn3 Sn2 102.47(6) 9_665 .
Sn7 Sn3 Sn8 111.94(6) 2_665 .
Sn7 Sn3 Sn8 111.94(6) 9_665 .
Sn2 Sn3 Sn8 120.21(9) . .
Sn7 Sn3 Rb4 64.19(4) 2_665 9_665
Sn7 Sn3 Rb4 64.19(4) 9_665 9_665
Sn2 Sn3 Rb4 67.84(7) . 9_665
Sn8 Sn3 Rb4 171.95(9) . 9_665
Sn7 Sn3 Cs4 64.19(4) 2_665 9_665
Sn7 Sn3 Cs4 64.19(4) 9_665 9_665
Sn2 Sn3 Cs4 67.84(7) . 9_665
Sn8 Sn3 Cs4 171.95(9) . 9_665
Rb4 Sn3 Cs4 0.00(5) 9_665 9_665
Sn7 Sn3 Cs2 80.70(5) 2_665 .
Sn7 Sn3 Cs2 170.55(7) 9_665 .
Sn2 Sn3 Cs2 69.55(5) . .
Sn8 Sn3 Cs2 69.74(6) . .
Rb4 Sn3 Cs2 115.32(6) 9_665 .
Cs4 Sn3 Cs2 115.32(6) 9_665 .
Sn7 Sn3 Rb2 170.55(7) 2_665 10
Sn7 Sn3 Rb2 80.70(5) 9_665 10
Sn2 Sn3 Rb2 69.55(5) . 10
Sn8 Sn3 Rb2 69.75(6) . 10
Rb4 Sn3 Rb2 115.32(6) 9_665 10
Cs4 Sn3 Rb2 115.32(6) 9_665 10
Cs2 Sn3 Rb2 91.51(8) . 10
Sn7 Sn3 Cs2 170.55(7) 2_665 10
Sn7 Sn3 Cs2 80.70(5) 9_665 10
Sn2 Sn3 Cs2 69.55(5) . 10
Sn8 Sn3 Cs2 69.75(6) . 10
Rb4 Sn3 Cs2 115.32(6) 9_665 10
Cs4 Sn3 Cs2 115.32(6) 9_665 10
Cs2 Sn3 Cs2 91.51(8) . 10
Rb2 Sn3 Cs2 0.00(6) 10 10
Sn7 Sn3 Rb3 72.39(5) 2_665 7_455
Sn7 Sn3 Rb3 72.39(5) 9_665 7_455
Sn2 Sn3 Rb3 170.77(8) . 7_455
Sn8 Sn3 Rb3 69.02(7) . 7_455
Rb4 Sn3 Rb3 102.93(6) 9_665 7_455
Cs4 Sn3 Rb3 102.93(6) 9_665 7_455
Cs2 Sn3 Rb3 116.21(5) . 7_455
Rb2 Sn3 Rb3 116.21(5) 10 7_455
Cs2 Sn3 Rb3 116.21(5) 10 7_455
Sn7 Sn3 Cs3 72.39(5) 2_665 7_455
Sn7 Sn3 Cs3 72.39(5) 9_665 7_455
Sn2 Sn3 Cs3 170.77(8) . 7_455
Sn8 Sn3 Cs3 69.02(7) . 7_455
Rb4 Sn3 Cs3 102.93(6) 9_665 7_455
Cs4 Sn3 Cs3 102.93(6) 9_665 7_455
Cs2 Sn3 Cs3 116.21(5) . 7_455
Rb2 Sn3 Cs3 116.21(5) 10 7_455
Cs2 Sn3 Cs3 116.21(5) 10 7_455
Rb3 Sn3 Cs3 0.00(3) 7_455 7_455
Sn12 Sn4 Sn12 106.33(8) 15_665 2_665
Sn12 Sn4 Sn10 111.18(5) 15_665 .
Sn12 Sn4 Sn10 111.18(5) 2_665 .
Sn12 Sn4 Sn4 109.16(4) 15_665 10
Sn12 Sn4 Sn4 109.16(4) 2_665 10
Sn10 Sn4 Sn4 109.75(5) . 10
Sn12 Sn4 Rb4 72.86(5) 15_665 15_665
Sn12 Sn4 Rb4 176.15(7) 2_665 15_665
Sn10 Sn4 Rb4 72.48(5) . 15_665
Sn4 Sn4 Rb4 67.92(3) 10 15_665
Sn12 Sn4 Rb4 176.15(7) 15_665 9_665
Sn12 Sn4 Rb4 72.86(5) 2_665 9_665
Sn10 Sn4 Rb4 72.48(5) . 9_665
Sn4 Sn4 Rb4 67.92(3) 10 9_665
Rb4 Sn4 Rb4 107.69(8) 15_665 9_665
Sn12 Sn4 Cs4 72.86(5) 15_665 15_665
Sn12 Sn4 Cs4 176.15(7) 2_665 15_665
Sn10 Sn4 Cs4 72.48(5) . 15_665
Sn4 Sn4 Cs4 67.92(3) 10 15_665
Rb4 Sn4 Cs4 0.00(3) 15_665 15_665
Rb4 Sn4 Cs4 107.69(8) 9_665 15_665
Sn12 Sn4 Cs4 176.15(7) 15_665 9_665
Sn12 Sn4 Cs4 72.86(5) 2_665 9_665
Sn10 Sn4 Cs4 72.48(5) . 9_665
Sn4 Sn4 Cs4 67.92(3) 10 9_665
Rb4 Sn4 Cs4 107.69(8) 15_665 9_665
Rb4 Sn4 Cs4 0.00(3) 9_665 9_665
Cs4 Sn4 Cs4 107.69(8) 15_665 9_665
Sn12 Sn4 Rb5 70.00(4) 15_665 3_554
Sn12 Sn4 Rb5 70.00(4) 2_665 3_554
Sn10 Sn4 Rb5 177.73(7) . 3_554
Sn4 Sn4 Rb5 67.98(3) 10 3_554
Rb4 Sn4 Rb5 106.30(5) 15_665 3_554
Rb4 Sn4 Rb5 106.30(5) 9_665 3_554
Cs4 Sn4 Rb5 106.30(5) 15_665 3_554
Cs4 Sn4 Rb5 106.30(5) 9_665 3_554
Sn12 Sn4 Cs5 70.00(4) 15_665 3_554
Sn12 Sn4 Cs5 70.00(4) 2_665 3_554
Sn10 Sn4 Cs5 177.73(7) . 3_554
Sn4 Sn4 Cs5 67.98(3) 10 3_554
Rb4 Sn4 Cs5 106.30(5) 15_665 3_554
Rb4 Sn4 Cs5 106.30(5) 9_665 3_554
Cs4 Sn4 Cs5 106.30(5) 15_665 3_554
Cs4 Sn4 Cs5 106.30(5) 9_665 3_554
Rb5 Sn4 Cs5 0.0 3_554 3_554
Sn12 Sn4 Rb1 70.59(5) 15_665 3_545
Sn12 Sn4 Rb1 70.59(5) 2_665 3_545
Sn10 Sn4 Rb1 70.72(7) . 3_545
Sn4 Sn4 Rb1 179.54(7) 10 3_545
Rb4 Sn4 Rb1 112.30(4) 15_665 3_545
Rb4 Sn4 Rb1 112.30(4) 9_665 3_545
Cs4 Sn4 Rb1 112.30(4) 15_665 3_545
Cs4 Sn4 Rb1 112.30(4) 9_665 3_545
Rb5 Sn4 Rb1 111.55(7) 3_554 3_545
Cs5 Sn4 Rb1 111.55(7) 3_554 3_545
Sn12 Sn4 Cs1 70.59(5) 15_665 3_545
Sn12 Sn4 Cs1 70.59(5) 2_665 3_545
Sn10 Sn4 Cs1 70.72(7) . 3_545
Sn4 Sn4 Cs1 179.54(7) 10 3_545
Rb4 Sn4 Cs1 112.30(4) 15_665 3_545
Rb4 Sn4 Cs1 112.30(4) 9_665 3_545
Cs4 Sn4 Cs1 112.30(4) 15_665 3_545
Cs4 Sn4 Cs1 112.30(4) 9_665 3_545
Rb5 Sn4 Cs1 111.55(7) 3_554 3_545
Cs5 Sn4 Cs1 111.55(7) 3_554 3_545
Rb1 Sn4 Cs1 0.00(16) 3_545 3_545
Sn5 Sn5 Sn12 103.66(4) 15_665 .
Sn5 Sn5 Sn12 103.66(4) 15_665 10
Sn12 Sn5 Sn12 110.07(8) . 10
Sn5 Sn5 Sn13 112.43(6) 15_665 9_665
Sn12 Sn5 Sn13 113.11(5) . 9_665
Sn12 Sn5 Sn13 113.11(5) 10 9_665
Sn5 Sn5 Cs4 169.64(5) 15_665 .
Sn12 Sn5 Cs4 70.96(5) . .
Sn12 Sn5 Cs4 70.96(5) 10 .
Sn13 Sn5 Cs4 77.93(7) 9_665 .
Sn5 Sn5 Rb5 69.18(3) 15_665 3_554
Sn12 Sn5 Rb5 66.17(4) . 3_554
Sn12 Sn5 Rb5 66.16(4) 10 3_554
Sn13 Sn5 Rb5 178.39(8) 9_665 3_554
Cs4 Sn5 Rb5 100.46(6) . 3_554
Sn5 Sn5 Cs5 69.18(3) 15_665 3_554
Sn12 Sn5 Cs5 66.17(4) . 3_554
Sn12 Sn5 Cs5 66.16(4) 10 3_554
Sn13 Sn5 Cs5 178.39(8) 9_665 3_554
Cs4 Sn5 Cs5 100.46(6) . 3_554
Rb5 Sn5 Cs5 0.0 3_554 3_554
Sn5 Sn5 Rb2 69.32(3) 15_665 4_554
Sn12 Sn5 Rb2 172.67(7) . 4_554
Sn12 Sn5 Rb2 74.41(5) 10 4_554
Sn13 Sn5 Rb2 69.05(5) 9_665 4_554
Cs4 Sn5 Rb2 116.31(4) . 4_554
Rb5 Sn5 Rb2 111.86(5) 3_554 4_554
Cs5 Sn5 Rb2 111.86(5) 3_554 4_554
Sn5 Sn5 Cs2 69.32(3) 15_665 4_554
Sn12 Sn5 Cs2 172.67(7) . 4_554
Sn12 Sn5 Cs2 74.41(5) 10 4_554
Sn13 Sn5 Cs2 69.05(5) 9_665 4_554
Cs4 Sn5 Cs2 116.31(4) . 4_554
Rb5 Sn5 Cs2 111.86(5) 3_554 4_554
Cs5 Sn5 Cs2 111.86(5) 3_554 4_554
Rb2 Sn5 Cs2 0.00(6) 4_554 4_554
Sn5 Sn5 Rb2 69.32(3) 15_665 11_666
Sn12 Sn5 Rb2 74.41(5) . 11_666
Sn12 Sn5 Rb2 172.67(7) 10 11_666
Sn13 Sn5 Rb2 69.05(5) 9_665 11_666
Cs4 Sn5 Rb2 116.31(4) . 11_666
Rb5 Sn5 Rb2 111.86(5) 3_554 11_666
Cs5 Sn5 Rb2 111.86(5) 3_554 11_666
Rb2 Sn5 Rb2 100.55(10) 4_554 11_666
Cs2 Sn5 Rb2 100.55(10) 4_554 11_666
Sn5 Sn5 Cs2 69.32(3) 15_665 11_666
Sn12 Sn5 Cs2 74.41(5) . 11_666
Sn12 Sn5 Cs2 172.67(7) 10 11_666
Sn13 Sn5 Cs2 69.05(5) 9_665 11_666
Cs4 Sn5 Cs2 116.31(4) . 11_666
Rb5 Sn5 Cs2 111.86(5) 3_554 11_666
Cs5 Sn5 Cs2 111.86(5) 3_554 11_666
Rb2 Sn5 Cs2 100.55(10) 4_554 11_666
Cs2 Sn5 Cs2 100.55(10) 4_554 11_666
Rb2 Sn5 Cs2 0.000(15) 11_666 11_666
Sn12 Sn6 Sn1 103.76(5) . .
Sn12 Sn6 Sn8 98.05(6) . 11_666
Sn1 Sn6 Sn8 107.05(6) . 11_666
Sn12 Sn6 Sn15 112.43(6) . .
Sn1 Sn6 Sn15 112.12(6) . .
Sn8 Sn6 Sn15 121.33(6) 11_666 .
Sn12 Sn6 Cs4 69.49(5) . .
Sn1 Sn6 Cs4 66.34(5) . .
Sn8 Sn6 Cs4 162.75(7) 11_666 .
Sn15 Sn6 Cs4 75.41(5) . .
Sn12 Sn6 Rb3 174.67(5) . 13_676
Sn1 Sn6 Rb3 80.67(5) . 13_676
Sn8 Sn6 Rb3 77.65(6) 11_666 13_676
Sn15 Sn6 Rb3 67.93(6) . 13_676
Cs4 Sn6 Rb3 115.38(5) . 13_676
Sn12 Sn6 Cs3 174.67(5) . 13_676
Sn1 Sn6 Cs3 80.67(5) . 13_676
Sn8 Sn6 Cs3 77.65(6) 11_666 13_676
Sn15 Sn6 Cs3 67.93(6) . 13_676
Cs4 Sn6 Cs3 115.38(5) . 13_676
Rb3 Sn6 Cs3 0.00(9) 13_676 13_676
Sn12 Sn6 Rb1 73.84(5) . 11_676
Sn1 Sn6 Rb1 177.60(6) . 11_676
Sn8 Sn6 Rb1 73.66(5) 11_666 11_676
Sn15 Sn6 Rb1 69.02(7) . 11_676
Cs4 Sn6 Rb1 112.31(5) . 11_676
Rb3 Sn6 Rb1 101.73(6) 13_676 11_676
Cs3 Sn6 Rb1 101.73(6) 13_676 11_676
Sn12 Sn6 Cs1 73.84(5) . 11_676
Sn1 Sn6 Cs1 177.60(6) . 11_676
Sn8 Sn6 Cs1 73.66(5) 11_666 11_676
Sn15 Sn6 Cs1 69.02(7) . 11_676
Cs4 Sn6 Cs1 112.31(5) . 11_676
Rb3 Sn6 Cs1 101.73(6) 13_676 11_676
Cs3 Sn6 Cs1 101.73(6) 13_676 11_676
Rb1 Sn6 Cs1 0.00(6) 11_676 11_676
Sn12 Sn6 Na2 45.7(10) . 11_666
Sn1 Sn6 Na2 120.5(10) . 11_666
Sn8 Sn6 Na2 53.1(11) 11_666 11_666
Sn15 Sn6 Na2 126.1(10) . 11_666
Cs4 Sn6 Na2 115.1(10) . 11_666
Rb3 Sn6 Na2 129.5(10) 13_676 11_666
Cs3 Sn6 Na2 129.5(10) 13_676 11_666
Rb1 Sn6 Na2 58.0(10) 11_676 11_666
Cs1 Sn6 Na2 58.0(10) 11_676 11_666
Sn12 Sn6 Rb2 64.67(5) . 11_666
Sn1 Sn6 Rb2 68.15(5) . 11_666
Sn8 Sn6 Rb2 61.00(5) 11_666 11_666
Sn15 Sn6 Rb2 176.87(6) . 11_666
Cs4 Sn6 Rb2 102.11(6) . 11_666
Rb3 Sn6 Rb2 115.07(6) 13_676 11_666
Cs3 Sn6 Rb2 115.07(6) 13_676 11_666
Rb1 Sn6 Rb2 110.58(7) 11_676 11_666
Cs1 Sn6 Rb2 110.58(7) 11_676 11_666
Na2 Sn6 Rb2 53.0(10) 11_666 11_666
Sn1 Sn7 Sn11 108.69(5) 11_676 10
Sn1 Sn7 Sn3 103.74(6) 11_676 9_665
Sn11 Sn7 Sn3 108.46(5) 10 9_665
Sn1 Sn7 Sn15 103.59(5) 11_676 .
Sn11 Sn7 Sn15 113.87(6) 10 .
Sn3 Sn7 Sn15 117.57(6) 9_665 .
Sn1 Sn7 Cs4 177.29(6) 11_676 .
Sn11 Sn7 Cs4 71.52(5) 10 .
Sn3 Sn7 Cs4 73.73(5) 9_665 .
Sn15 Sn7 Cs4 78.62(5) . .
Sn1 Sn7 Rb3 74.11(5) 11_676 13_676
Sn11 Sn7 Rb3 75.31(5) 10 13_676
Sn3 Sn7 Rb3 176.19(6) 9_665 13_676
Sn15 Sn7 Rb3 60.48(5) . 13_676
Cs4 Sn7 Rb3 108.47(6) . 13_676
Sn1 Sn7 Cs3 74.11(5) 11_676 13_676
Sn11 Sn7 Cs3 75.31(5) 10 13_676
Sn3 Sn7 Cs3 176.19(6) 9_665 13_676
Sn15 Sn7 Cs3 60.48(5) . 13_676
Cs4 Sn7 Cs3 108.47(6) . 13_676
Rb3 Sn7 Cs3 0.00(10) 13_676 13_676
Sn1 Sn7 Rb3 71.49(4) 11_676 15_765
Sn11 Sn7 Rb3 62.52(5) 10 15_765
Sn3 Sn7 Rb3 70.91(5) 9_665 15_765
Sn15 Sn7 Rb3 171.35(5) . 15_765
Cs4 Sn7 Rb3 106.52(4) . 15_765
Rb3 Sn7 Rb3 110.94(6) 13_676 15_765
Cs3 Sn7 Rb3 110.94(6) 13_676 15_765
Sn1 Sn7 Cs3 71.49(4) 11_676 15_765
Sn11 Sn7 Cs3 62.52(5) 10 15_765
Sn3 Sn7 Cs3 70.91(5) 9_665 15_765
Sn15 Sn7 Cs3 171.35(5) . 15_765
Cs4 Sn7 Cs3 106.52(4) . 15_765
Rb3 Sn7 Cs3 110.94(6) 13_676 15_765
Cs3 Sn7 Cs3 110.94(6) 13_676 15_765
Rb3 Sn7 Cs3 0.00(7) 15_765 15_765
Sn1 Sn7 Rb2 69.32(5) 11_676 2_665
Sn11 Sn7 Rb2 167.83(6) 10 2_665
Sn3 Sn7 Rb2 61.58(5) 9_665 2_665
Sn15 Sn7 Rb2 78.00(6) . 2_665
Cs4 Sn7 Rb2 109.87(6) . 2_665
Rb3 Sn7 Rb2 114.61(5) 13_676 2_665
Cs3 Sn7 Rb2 114.61(5) 13_676 2_665
Rb3 Sn7 Rb2 106.13(6) 15_765 2_665
Cs3 Sn7 Rb2 106.13(6) 15_765 2_665
Sn1 Sn7 Cs2 69.32(5) 11_676 2_665
Sn11 Sn7 Cs2 167.83(6) 10 2_665
Sn3 Sn7 Cs2 61.58(5) 9_665 2_665
Sn15 Sn7 Cs2 78.00(6) . 2_665
Cs4 Sn7 Cs2 109.87(6) . 2_665
Rb3 Sn7 Cs2 114.61(5) 13_676 2_665
Cs3 Sn7 Cs2 114.61(5) 13_676 2_665
Rb3 Sn7 Cs2 106.13(6) 15_765 2_665
Cs3 Sn7 Cs2 106.13(6) 15_765 2_665
Rb2 Sn7 Cs2 0.00(8) 2_665 2_665
Sn16 Sn8 Sn6 111.64(7) . 3_544
Sn16 Sn8 Sn6 111.64(7) . 12_656
Sn6 Sn8 Sn6 105.94(8) 3_544 12_656
Sn16 Sn8 Sn3 118.74(12) . .
Sn6 Sn8 Sn3 103.89(6) 3_544 .
Sn6 Sn8 Sn3 103.89(6) 12_656 .
Sn16 Sn8 Na2 24.7(10) . .
Sn6 Sn8 Na2 121.0(13) 3_544 .
Sn6 Sn8 Na2 87.0(10) 12_656 .
Sn3 Sn8 Na2 128.9(11) . .
Sn16 Sn8 Na2 24.7(10) . 10
Sn6 Sn8 Na2 87.0(10) 3_544 10
Sn6 Sn8 Na2 121.0(13) 12_656 10
Sn3 Sn8 Na2 128.9(11) . 10
Na2 Sn8 Na2 42(2) . 10
Sn16 Sn8 Cs2 69.10(8) . .
Sn6 Sn8 Cs2 171.17(7) 3_544 .
Sn6 Sn8 Cs2 81.35(4) 12_656 .
Sn3 Sn8 Cs2 69.04(6) . .
Na2 Sn8 Cs2 63.5(12) . .
Na2 Sn8 Cs2 93.5(10) 10 .
Sn16 Sn8 Rb2 69.10(8) . 10
Sn6 Sn8 Rb2 81.35(4) 3_544 10
Sn6 Sn8 Rb2 171.17(7) 12_656 10
Sn3 Sn8 Rb2 69.04(6) . 10
Na2 Sn8 Rb2 93.5(10) . 10
Na2 Sn8 Rb2 63.5(12) 10 10
Cs2 Sn8 Rb2 90.96(7) . 10
Sn16 Sn8 Cs2 69.10(8) . 10
Sn6 Sn8 Cs2 81.35(4) 3_544 10
Sn6 Sn8 Cs2 171.17(7) 12_656 10
Sn3 Sn8 Cs2 69.04(6) . 10
Na2 Sn8 Cs2 93.5(10) . 10
Na2 Sn8 Cs2 63.5(12) 10 10
Cs2 Sn8 Cs2 90.96(7) . 10
Rb2 Sn8 Cs2 0.00(8) 10 10
Sn16 Sn8 Rb3 168.13(12) . 7_455
Sn6 Sn8 Rb3 62.69(5) 3_544 7_455
Sn6 Sn8 Rb3 62.69(5) 12_656 7_455
Sn3 Sn8 Rb3 73.13(7) . 7_455
Na2 Sn8 Rb3 147.6(10) . 7_455
Na2 Sn8 Rb3 147.6(10) 10 7_455
Cs2 Sn8 Rb3 118.25(5) . 7_455
Rb2 Sn8 Rb3 118.25(5) 10 7_455
Cs2 Sn8 Rb3 118.25(5) 10 7_455
Sn16 Sn8 Cs3 168.13(12) . 7_455
Sn6 Sn8 Cs3 62.69(5) 3_544 7_455
Sn6 Sn8 Cs3 62.69(5) 12_656 7_455
Sn3 Sn8 Cs3 73.13(7) . 7_455
Na2 Sn8 Cs3 147.6(10) . 7_455
Na2 Sn8 Cs3 147.6(10) 10 7_455
Cs2 Sn8 Cs3 118.25(5) . 7_455
Rb2 Sn8 Cs3 118.25(5) 10 7_455
Cs2 Sn8 Cs3 118.25(5) 10 7_455
Rb3 Sn8 Cs3 0.00(7) 7_455 7_455
Sn11 Sn9 Sn11 108.04(2) 4_465 10_455
Sn11 Sn9 Sn11 112.37(5) 4_465 3_545
Sn11 Sn9 Sn11 108.04(2) 10_455 3_545
Sn11 Sn9 Sn11 108.04(2) 4_465 9_665
Sn11 Sn9 Sn11 112.37(5) 10_455 9_665
Sn11 Sn9 Sn11 108.04(2) 3_545 9_665
Sn11 Sn9 Rb3 169.17(3) 4_465 7_455
Sn11 Sn9 Rb3 67.62(5) 10_455 7_455
Sn11 Sn9 Rb3 78.43(3) 3_545 7_455
Sn11 Sn9 Rb3 66.37(5) 9_665 7_455
Sn11 Sn9 Cs3 169.17(3) 4_465 7_455
Sn11 Sn9 Cs3 67.62(5) 10_455 7_455
Sn11 Sn9 Cs3 78.43(3) 3_545 7_455
Sn11 Sn9 Cs3 66.37(5) 9_665 7_455
Rb3 Sn9 Cs3 0.00(9) 7_455 7_455
Sn11 Sn9 Cs3 66.37(5) 4_465 5_545
Sn11 Sn9 Cs3 169.17(3) 10_455 5_545
Sn11 Sn9 Cs3 67.62(5) 3_545 5_545
Sn11 Sn9 Cs3 78.43(3) 9_665 5_545
Rb3 Sn9 Cs3 119.56(3) 7_455 5_545
Cs3 Sn9 Cs3 119.56(3) 7_455 5_545
Sn11 Sn9 Rb3 66.37(5) 4_465 5_545
Sn11 Sn9 Rb3 169.17(3) 10_455 5_545
Sn11 Sn9 Rb3 67.62(5) 3_545 5_545
Sn11 Sn9 Rb3 78.43(3) 9_665 5_545
Rb3 Sn9 Rb3 119.56(3) 7_455 5_545
Cs3 Sn9 Rb3 119.56(3) 7_455 5_545
Cs3 Sn9 Rb3 0.00(8) 5_545 5_545
Sn11 Sn9 Rb3 78.43(3) 4_465 15_665
Sn11 Sn9 Rb3 66.37(5) 10_455 15_665
Sn11 Sn9 Rb3 169.17(3) 3_545 15_665
Sn11 Sn9 Rb3 67.62(5) 9_665 15_665
Rb3 Sn9 Rb3 90.77(5) 7_455 15_665
Cs3 Sn9 Rb3 90.77(5) 7_455 15_665
Cs3 Sn9 Rb3 119.55(3) 5_545 15_665
Rb3 Sn9 Rb3 119.55(3) 5_545 15_665
Sn11 Sn9 Cs3 78.43(3) 4_465 15_665
Sn11 Sn9 Cs3 66.37(5) 10_455 15_665
Sn11 Sn9 Cs3 169.17(3) 3_545 15_665
Sn11 Sn9 Cs3 67.62(5) 9_665 15_665
Rb3 Sn9 Cs3 90.77(5) 7_455 15_665
Cs3 Sn9 Cs3 90.77(5) 7_455 15_665
Cs3 Sn9 Cs3 119.55(3) 5_545 15_665
Rb3 Sn9 Cs3 119.55(3) 5_545 15_665
Rb3 Sn9 Cs3 0.00(10) 15_665 15_665
Sn11 Sn9 Rb3 67.62(5) 4_465 13_576
Sn11 Sn9 Rb3 78.43(3) 10_455 13_576
Sn11 Sn9 Rb3 66.37(5) 3_545 13_576
Sn11 Sn9 Rb3 169.17(3) 9_665 13_576
Rb3 Sn9 Rb3 119.55(3) 7_455 13_576
Cs3 Sn9 Rb3 119.55(3) 7_455 13_576
Cs3 Sn9 Rb3 90.77(5) 5_545 13_576
Rb3 Sn9 Rb3 90.77(5) 5_545 13_576
Rb3 Sn9 Rb3 119.56(3) 15_665 13_576
Cs3 Sn9 Rb3 119.56(3) 15_665 13_576
Sn11 Sn9 Cs3 67.62(5) 4_465 13_576
Sn11 Sn9 Cs3 78.43(3) 10_455 13_576
Sn11 Sn9 Cs3 66.37(5) 3_545 13_576
Sn11 Sn9 Cs3 169.17(3) 9_665 13_576
Rb3 Sn9 Cs3 119.55(3) 7_455 13_576
Cs3 Sn9 Cs3 119.55(3) 7_455 13_576
Cs3 Sn9 Cs3 90.77(5) 5_545 13_576
Rb3 Sn9 Cs3 90.77(5) 5_545 13_576
Rb3 Sn9 Cs3 119.56(3) 15_665 13_576
Cs3 Sn9 Cs3 119.56(3) 15_665 13_576
Rb3 Sn9 Cs3 0.00(10) 13_576 13_576
Sn4 Sn10 Sn15 108.15(6) . 15_665
Sn4 Sn10 Sn15 108.15(6) . 2_665
Sn15 Sn10 Sn15 107.92(8) 15_665 2_665
Sn4 Sn10 Sn2 104.86(7) . .
Sn15 Sn10 Sn2 113.74(5) 15_665 .
Sn15 Sn10 Sn2 113.74(5) 2_665 .
Sn4 Sn10 Rb4 64.89(5) . 15_665
Sn15 Sn10 Rb4 75.68(4) 15_665 15_665
Sn15 Sn10 Rb4 173.03(8) 2_665 15_665
Sn2 Sn10 Rb4 69.10(5) . 15_665
Sn4 Sn10 Rb4 64.89(5) . 9_665
Sn15 Sn10 Rb4 173.03(8) 15_665 9_665
Sn15 Sn10 Rb4 75.68(4) 2_665 9_665
Sn2 Sn10 Rb4 69.10(5) . 9_665
Rb4 Sn10 Rb4 100.12(6) 15_665 9_665
Sn4 Sn10 Cs4 64.89(5) . 15_665
Sn15 Sn10 Cs4 75.68(4) 15_665 15_665
Sn15 Sn10 Cs4 173.03(8) 2_665 15_665
Sn2 Sn10 Cs4 69.10(5) . 15_665
Rb4 Sn10 Cs4 0.00(7) 15_665 15_665
Rb4 Sn10 Cs4 100.12(6) 9_665 15_665
Sn4 Sn10 Cs4 64.89(5) . 9_665
Sn15 Sn10 Cs4 173.03(8) 15_665 9_665
Sn15 Sn10 Cs4 75.68(4) 2_665 9_665
Sn2 Sn10 Cs4 69.10(5) . 9_665
Rb4 Sn10 Cs4 100.12(6) 15_665 9_665
Rb4 Sn10 Cs4 0.00(7) 9_665 9_665
Cs4 Sn10 Cs4 100.12(6) 15_665 9_665
Sn4 Sn10 Na1 134.8(5) . 11_566
Sn15 Sn10 Na1 55.00(8) 15_665 11_566
Sn15 Sn10 Na1 55.00(8) 2_665 11_566
Sn2 Sn10 Na1 120.3(5) . 11_566
Rb4 Sn10 Na1 129.85(4) 15_665 11_566
Rb4 Sn10 Na1 129.85(4) 9_665 11_566
Cs4 Sn10 Na1 129.85(4) 15_665 11_566
Cs4 Sn10 Na1 129.85(4) 9_665 11_566
Sn4 Sn10 Cs2 167.22(7) . .
Sn15 Sn10 Cs2 78.86(5) 15_665 .
Sn15 Sn10 Cs2 78.86(5) 2_665 .
Sn2 Sn10 Cs2 62.35(6) . .
Rb4 Sn10 Cs2 107.89(5) 15_665 .
Rb4 Sn10 Cs2 107.89(5) 9_665 .
Cs4 Sn10 Cs2 107.89(5) 15_665 .
Cs4 Sn10 Cs2 107.89(5) 9_665 .
Na1 Sn10 Cs2 58.0(5) 11_566 .
Sn4 Sn10 Cs1 73.29(7) . 3_545
Sn15 Sn10 Cs1 67.14(5) 15_665 3_545
Sn15 Sn10 Cs1 67.14(5) 2_665 3_545
Sn2 Sn10 Cs1 178.15(9) . 3_545
Rb4 Sn10 Cs1 109.84(5) 15_665 3_545
Rb4 Sn10 Cs1 109.84(5) 9_665 3_545
Cs4 Sn10 Cs1 109.84(5) 15_665 3_545
Cs4 Sn10 Cs1 109.84(5) 9_665 3_545
Na1 Sn10 Cs1 61.5(5) 11_566 3_545
Cs2 Sn10 Cs1 119.49(7) . 3_545
Sn1 Sn11 Sn7 104.91(5) 10 10
Sn1 Sn11 Sn9 107.68(5) 10 9_665
Sn7 Sn11 Sn9 106.36(5) 10 9_665
Sn1 Sn11 Sn11 105.37(3) 10 10
Sn7 Sn11 Sn11 107.28(3) 10 10
Sn9 Sn11 Sn11 123.82(2) 9_665 10
Sn1 Sn11 Cs4 66.72(5) 10 .
Sn7 Sn11 Cs4 65.84(5) 10 .
Sn9 Sn11 Cs4 167.34(4) 9_665 .
Sn11 Sn11 Cs4 68.80(2) 10 .
Sn1 Sn11 Rb3 174.20(5) 10 15_765
Sn7 Sn11 Rb3 79.54(6) 10 15_765
Sn9 Sn11 Rb3 74.12(4) 9_665 15_765
Sn11 Sn11 Rb3 69.46(2) 10 15_765
Cs4 Sn11 Rb3 112.64(6) . 15_765
Sn1 Sn11 Cs3 174.20(5) 10 15_765
Sn7 Sn11 Cs3 79.54(6) 10 15_765
Sn9 Sn11 Cs3 74.12(4) 9_665 15_765
Sn11 Sn11 Cs3 69.46(2) 10 15_765
Cs4 Sn11 Cs3 112.64(6) . 15_765
Rb3 Sn11 Cs3 0.00(6) 15_765 15_765
Sn1 Sn11 Rb3 79.66(5) 10 7
Sn7 Sn11 Rb3 175.22(6) 10 7
Sn9 Sn11 Rb3 73.12(4) 9_665 7
Sn11 Sn11 Rb3 69.77(2) 10 7
Cs4 Sn11 Rb3 115.52(5) . 7
Rb3 Sn11 Rb3 95.80(5) 15_765 7
Cs3 Sn11 Rb3 95.80(5) 15_765 7
Sn1 Sn11 Cs3 79.66(5) 10 7
Sn7 Sn11 Cs3 175.22(6) 10 7
Sn9 Sn11 Cs3 73.12(4) 9_665 7
Sn11 Sn11 Cs3 69.77(2) 10 7
Cs4 Sn11 Cs3 115.52(5) . 7
Rb3 Sn11 Cs3 95.80(5) 15_765 7
Cs3 Sn11 Cs3 95.80(5) 15_765 7
Rb3 Sn11 Cs3 0.00(4) 7 7
Sn1 Sn11 Cs3 69.37(5) 10 13_675
Sn7 Sn11 Cs3 68.56(5) 10 13_675
Sn9 Sn11 Cs3 64.80(4) 9_665 13_675
Sn11 Sn11 Cs3 171.36(3) 10 13_675
Cs4 Sn11 Cs3 102.59(4) . 13_675
Rb3 Sn11 Cs3 116.09(4) 15_765 13_675
Cs3 Sn11 Cs3 116.09(4) 15_765 13_675
Rb3 Sn11 Cs3 114.89(4) 7 13_675
Cs3 Sn11 Cs3 114.89(4) 7 13_675
Sn1 Sn11 Rb3 69.37(5) 10 13_675
Sn7 Sn11 Rb3 68.56(5) 10 13_675
Sn9 Sn11 Rb3 64.80(4) 9_665 13_675
Sn11 Sn11 Rb3 171.36(3) 10 13_675
Cs4 Sn11 Rb3 102.59(4) . 13_675
Rb3 Sn11 Rb3 116.09(4) 15_765 13_675
Cs3 Sn11 Rb3 116.09(4) 15_765 13_675
Rb3 Sn11 Rb3 114.89(4) 7 13_675
Cs3 Sn11 Rb3 114.89(4) 7 13_675
Cs3 Sn11 Rb3 0.00(6) 13_675 13_675
Sn14 Sn12 Sn4 107.74(8) 11_666 2_665
Sn14 Sn12 Sn6 114.19(8) 11_666 .
Sn4 Sn12 Sn6 103.66(6) 2_665 .
Sn14 Sn12 Sn5 117.40(7) 11_666 .
Sn4 Sn12 Sn5 105.50(6) 2_665 .
Sn6 Sn12 Sn5 107.14(6) . .
Sn14 Sn12 Na2 21.3(14) 11_666 11_666
Sn4 Sn12 Na2 124.1(15) 2_665 11_666
Sn6 Sn12 Na2 95.2(12) . 11_666
Sn5 Sn12 Na2 118.3(11) . 11_666
Sn14 Sn12 Rb5 75.37(7) 11_666 3_554
Sn4 Sn12 Rb5 66.89(4) 2_665 3_554
Sn6 Sn12 Rb5 168.86(5) . 3_554
Sn5 Sn12 Rb5 71.30(4) . 3_554
Na2 Sn12 Rb5 95.1(12) 11_666 3_554
Sn14 Sn12 Cs5 75.37(7) 11_666 3_554
Sn4 Sn12 Cs5 66.89(4) 2_665 3_554
Sn6 Sn12 Cs5 168.86(5) . 3_554
Sn5 Sn12 Cs5 71.30(4) . 3_554
Na2 Sn12 Cs5 95.1(12) 11_666 3_554
Rb5 Sn12 Cs5 0.0 3_554 3_554
Sn14 Sn12 Cs4 172.51(9) 11_666 .
Sn4 Sn12 Cs4 64.77(5) 2_665 .
Sn6 Sn12 Cs4 69.09(4) . .
Sn5 Sn12 Cs4 66.39(5) . .
Na2 Sn12 Cs4 164.1(13) 11_666 .
Rb5 Sn12 Cs4 100.73(4) 3_554 .
Cs5 Sn12 Cs4 100.73(4) 3_554 .
Sn14 Sn12 Rb2 78.81(8) 11_666 11_666
Sn4 Sn12 Rb2 170.83(6) 2_665 11_666
Sn6 Sn12 Rb2 78.71(4) . 11_666
Sn5 Sn12 Rb2 65.43(6) . 11_666
Na2 Sn12 Rb2 63.9(15) 11_666 11_666
Rb5 Sn12 Rb2 109.69(4) 3_554 11_666
Cs5 Sn12 Rb2 109.69(4) 3_554 11_666
Cs4 Sn12 Rb2 108.62(6) . 11_666
Sn14 Sn12 Cs2 78.81(8) 11_666 11_666
Sn4 Sn12 Cs2 170.83(6) 2_665 11_666
Sn6 Sn12 Cs2 78.71(4) . 11_666
Sn5 Sn12 Cs2 65.43(6) . 11_666
Na2 Sn12 Cs2 63.9(15) 11_666 11_666
Rb5 Sn12 Cs2 109.69(4) 3_554 11_666
Cs5 Sn12 Cs2 109.69(4) 3_554 11_666
Cs4 Sn12 Cs2 108.62(6) . 11_666
Rb2 Sn12 Cs2 0.00(8) 11_666 11_666
Sn14 Sn12 Cs1 66.58(8) 11_666 11_676
Sn4 Sn12 Cs1 73.53(5) 2_665 11_676
Sn6 Sn12 Cs1 69.45(5) . 11_676
Sn5 Sn12 Cs1 175.87(8) . 11_676
Na2 Sn12 Cs1 64.9(11) 11_666 11_676
Rb5 Sn12 Cs1 111.55(4) 3_554 11_676
Cs5 Sn12 Cs1 111.55(4) 3_554 11_676
Cs4 Sn12 Cs1 109.80(7) . 11_676
Rb2 Sn12 Cs1 115.41(5) 11_666 11_676
Cs2 Sn12 Cs1 115.41(5) 11_666 11_676
Sn17 Sn13 Sn1 114.11(12) . 9_665
Sn17 Sn13 Sn1 114.11(12) . 2_665
Sn1 Sn13 Sn1 99.50(8) 9_665 2_665
Sn17 Sn13 Sn5 127.7(2) . 9_665
Sn1 Sn13 Sn5 98.38(6) 9_665 9_665
Sn1 Sn13 Sn5 98.38(6) 2_665 9_665
Sn17 Sn13 Na1 18.1(5) . .
Sn1 Sn13 Na1 122.94(19) 9_665 .
Sn1 Sn13 Na1 122.94(19) 2_665 .
Sn5 Sn13 Na1 109.7(5) 9_665 .
Sn17 Sn13 Rb2 78.36(14) . 12_666
Sn1 Sn13 Rb2 166.68(9) 9_665 12_666
Sn1 Sn13 Rb2 78.35(4) 2_665 12_666
Sn5 Sn13 Rb2 69.19(6) 9_665 12_666
Na1 Sn13 Rb2 67.7(3) . 12_666
Sn17 Sn13 Cs2 78.36(14) . 12_666
Sn1 Sn13 Cs2 166.68(9) 9_665 12_666
Sn1 Sn13 Cs2 78.35(4) 2_665 12_666
Sn5 Sn13 Cs2 69.19(6) 9_665 12_666
Na1 Sn13 Cs2 67.7(3) . 12_666
Rb2 Sn13 Cs2 0.00(7) 12_666 12_666
Sn17 Sn13 Cs2 78.36(14) . 3_554
Sn1 Sn13 Cs2 78.35(4) 9_665 3_554
Sn1 Sn13 Cs2 166.68(9) 2_665 3_554
Sn5 Sn13 Cs2 69.19(6) 9_665 3_554
Na1 Sn13 Cs2 67.7(3) . 3_554
Rb2 Sn13 Cs2 100.67(7) 12_666 3_554
Cs2 Sn13 Cs2 100.67(7) 12_666 3_554
Sn17 Sn13 Rb2 78.36(14) . 3_554
Sn1 Sn13 Rb2 78.35(4) 9_665 3_554
Sn1 Sn13 Rb2 166.68(9) 2_665 3_554
Sn5 Sn13 Rb2 69.19(6) 9_665 3_554
Na1 Sn13 Rb2 67.7(3) . 3_554
Rb2 Sn13 Rb2 100.67(7) 12_666 3_554
Cs2 Sn13 Rb2 100.67(7) 12_666 3_554
Cs2 Sn13 Rb2 0.00(7) 3_554 3_554
Sn17 Sn13 Rb4 170.9(2) . 9_665
Sn1 Sn13 Rb4 61.14(5) 9_665 9_665
Sn1 Sn13 Rb4 61.14(5) 2_665 9_665
Sn5 Sn13 Rb4 61.37(6) 9_665 9_665
Na1 Sn13 Rb4 171.0(4) . 9_665
Rb2 Sn13 Rb4 107.17(6) 12_666 9_665
Cs2 Sn13 Rb4 107.17(6) 12_666 9_665
Cs2 Sn13 Rb4 107.17(6) 3_554 9_665
Rb2 Sn13 Rb4 107.17(6) 3_554 9_665
Sn17 Sn13 Cs4 170.9(2) . 9_665
Sn1 Sn13 Cs4 61.14(5) 9_665 9_665
Sn1 Sn13 Cs4 61.14(5) 2_665 9_665
Sn5 Sn13 Cs4 61.37(6) 9_665 9_665
Na1 Sn13 Cs4 171.0(4) . 9_665
Rb2 Sn13 Cs4 107.17(6) 12_666 9_665
Cs2 Sn13 Cs4 107.17(6) 12_666 9_665
Cs2 Sn13 Cs4 107.17(6) 3_554 9_665
Rb2 Sn13 Cs4 107.17(6) 3_554 9_665
Rb4 Sn13 Cs4 0.000(8) 9_665 9_665
Sn17 Sn13 Cs3 72.0(2) . 15_665
Sn1 Sn13 Cs3 69.51(5) 9_665 15_665
Sn1 Sn13 Cs3 69.51(5) 2_665 15_665
Sn5 Sn13 Cs3 160.23(8) 9_665 15_665
Na1 Sn13 Cs3 90.1(4) . 15_665
Rb2 Sn13 Cs3 120.92(5) 12_666 15_665
Cs2 Sn13 Cs3 120.92(5) 12_666 15_665
Cs2 Sn13 Cs3 120.92(5) 3_554 15_665
Rb2 Sn13 Cs3 120.92(5) 3_554 15_665
Rb4 Sn13 Cs3 98.85(6) 9_665 15_665
Cs4 Sn13 Cs3 98.85(6) 9_665 15_665
Na2 Sn14 Sn14 136(4) . 2
Na2 Sn14 Sn16 6(4) . .
Sn14 Sn14 Sn16 129.61(11) 2 .
Na2 Sn14 Sn12 100(3) . 6_455
Sn14 Sn14 Sn12 109.01(7) 2 6_455
Sn16 Sn14 Sn12 103.42(11) . 6_455
Na2 Sn14 Sn12 100(3) . 12_656
Sn14 Sn14 Sn12 109.01(7) 2 12_656
Sn16 Sn14 Sn12 103.42(11) . 12_656
Sn12 Sn14 Sn12 97.80(11) 6_455 12_656
Na2 Sn14 Na2 32(3) . 10
Sn14 Sn14 Na2 104.1(14) 2 10
Sn16 Sn14 Na2 25.5(14) . 10
Sn12 Sn14 Na2 118.3(7) 6_455 10
Sn12 Sn14 Na2 118.3(7) 12_656 10
Na2 Sn14 Na2 123(5) . 2
Sn14 Sn14 Na2 13.1(12) 2 2
Sn16 Sn14 Na2 116.5(12) . 2
Sn12 Sn14 Na2 116.5(7) 6_455 2
Sn12 Sn14 Na2 116.5(7) 12_656 2
Na2 Sn14 Na2 91.0(19) 10 2
Na2 Sn14 Cs5 153(4) . .
Sn14 Sn14 Cs5 71.13(4) 2 .
Sn16 Sn14 Cs5 159.25(14) . .
Sn12 Sn14 Cs5 64.22(6) 6_455 .
Sn12 Sn14 Cs5 64.22(6) 12_656 .
Na2 Sn14 Cs5 175.2(15) 10 .
Na2 Sn14 Cs5 84.2(12) 2 .
Na2 Sn14 Rb1 83(2) . 9_655
Sn14 Sn14 Rb1 71.65(5) 2 9_655
Sn16 Sn14 Rb1 79.86(7) . 9_655
Sn12 Sn14 Rb1 76.65(5) 6_455 9_655
Sn12 Sn14 Rb1 174.16(9) 12_656 9_655
Na2 Sn14 Rb1 66.6(7) 10 9_655
Na2 Sn14 Rb1 65.3(5) 2 9_655
Cs5 Sn14 Rb1 111.17(5) . 9_655
Na2 Sn14 Rb1 83(2) . 1_455
Sn14 Sn14 Rb1 71.65(5) 2 1_455
Sn16 Sn14 Rb1 79.86(7) . 1_455
Sn12 Sn14 Rb1 174.16(9) 6_455 1_455
Sn12 Sn14 Rb1 76.65(5) 12_656 1_455
Na2 Sn14 Rb1 66.6(7) 10 1_455
Na2 Sn14 Rb1 65.3(5) 2 1_455
Cs5 Sn14 Rb1 111.17(5) . 1_455
Rb1 Sn14 Rb1 108.85(10) 9_655 1_455
Na2 Sn14 Cs1 83(2) . 9_655
Sn14 Sn14 Cs1 71.65(5) 2 9_655
Sn16 Sn14 Cs1 79.86(7) . 9_655
Sn12 Sn14 Cs1 76.65(5) 6_455 9_655
Sn12 Sn14 Cs1 174.16(9) 12_656 9_655
Na2 Sn14 Cs1 66.6(7) 10 9_655
Na2 Sn14 Cs1 65.3(5) 2 9_655
Cs5 Sn14 Cs1 111.17(5) . 9_655
Rb1 Sn14 Cs1 0.00(13) 9_655 9_655
Rb1 Sn14 Cs1 108.85(10) 1_455 9_655
Sn17 Sn15 Sn7 113.58(17) 3_655 .
Sn17 Sn15 Sn10 99.02(19) 3_655 2_665
Sn7 Sn15 Sn10 98.54(6) . 2_665
Sn17 Sn15 Sn6 134.95(15) 3_655 .
Sn7 Sn15 Sn6 100.74(6) . .
Sn10 Sn15 Sn6 103.94(6) 2_665 .
Sn17 Sn15 Na1 18.5(3) 3_655 3_655
Sn7 Sn15 Na1 119.6(6) . 3_655
Sn10 Sn15 Na1 80.77(13) 2_665 3_655
Sn6 Sn15 Na1 138.5(5) . 3_655
Sn17 Sn15 Rb3 87.56(18) 3_655 13_676
Sn7 Sn15 Rb3 80.69(5) . 13_676
Sn10 Sn15 Rb3 173.06(8) 2_665 13_676
Sn6 Sn15 Rb3 69.57(6) . 13_676
Na1 Sn15 Rb3 105.66(10) 3_655 13_676
Sn17 Sn15 Cs3 87.56(18) 3_655 13_676
Sn7 Sn15 Cs3 80.69(5) . 13_676
Sn10 Sn15 Cs3 173.06(8) 2_665 13_676
Sn6 Sn15 Cs3 69.57(6) . 13_676
Na1 Sn15 Cs3 105.66(10) 3_655 13_676
Rb3 Sn15 Cs3 0.00(7) 13_676 13_676
Sn17 Sn15 Cs4 159.37(16) 3_655 .
Sn7 Sn15 Cs4 60.84(5) . .
Sn10 Sn15 Cs4 64.19(5) 2_665 .
Sn6 Sn15 Cs4 64.10(5) . .
Na1 Sn15 Cs4 143.75(6) 3_655 .
Rb3 Sn15 Cs4 109.83(6) 13_676 .
Cs3 Sn15 Cs4 109.83(6) 13_676 .
Sn17 Sn15 Cs1 76.51(17) 3_655 11_676
Sn7 Sn15 Cs1 169.24(7) . 11_676
Sn10 Sn15 Cs1 75.45(5) 2_665 11_676
Sn6 Sn15 Cs1 72.60(6) . 11_676
Na1 Sn15 Cs1 68.8(6) 3_655 11_676
Rb3 Sn15 Cs1 104.17(5) 13_676 11_676
Cs3 Sn15 Cs1 104.17(5) 13_676 11_676
Cs4 Sn15 Cs1 108.41(6) . 11_676
Sn17 Sn15 Rb1 76.51(17) 3_655 11_676
Sn7 Sn15 Rb1 169.24(7) . 11_676
Sn10 Sn15 Rb1 75.45(5) 2_665 11_676
Sn6 Sn15 Rb1 72.60(6) . 11_676
Na1 Sn15 Rb1 68.8(6) 3_655 11_676
Rb3 Sn15 Rb1 104.17(5) 13_676 11_676
Cs3 Sn15 Rb1 104.17(5) 13_676 11_676
Cs4 Sn15 Rb1 108.41(6) . 11_676
Cs1 Sn15 Rb1 0.00(12) 11_676 11_676
Sn17 Sn15 Cs2 63.36(15) 3_655 2_665
Sn7 Sn15 Cs2 67.16(4) . 2_665
Sn10 Sn15 Cs2 66.04(5) 2_665 2_665
Sn6 Sn15 Cs2 161.58(6) . 2_665
Na1 Sn15 Cs2 57.6(5) 3_655 2_665
Rb3 Sn15 Cs2 119.45(6) 13_676 2_665
Cs3 Sn15 Cs2 119.45(6) 13_676 2_665
Cs4 Sn15 Cs2 97.50(5) . 2_665
Cs1 Sn15 Cs2 116.95(5) 11_676 2_665
Rb1 Sn15 Cs2 116.95(5) 11_676 2_665
Na2 Sn16 Na2 110(6) . 10
Na2 Sn16 Sn14 105(3) . 10
Na2 Sn16 Sn14 5(3) 10 10
Na2 Sn16 Sn14 5(3) . .
Na2 Sn16 Sn14 105(3) 10 .
Sn14 Sn16 Sn14 100.8(2) 10 .
Na2 Sn16 Sn8 105.9(13) . 7
Na2 Sn16 Sn8 105.9(13) 10 7
Sn14 Sn16 Sn8 107.80(4) 10 7
Sn14 Sn16 Sn8 107.80(4) . 7
Na2 Sn16 Sn8 105.9(13) . .
Na2 Sn16 Sn8 105.9(13) 10 .
Sn14 Sn16 Sn8 107.80(4) 10 .
Sn14 Sn16 Sn8 107.80(4) . .
Sn8 Sn16 Sn8 122.7(2) 7 .
Na2 Sn16 Cs2 79(3) . .
Na2 Sn16 Cs2 171(3) 10 .
Sn14 Sn16 Cs2 175.65(16) 10 .
Sn14 Sn16 Cs2 83.58(8) . .
Sn8 Sn16 Cs2 70.56(8) 7 .
Sn8 Sn16 Cs2 70.56(8) . .
Na2 Sn16 Rb2 171(3) . 10
Na2 Sn16 Rb2 79(3) 10 10
Sn14 Sn16 Rb2 83.58(8) 10 10
Sn14 Sn16 Rb2 175.65(16) . 10
Sn8 Sn16 Rb2 70.56(8) 7 10
Sn8 Sn16 Rb2 70.56(8) . 10
Cs2 Sn16 Rb2 92.07(13) . 10
Na2 Sn16 Cs2 171(3) . 10
Na2 Sn16 Cs2 79(3) 10 10
Sn14 Sn16 Cs2 83.58(8) 10 10
Sn14 Sn16 Cs2 175.65(16) . 10
Sn8 Sn16 Cs2 70.56(8) 7 10
Sn8 Sn16 Cs2 70.56(8) . 10
Cs2 Sn16 Cs2 92.07(13) . 10
Rb2 Sn16 Cs2 0.00(14) 10 10
Na2 Sn16 Rb1 67.7(18) . 9_655
Na2 Sn16 Rb1 67.7(18) 10 9_655
Sn14 Sn16 Rb1 65.00(9) 10 9_655
Sn14 Sn16 Rb1 65.00(9) . 9_655
Sn8 Sn16 Rb1 70.15(7) 7 9_655
Sn8 Sn16 Rb1 167.14(15) . 9_655
Cs2 Sn16 Rb1 117.39(3) . 9_655
Rb2 Sn16 Rb1 117.39(3) 10 9_655
Cs2 Sn16 Rb1 117.39(3) 10 9_655
Na2 Sn16 Cs1 67.7(18) . 1_455
Na2 Sn16 Cs1 67.7(18) 10 1_455
Sn14 Sn16 Cs1 65.00(9) 10 1_455
Sn14 Sn16 Cs1 65.00(9) . 1_455
Sn8 Sn16 Cs1 167.14(15) 7 1_455
Sn8 Sn16 Cs1 70.15(7) . 1_455
Cs2 Sn16 Cs1 117.39(3) . 1_455
Rb2 Sn16 Cs1 117.39(3) 10 1_455
Cs2 Sn16 Cs1 117.39(3) 10 1_455
Rb1 Sn16 Cs1 96.98(12) 9_655 1_455
Na1 Sn17 Sn17 2.6(18) . 15_665
Na1 Sn17 Sn15 116.4(10) . 4_464
Sn17 Sn17 Sn15 115.04(19) 15_665 4_464
Na1 Sn17 Sn15 116.4(10) . 11_576
Sn17 Sn17 Sn15 115.04(19) 15_665 11_576
Sn15 Sn17 Sn15 99.2(3) 4_464 11_576
Na1 Sn17 Sn13 117.2(18) . .
Sn17 Sn17 Sn13 119.8(2) 15_665 .
Sn15 Sn17 Sn13 102.5(2) 4_464 .
Sn15 Sn17 Sn13 102.5(2) 11_576 .
Na1 Sn17 Rb2 72.5(12) . 12_666
Sn17 Sn17 Rb2 74.27(12) 15_665 12_666
Sn15 Sn17 Rb2 167.0(3) 4_464 12_666
Sn15 Sn17 Rb2 83.89(8) 11_576 12_666
Sn13 Sn17 Rb2 64.59(13) . 12_666
Na1 Sn17 Cs2 72.5(12) . 12_666
Sn17 Sn17 Cs2 74.27(12) 15_665 12_666
Sn15 Sn17 Cs2 167.0(3) 4_464 12_666
Sn15 Sn17 Cs2 83.89(8) 11_576 12_666
Sn13 Sn17 Cs2 64.59(13) . 12_666
Rb2 Sn17 Cs2 0.00(6) 12_666 12_666
Na1 Sn17 Rb2 72.5(12) . 3_554
Sn17 Sn17 Rb2 74.27(12) 15_665 3_554
Sn15 Sn17 Rb2 83.89(8) 4_464 3_554
Sn15 Sn17 Rb2 167.0(3) 11_576 3_554
Sn13 Sn17 Rb2 64.59(13) . 3_554
Rb2 Sn17 Rb2 90.45(17) 12_666 3_554
Cs2 Sn17 Rb2 90.45(17) 12_666 3_554
Na1 Sn17 Cs2 72.5(12) . 3_554
Sn17 Sn17 Cs2 74.27(12) 15_665 3_554
Sn15 Sn17 Cs2 83.89(8) 4_464 3_554
Sn15 Sn17 Cs2 167.0(3) 11_576 3_554
Sn13 Sn17 Cs2 64.59(13) . 3_554
Rb2 Sn17 Cs2 90.45(17) 12_666 3_554
Cs2 Sn17 Cs2 90.45(17) 12_666 3_554
Rb2 Sn17 Cs2 0.00(9) 3_554 3_554
Na1 Sn17 Cs1 77.4(18) . 9_665
Sn17 Sn17 Cs1 74.77(12) 15_665 9_665
Sn15 Sn17 Cs1 68.73(16) 4_464 9_665
Sn15 Sn17 Cs1 68.73(16) 11_576 9_665
Sn13 Sn17 Cs1 165.4(3) . 9_665
Rb2 Sn17 Cs1 123.78(14) 12_666 9_665
Cs2 Sn17 Cs1 123.78(14) 12_666 9_665
Rb2 Sn17 Cs1 123.78(14) 3_554 9_665
Cs2 Sn17 Cs1 123.78(14) 3_554 9_665
Na1 Sn17 Rb1 77.4(18) . 9_665
Sn17 Sn17 Rb1 74.77(12) 15_665 9_665
Sn15 Sn17 Rb1 68.73(16) 4_464 9_665
Sn15 Sn17 Rb1 68.73(16) 11_576 9_665
Sn13 Sn17 Rb1 165.4(3) . 9_665
Rb2 Sn17 Rb1 123.78(14) 12_666 9_665
Cs2 Sn17 Rb1 123.78(14) 12_666 9_665
Rb2 Sn17 Rb1 123.78(14) 3_554 9_665
Cs2 Sn17 Rb1 123.78(14) 3_554 9_665
Cs1 Sn17 Rb1 0.00(7) 9_665 9_665
Na1 Sn17 Rb3 168.2(18) . 15_665
Sn17 Sn17 Rb3 165.55(10) 15_665 15_665
Sn15 Sn17 Rb3 57.84(18) 4_464 15_665
Sn15 Sn17 Rb3 57.84(18) 11_576 15_665
Sn13 Sn17 Rb3 74.6(2) . 15_665
Rb2 Sn17 Rb3 115.13(15) 12_666 15_665
Cs2 Sn17 Rb3 115.13(15) 12_666 15_665
Rb2 Sn17 Rb3 115.13(15) 3_554 15_665
Cs2 Sn17 Rb3 115.13(15) 3_554 15_665
Cs1 Sn17 Rb3 90.78(16) 9_665 15_665
Rb1 Sn17 Rb3 90.78(16) 9_665 15_665
Sn17 Na1 Sn17 175(4) . 15_665
Sn17 Na1 Sn15 132.0(13) . 6_465
Sn17 Na1 Sn15 45.0(7) 15_665 6_465
Sn17 Na1 Sn15 45.0(7) . 4_464
Sn17 Na1 Sn15 132.0(13) 15_665 4_464
Sn15 Na1 Sn15 132.3(11) 6_465 4_464
Sn17 Na1 Sn15 132.0(13) . 13_575
Sn17 Na1 Sn15 45.0(7) 15_665 13_575
Sn15 Na1 Sn15 74.0(4) 6_465 13_575
Sn15 Na1 Sn15 87.0(5) 4_464 13_575
Sn17 Na1 Sn15 45.0(7) . 11_576
Sn17 Na1 Sn15 132.0(13) 15_665 11_576
Sn15 Na1 Sn15 87.0(5) 6_465 11_576
Sn15 Na1 Sn15 74.0(4) 4_464 11_576
Sn15 Na1 Sn15 132.3(11) 13_575 11_576
Sn17 Na1 Sn13 141(2) . 15_665
Sn17 Na1 Sn13 44.7(14) 15_665 15_665
Sn15 Na1 Sn13 76.13(14) 6_465 15_665
Sn15 Na1 Sn13 141.5(5) 4_464 15_665
Sn15 Na1 Sn13 76.13(14) 13_575 15_665
Sn15 Na1 Sn13 141.5(5) 11_576 15_665
Sn17 Na1 Sn13 44.7(14) . .
Sn17 Na1 Sn13 141(2) 15_665 .
Sn15 Na1 Sn13 141.5(5) 6_465 .
Sn15 Na1 Sn13 76.13(14) 4_464 .
Sn15 Na1 Sn13 141.5(5) 13_575 .
Sn15 Na1 Sn13 76.13(14) 11_576 .
Sn13 Na1 Sn13 95.8(9) 15_665 .
Sn17 Na1 Sn10 88.9(8) . 12_666
Sn17 Na1 Sn10 88.9(8) 15_665 12_666
Sn15 Na1 Sn10 44.23(19) 6_465 12_666
Sn15 Na1 Sn10 111.9(7) 4_464 12_666
Sn15 Na1 Sn10 111.9(7) 13_575 12_666
Sn15 Na1 Sn10 44.23(19) 11_576 12_666
Sn13 Na1 Sn10 106.50(14) 15_665 12_666
Sn13 Na1 Sn10 106.50(14) . 12_666
Sn17 Na1 Sn10 88.9(8) . 3_554
Sn17 Na1 Sn10 88.9(8) 15_665 3_554
Sn15 Na1 Sn10 111.9(7) 6_465 3_554
Sn15 Na1 Sn10 44.23(19) 4_464 3_554
Sn15 Na1 Sn10 44.23(19) 13_575 3_554
Sn15 Na1 Sn10 111.9(7) 11_576 3_554
Sn13 Na1 Sn10 106.50(14) 15_665 3_554
Sn13 Na1 Sn10 106.50(14) . 3_554
Sn10 Na1 Sn10 129.8(9) 12_666 3_554
Sn17 Na1 Rb2 91.8(12) . 12_666
Sn17 Na1 Rb2 91.8(12) 15_665 12_666
Sn15 Na1 Rb2 79.8(2) 6_465 12_666
Sn15 Na1 Rb2 135.9(4) 4_464 12_666
Sn15 Na1 Rb2 135.9(4) 13_575 12_666
Sn15 Na1 Rb2 79.8(2) 11_576 12_666
Sn13 Na1 Rb2 63.4(4) 15_665 12_666
Sn13 Na1 Rb2 63.4(4) . 12_666
Sn10 Na1 Rb2 67.00(10) 12_666 12_666
Sn10 Na1 Rb2 163.2(8) 3_554 12_666
Sn17 Na1 Rb2 91.8(12) . 3_554
Sn17 Na1 Rb2 91.8(12) 15_665 3_554
Sn15 Na1 Rb2 135.9(4) 6_465 3_554
Sn15 Na1 Rb2 79.8(2) 4_464 3_554
Sn15 Na1 Rb2 79.8(2) 13_575 3_554
Sn15 Na1 Rb2 135.9(4) 11_576 3_554
Sn13 Na1 Rb2 63.4(4) 15_665 3_554
Sn13 Na1 Rb2 63.4(4) . 3_554
Sn10 Na1 Rb2 163.2(8) 12_666 3_554
Sn10 Na1 Rb2 67.00(10) 3_554 3_554
Rb2 Na1 Rb2 96.2(7) 12_666 3_554
Sn17 Na1 Cs2 91.8(12) . 12_666
Sn17 Na1 Cs2 91.8(12) 15_665 12_666
Sn15 Na1 Cs2 79.8(2) 6_465 12_666
Sn15 Na1 Cs2 135.9(4) 4_464 12_666
Sn15 Na1 Cs2 135.9(4) 13_575 12_666
Sn15 Na1 Cs2 79.8(2) 11_576 12_666
Sn13 Na1 Cs2 63.4(4) 15_665 12_666
Sn13 Na1 Cs2 63.4(4) . 12_666
Sn10 Na1 Cs2 67.00(10) 12_666 12_666
Sn10 Na1 Cs2 163.2(8) 3_554 12_666
Rb2 Na1 Cs2 0.00(9) 12_666 12_666
Rb2 Na1 Cs2 96.2(7) 3_554 12_666
Sn17 Na1 Cs2 91.8(12) . 3_554
Sn17 Na1 Cs2 91.8(12) 15_665 3_554
Sn15 Na1 Cs2 135.9(4) 6_465 3_554
Sn15 Na1 Cs2 79.8(2) 4_464 3_554
Sn15 Na1 Cs2 79.8(2) 13_575 3_554
Sn15 Na1 Cs2 135.9(4) 11_576 3_554
Sn13 Na1 Cs2 63.4(4) 15_665 3_554
Sn13 Na1 Cs2 63.4(4) . 3_554
Sn10 Na1 Cs2 163.2(8) 12_666 3_554
Sn10 Na1 Cs2 67.00(10) 3_554 3_554
Rb2 Na1 Cs2 96.2(7) 12_666 3_554
Rb2 Na1 Cs2 0.00(9) 3_554 3_554
Cs2 Na1 Cs2 96.2(7) 12_666 3_554
Sn17 Na1 Rb1 87.4(18) . 9_665
Sn17 Na1 Rb1 87.4(18) 15_665 9_665
Sn15 Na1 Rb1 66.1(6) 6_465 9_665
Sn15 Na1 Rb1 66.1(6) 4_464 9_665
Sn15 Na1 Rb1 66.1(6) 13_575 9_665
Sn15 Na1 Rb1 66.1(6) 11_576 9_665
Sn13 Na1 Rb1 132.1(4) 15_665 9_665
Sn13 Na1 Rb1 132.1(4) . 9_665
Sn10 Na1 Rb1 64.9(5) 12_666 9_665
Sn10 Na1 Rb1 64.9(5) 3_554 9_665
Rb2 Na1 Rb1 131.9(4) 12_666 9_665
Rb2 Na1 Rb1 131.9(4) 3_554 9_665
Cs2 Na1 Rb1 131.9(4) 12_666 9_665
Cs2 Na1 Rb1 131.9(4) 3_554 9_665
Sn17 Na1 Cs1 87.4(18) . 9_665
Sn17 Na1 Cs1 87.4(18) 15_665 9_665
Sn15 Na1 Cs1 66.1(6) 6_465 9_665
Sn15 Na1 Cs1 66.1(6) 4_464 9_665
Sn15 Na1 Cs1 66.1(6) 13_575 9_665
Sn15 Na1 Cs1 66.1(6) 11_576 9_665
Sn13 Na1 Cs1 132.1(4) 15_665 9_665
Sn13 Na1 Cs1 132.1(4) . 9_665
Sn10 Na1 Cs1 64.9(5) 12_666 9_665
Sn10 Na1 Cs1 64.9(5) 3_554 9_665
Rb2 Na1 Cs1 131.9(4) 12_666 9_665
Rb2 Na1 Cs1 131.9(4) 3_554 9_665
Cs2 Na1 Cs1 131.9(4) 12_666 9_665
Cs2 Na1 Cs1 131.9(4) 3_554 9_665
Rb1 Na1 Cs1 0.00(6) 9_665 9_665
Sn17 Na1 Sn5 76.5(17) . 9_665
Sn17 Na1 Sn5 108.7(19) 15_665 9_665
Sn15 Na1 Sn5 125.4(6) 6_465 9_665
Sn15 Na1 Sn5 101.4(5) 4_464 9_665
Sn15 Na1 Sn5 125.4(6) 13_575 9_665
Sn15 Na1 Sn5 101.4(5) 11_576 9_665
Sn13 Na1 Sn5 64.0(6) 15_665 9_665
Sn13 Na1 Sn5 31.8(3) . 9_665
Sn10 Na1 Sn5 114.0(4) 12_666 9_665
Sn10 Na1 Sn5 114.0(4) 3_554 9_665
Rb2 Na1 Sn5 50.1(4) 12_666 9_665
Rb2 Na1 Sn5 50.1(4) 3_554 9_665
Cs2 Na1 Sn5 50.1(4) 12_666 9_665
Cs2 Na1 Sn5 50.1(4) 3_554 9_665
Rb1 Na1 Sn5 163.90(11) 9_665 9_665
Cs1 Na1 Sn5 163.90(11) 9_665 9_665
Sn17 Na1 Sn5 108.7(19) . 7
Sn17 Na1 Sn5 76.5(17) 15_665 7
Sn15 Na1 Sn5 101.4(5) 6_465 7
Sn15 Na1 Sn5 125.4(6) 4_464 7
Sn15 Na1 Sn5 101.4(5) 13_575 7
Sn15 Na1 Sn5 125.4(6) 11_576 7
Sn13 Na1 Sn5 31.8(3) 15_665 7
Sn13 Na1 Sn5 64.0(6) . 7
Sn10 Na1 Sn5 114.0(4) 12_666 7
Sn10 Na1 Sn5 114.0(4) 3_554 7
Rb2 Na1 Sn5 50.1(4) 12_666 7
Rb2 Na1 Sn5 50.1(4) 3_554 7
Cs2 Na1 Sn5 50.1(4) 12_666 7
Cs2 Na1 Sn5 50.1(4) 3_554 7
Rb1 Na1 Sn5 163.90(11) 9_665 7
Cs1 Na1 Sn5 163.90(11) 9_665 7
Sn5 Na1 Sn5 32.2(2) 9_665 7
Sn17 Na1 Sn7 44.99(19) . 4_464
Sn17 Na1 Sn7 135.46(7) 15_665 4_464
Sn15 Na1 Sn7 159.3(9) 6_465 4_464
Sn15 Na1 Sn7 27.49(17) 4_464 4_464
Sn15 Na1 Sn7 95.26(14) 13_575 4_464
Sn15 Na1 Sn7 87.50(11) 11_576 4_464
Sn13 Na1 Sn7 119.2(6) 15_665 4_464
Sn13 Na1 Sn7 55.44(6) . 4_464
Sn10 Na1 Sn7 131.3(3) 12_666 4_464
Sn10 Na1 Sn7 52.44(3) 3_554 4_464
Rb2 Na1 Sn7 118.8(5) 12_666 4_464
Rb2 Na1 Sn7 55.86(11) 3_554 4_464
Cs2 Na1 Sn7 118.8(5) 12_666 4_464
Cs2 Na1 Sn7 55.86(11) 3_554 4_464
Rb1 Na1 Sn7 93.4(4) 9_665 4_464
Cs1 Na1 Sn7 93.4(4) 9_665 4_464
Sn5 Na1 Sn7 75.3(3) 9_665 4_464
Sn5 Na1 Sn7 98.0(4) 7 4_464
Sn17 Na1 Sn7 135.46(7) . 6_465
Sn17 Na1 Sn7 44.99(19) 15_665 6_465
Sn15 Na1 Sn7 27.49(17) 6_465 6_465
Sn15 Na1 Sn7 159.3(9) 4_464 6_465
Sn15 Na1 Sn7 87.50(11) 13_575 6_465
Sn15 Na1 Sn7 95.26(14) 11_576 6_465
Sn13 Na1 Sn7 55.44(6) 15_665 6_465
Sn13 Na1 Sn7 119.2(6) . 6_465
Sn10 Na1 Sn7 52.44(3) 12_666 6_465
Sn10 Na1 Sn7 131.3(3) 3_554 6_465
Rb2 Na1 Sn7 55.86(11) 12_666 6_465
Rb2 Na1 Sn7 118.8(5) 3_554 6_465
Cs2 Na1 Sn7 55.86(11) 12_666 6_465
Cs2 Na1 Sn7 118.8(5) 3_554 6_465
Rb1 Na1 Sn7 93.4(4) 9_665 6_465
Cs1 Na1 Sn7 93.4(4) 9_665 6_465
Sn5 Na1 Sn7 98.0(4) 9_665 6_465
Sn5 Na1 Sn7 75.3(3) 7 6_465
Sn7 Na1 Sn7 173.2(8) 4_464 6_465
Sn14 Na2 Sn16 169(7) . .
Sn14 Na2 Na2 134(4) . 10
Sn16 Na2 Na2 35(3) . 10
Sn14 Na2 Sn12 59(2) . 6_455
Sn16 Na2 Sn12 127(3) . 6_455
Na2 Na2 Sn12 139.0(9) 10 6_455
Sn14 Na2 Sn12 59(2) . 12_656
Sn16 Na2 Sn12 127(3) . 12_656
Na2 Na2 Sn12 139.0(9) 10 12_656
Sn12 Na2 Sn12 82.0(18) 6_455 12_656
Sn14 Na2 Sn14 120(5) . 10
Sn16 Na2 Sn14 49(2) . 10
Na2 Na2 Sn14 14.1(14) 10 10
Sn12 Na2 Sn14 137.4(11) 6_455 10
Sn12 Na2 Sn14 137.4(11) 12_656 10
Sn14 Na2 Sn8 134.2(15) . 7
Sn16 Na2 Sn8 49.4(14) . 7
Na2 Na2 Sn8 69.2(12) 10 7
Sn12 Na2 Sn8 78.5(9) 6_455 7
Sn12 Na2 Sn8 135(3) 12_656 7
Sn14 Na2 Sn8 78.9(15) 10 7
Sn14 Na2 Sn8 134.2(15) . .
Sn16 Na2 Sn8 49.4(14) . .
Na2 Na2 Sn8 69.2(12) 10 .
Sn12 Na2 Sn8 135(3) 6_455 .
Sn12 Na2 Sn8 78.5(9) 12_656 .
Sn14 Na2 Sn8 78.9(15) 10 .
Sn8 Na2 Sn8 87.7(19) 7 .
Sn14 Na2 Sn14 31(3) . 2
Sn16 Na2 Sn14 138(4) . 2
Na2 Na2 Sn14 103.1(12) 10 2
Sn12 Na2 Sn14 81.3(17) 6_455 2
Sn12 Na2 Sn14 81.3(17) 12_656 2
Sn14 Na2 Sn14 89.0(19) 10 2
Sn8 Na2 Sn14 133.7(12) 7 2
Sn8 Na2 Sn14 133.7(12) . 2
Sn14 Na2 Cs2 112(4) . .
Sn16 Na2 Cs2 79(3) . .
Na2 Na2 Cs2 114.1(11) 10 .
Sn12 Na2 Cs2 71.0(15) 6_455 .
Sn12 Na2 Cs2 71.0(15) 12_656 .
Sn14 Na2 Cs2 128(2) 10 .
Sn8 Na2 Cs2 64.7(13) 7 .
Sn8 Na2 Cs2 64.7(13) . .
Sn14 Na2 Cs2 143(2) 2 .
Sn14 Na2 Rb1 81(3) . 9_655
Sn16 Na2 Rb1 93(2) . 9_655
Na2 Na2 Rb1 72.9(10) 10 9_655
Sn12 Na2 Rb1 72.7(7) 6_455 9_655
Sn12 Na2 Rb1 140(2) 12_656 9_655
Sn14 Na2 Rb1 65.8(11) 10 9_655
Sn8 Na2 Rb1 69.8(5) 7 9_655
Sn8 Na2 Rb1 141(2) . 9_655
Sn14 Na2 Rb1 64.6(11) 2 9_655
Cs2 Na2 Rb1 125.8(9) . 9_655
Sn14 Na2 Rb1 81(3) . 1_455
Sn16 Na2 Rb1 93(2) . 1_455
Na2 Na2 Rb1 72.9(10) 10 1_455
Sn12 Na2 Rb1 140(2) 6_455 1_455
Sn12 Na2 Rb1 72.7(7) 12_656 1_455
Sn14 Na2 Rb1 65.8(11) 10 1_455
Sn8 Na2 Rb1 141(2) 7 1_455
Sn8 Na2 Rb1 69.8(5) . 1_455
Sn14 Na2 Rb1 64.6(11) 2 1_455
Cs2 Na2 Rb1 125.8(9) . 1_455
Rb1 Na2 Rb1 107.9(18) 9_655 1_455
Sn14 Na2 Cs1 81(3) . 9_655
Sn16 Na2 Cs1 93(2) . 9_655
Na2 Na2 Cs1 72.9(10) 10 9_655
Sn12 Na2 Cs1 72.7(7) 6_455 9_655
Sn12 Na2 Cs1 140(2) 12_656 9_655
Sn14 Na2 Cs1 65.8(11) 10 9_655
Sn8 Na2 Cs1 69.8(5) 7 9_655
Sn8 Na2 Cs1 141(2) . 9_655
Sn14 Na2 Cs1 64.6(11) 2 9_655
Cs2 Na2 Cs1 125.8(9) . 9_655
Rb1 Na2 Cs1 0.00(11) 9_655 9_655
Rb1 Na2 Cs1 107.9(18) 1_455 9_655
Sn14 Na2 Cs1 81(3) . 1_455
Sn16 Na2 Cs1 93(2) . 1_455
Na2 Na2 Cs1 72.9(10) 10 1_455
Sn12 Na2 Cs1 140(2) 6_455 1_455
Sn12 Na2 Cs1 72.7(7) 12_656 1_455
Sn14 Na2 Cs1 65.8(11) 10 1_455
Sn8 Na2 Cs1 141(2) 7 1_455
Sn8 Na2 Cs1 69.8(5) . 1_455
Sn14 Na2 Cs1 64.6(11) 2 1_455
Cs2 Na2 Cs1 125.8(9) . 1_455
Rb1 Na2 Cs1 107.9(18) 9_655 1_455
Rb1 Na2 Cs1 0.00(11) 1_455 1_455
Cs1 Na2 Cs1 107.9(18) 9_655 1_455
Sn14 Na2 Na2 44(4) . 2
Sn16 Na2 Na2 125(3) . 2
Na2 Na2 Na2 89.998(2) 10 2
Sn12 Na2 Na2 91.1(16) 6_455 2
Sn12 Na2 Na2 91.1(16) 12_656 2
Sn14 Na2 Na2 75.9(14) 10 2
Sn8 Na2 Na2 128.8(11) 7 2
Sn8 Na2 Na2 128.8(11) . 2
Sn14 Na2 Na2 13.1(12) 2 2
Cs2 Na2 Na2 155.9(11) . 2
Rb1 Na2 Na2 59.4(10) 9_655 2
Rb1 Na2 Na2 59.4(10) 1_455 2
Cs1 Na2 Na2 59.4(10) 9_655 2
Cs1 Na2 Na2 59.4(10) 1_455 2
Sn14 Na2 Sn6 95.1(19) . 12_656
Sn16 Na2 Sn6 89.3(18) . 12_656
Na2 Na2 Sn6 103.2(10) 10 12_656
Sn12 Na2 Sn6 114.7(19) 6_455 12_656
Sn12 Na2 Sn6 39.1(4) 12_656 12_656
Sn14 Na2 Sn6 107.8(11) 10 12_656
Sn8 Na2 Sn6 120(2) 7 12_656
Sn8 Na2 Sn6 39.9(4) . 12_656
Sn14 Na2 Sn6 106.6(12) 2 12_656
Cs2 Na2 Sn6 65.8(10) . 12_656
Rb1 Na2 Sn6 168.4(19) 9_655 12_656
Rb1 Na2 Sn6 60.58(9) 1_455 12_656
Cs1 Na2 Sn6 168.4(19) 9_655 12_656
Cs1 Na2 Sn6 60.58(9) 1_455 12_656
Na2 Na2 Sn6 110.3(11) 2 12_656
Sn14 Na2 Sn6 95.1(19) . 6_455
Sn16 Na2 Sn6 89.3(18) . 6_455
Na2 Na2 Sn6 103.2(10) 10 6_455
Sn12 Na2 Sn6 39.1(4) 6_455 6_455
Sn12 Na2 Sn6 114.7(19) 12_656 6_455
Sn14 Na2 Sn6 107.8(11) 10 6_455
Sn8 Na2 Sn6 39.9(4) 7 6_455
Sn8 Na2 Sn6 120(2) . 6_455
Sn14 Na2 Sn6 106.6(12) 2 6_455
Cs2 Na2 Sn6 65.8(10) . 6_455
Rb1 Na2 Sn6 60.58(9) 9_655 6_455
Rb1 Na2 Sn6 168.4(19) 1_455 6_455
Cs1 Na2 Sn6 60.58(9) 9_655 6_455
Cs1 Na2 Sn6 168.4(19) 1_455 6_455
Na2 Na2 Sn6 110.3(11) 2 6_455
Sn6 Na2 Sn6 130.9(19) 12_656 6_455
Sn14 Na2 Sn14 88(4) . 9
Sn16 Na2 Sn14 81(3) . 9
Na2 Na2 Sn14 46.5(10) 10 9
Sn12 Na2 Sn14 122.3(18) 6_455 9
Sn12 Na2 Sn14 122.3(18) 12_656 9
Sn14 Na2 Sn14 32.4(8) 10 9
Sn8 Na2 Sn14 102.1(15) 7 9
Sn8 Na2 Sn14 102.1(15) . 9
Sn14 Na2 Sn14 56.6(11) 2 9
Cs2 Na2 Sn14 161(2) . 9
Rb1 Na2 Sn14 55.1(9) 9_655 9
Rb1 Na2 Sn14 55.1(9) 1_455 9
Cs1 Na2 Sn14 55.1(9) 9_655 9
Cs1 Na2 Sn14 55.1(9) 1_455 9
Na2 Na2 Sn14 43.5(10) 2 9
Sn6 Na2 Sn14 114.2(9) 12_656 9
Sn6 Na2 Sn14 114.2(9) 6_455 9
Sn14 Na2 Na2 74(4) . 9
Sn16 Na2 Na2 95(4) . 9
Na2 Na2 Na2 59.9(19) 10 9
Sn12 Na2 Na2 113(2) 6_455 9
Sn12 Na2 Na2 113(2) 12_656 9
Sn14 Na2 Na2 45.8(13) 10 9
Sn8 Na2 Na2 111.4(19) 7 9
Sn8 Na2 Na2 111.4(19) . 9
Sn14 Na2 Na2 43.2(14) 2 9
Cs2 Na2 Na2 174(3) . 9
Rb1 Na2 Na2 53.9(9) 9_655 9
Rb1 Na2 Na2 53.9(9) 1_455 9
Cs1 Na2 Na2 53.9(9) 9_655 9
Cs1 Na2 Na2 53.9(9) 1_455 9
Na2 Na2 Na2 30.1(19) 2 9
Sn6 Na2 Na2 114.5(10) 12_656 9
Sn6 Na2 Na2 114.5(10) 6_455 9
Sn14 Na2 Na2 13.5(9) 9 9
Sn14 Cs1 Sn14 71.15(10) 9_655 1_655
Sn14 Cs1 Sn14 36.70(9) 9_655 10_655
Sn14 Cs1 Sn14 58.58(9) 1_655 10_655
Sn14 Cs1 Sn14 58.58(9) 9_655 2_655
Sn14 Cs1 Sn14 36.70(9) 1_655 2_655
Sn14 Cs1 Sn14 71.15(10) 10_655 2_655
Sn14 Cs1 Na2 15.8(11) 9_655 9_655
Sn14 Cs1 Na2 69.3(9) 1_655 9_655
Sn14 Cs1 Na2 50.1(11) 10_655 9_655
Sn14 Cs1 Na2 47.6(10) 2_655 9_655
Sn14 Cs1 Na2 69.3(9) 9_655 1_655
Sn14 Cs1 Na2 15.8(11) 1_655 1_655
Sn14 Cs1 Na2 47.6(10) 10_655 1_655
Sn14 Cs1 Na2 50.1(11) 2_655 1_655
Na2 Cs1 Na2 72.1(18) 9_655 1_655
Sn14 Cs1 Na2 50.1(11) 9_655 10_655
Sn14 Cs1 Na2 47.6(10) 1_655 10_655
Sn14 Cs1 Na2 15.8(11) 10_655 10_655
Sn14 Cs1 Na2 69.3(9) 2_655 10_655
Na2 Cs1 Na2 61(2) 9_655 10_655
Na2 Cs1 Na2 34(2) 1_655 10_655
Sn14 Cs1 Na2 47.6(10) 9_655 2_655
Sn14 Cs1 Na2 50.1(11) 1_655 2_655
Sn14 Cs1 Na2 69.3(9) 10_655 2_655
Sn14 Cs1 Na2 15.8(11) 2_655 2_655
Na2 Cs1 Na2 34(2) 9_655 2_655
Na2 Cs1 Na2 61(2) 1_655 2_655
Na2 Cs1 Na2 72.1(18) 10_655 2_655
Sn14 Cs1 Sn15 100.29(4) 9_655 14_755
Sn14 Cs1 Sn15 165.97(7) 1_655 14_755
Sn14 Cs1 Sn15 120.96(5) 10_655 14_755
Sn14 Cs1 Sn15 129.38(5) 2_655 14_755
Na2 Cs1 Sn15 99.3(9) 9_655 14_755
Na2 Cs1 Sn15 168.5(9) 1_655 14_755
Na2 Cs1 Sn15 134.8(10) 10_655 14_755
Na2 Cs1 Sn15 115.9(11) 2_655 14_755
Sn14 Cs1 Sn15 165.97(7) 9_655 12_756
Sn14 Cs1 Sn15 100.29(4) 1_655 12_756
Sn14 Cs1 Sn15 129.38(5) 10_655 12_756
Sn14 Cs1 Sn15 120.96(5) 2_655 12_756
Na2 Cs1 Sn15 168.5(9) 9_655 12_756
Na2 Cs1 Sn15 99.3(9) 1_655 12_756
Na2 Cs1 Sn15 115.9(11) 10_655 12_756
Na2 Cs1 Sn15 134.8(10) 2_655 12_756
Sn15 Cs1 Sn15 90.14(10) 14_755 12_756
Sn14 Cs1 Sn15 129.38(5) 9_655 5_645
Sn14 Cs1 Sn15 120.96(5) 1_655 5_645
Sn14 Cs1 Sn15 165.97(7) 10_655 5_645
Sn14 Cs1 Sn15 100.29(4) 2_655 5_645
Na2 Cs1 Sn15 115.9(11) 9_655 5_645
Na2 Cs1 Sn15 134.8(10) 1_655 5_645
Na2 Cs1 Sn15 168.5(9) 10_655 5_645
Na2 Cs1 Sn15 99.3(9) 2_655 5_645
Sn15 Cs1 Sn15 55.53(6) 14_755 5_645
Sn15 Cs1 Sn15 64.43(7) 12_756 5_645
Sn14 Cs1 Sn15 120.96(5) 9_655 3_644
Sn14 Cs1 Sn15 129.38(5) 1_655 3_644
Sn14 Cs1 Sn15 100.29(4) 10_655 3_644
Sn14 Cs1 Sn15 165.97(7) 2_655 3_644
Na2 Cs1 Sn15 134.8(10) 9_655 3_644
Na2 Cs1 Sn15 115.9(11) 1_655 3_644
Na2 Cs1 Sn15 99.3(9) 10_655 3_644
Na2 Cs1 Sn15 168.5(9) 2_655 3_644
Sn15 Cs1 Sn15 64.43(7) 14_755 3_644
Sn15 Cs1 Sn15 55.53(6) 12_756 3_644
Sn15 Cs1 Sn15 90.14(10) 5_645 3_644
Sn14 Cs1 Na1 144.42(5) 9_655 9_665
Sn14 Cs1 Na1 144.42(5) 1_655 9_665
Sn14 Cs1 Na1 144.42(5) 10_655 9_665
Sn14 Cs1 Na1 144.42(5) 2_655 9_665
Na2 Cs1 Na1 144.0(9) 9_655 9_665
Na2 Cs1 Na1 143.9(9) 1_655 9_665
Na2 Cs1 Na1 143.9(9) 10_655 9_665
Na2 Cs1 Na1 144.0(9) 2_655 9_665
Sn15 Cs1 Na1 45.07(5) 14_755 9_665
Sn15 Cs1 Na1 45.07(5) 12_756 9_665
Sn15 Cs1 Na1 45.07(5) 5_645 9_665
Sn15 Cs1 Na1 45.07(5) 3_644 9_665
Sn14 Cs1 Sn6 65.58(5) 9_655 14_755
Sn14 Cs1 Sn6 128.72(9) 1_655 14_755
Sn14 Cs1 Sn6 96.83(7) 10_655 14_755
Sn14 Cs1 Sn6 95.33(6) 2_655 14_755
Na2 Cs1 Sn6 61.4(9) 9_655 14_755
Na2 Cs1 Sn6 133.5(9) 1_655 14_755
Na2 Cs1 Sn6 112.5(11) 10_655 14_755
Na2 Cs1 Sn6 80.1(11) 2_655 14_755
Sn15 Cs1 Sn6 38.38(3) 14_755 14_755
Sn15 Cs1 Sn6 126.86(10) 12_756 14_755
Sn15 Cs1 Sn6 72.44(4) 5_645 14_755
Sn15 Cs1 Sn6 96.76(6) 3_644 14_755
Na1 Cs1 Sn6 82.51(6) 9_665 14_755
Sn14 Cs1 Sn6 128.72(9) 9_655 12_756
Sn14 Cs1 Sn6 65.58(5) 1_655 12_756
Sn14 Cs1 Sn6 95.33(6) 10_655 12_756
Sn14 Cs1 Sn6 96.83(7) 2_655 12_756
Na2 Cs1 Sn6 133.5(9) 9_655 12_756
Na2 Cs1 Sn6 61.4(9) 1_655 12_756
Na2 Cs1 Sn6 80.1(11) 10_655 12_756
Na2 Cs1 Sn6 112.5(11) 2_655 12_756
Sn15 Cs1 Sn6 126.86(10) 14_755 12_756
Sn15 Cs1 Sn6 38.38(3) 12_756 12_756
Sn15 Cs1 Sn6 96.76(6) 5_645 12_756
Sn15 Cs1 Sn6 72.44(4) 3_644 12_756
Na1 Cs1 Sn6 82.51(6) 9_665 12_756
Sn6 Cs1 Sn6 165.03(12) 14_755 12_756
Sn14 Cs1 Sn6 95.33(6) 9_655 5_645
Sn14 Cs1 Sn6 96.83(7) 1_655 5_645
Sn14 Cs1 Sn6 128.72(9) 10_655 5_645
Sn14 Cs1 Sn6 65.58(5) 2_655 5_645
Na2 Cs1 Sn6 80.1(11) 9_655 5_645
Na2 Cs1 Sn6 112.5(11) 1_655 5_645
Na2 Cs1 Sn6 133.5(9) 10_655 5_645
Na2 Cs1 Sn6 61.4(9) 2_655 5_645
Sn15 Cs1 Sn6 72.44(4) 14_755 5_645
Sn15 Cs1 Sn6 96.76(6) 12_756 5_645
Sn15 Cs1 Sn6 38.38(3) 5_645 5_645
Sn15 Cs1 Sn6 126.86(10) 3_644 5_645
Na1 Cs1 Sn6 82.51(6) 9_665 5_645
Sn6 Cs1 Sn6 62.34(3) 14_755 5_645
Sn6 Cs1 Sn6 115.48(4) 12_756 5_645
Sn14 Cs1 Sn6 96.83(7) 9_655 3_644
Sn14 Cs1 Sn6 95.33(6) 1_655 3_644
Sn14 Cs1 Sn6 65.58(5) 10_655 3_644
Sn14 Cs1 Sn6 128.72(9) 2_655 3_644
Na2 Cs1 Sn6 112.5(11) 9_655 3_644
Na2 Cs1 Sn6 80.1(11) 1_655 3_644
Na2 Cs1 Sn6 61.4(9) 10_655 3_644
Na2 Cs1 Sn6 133.5(9) 2_655 3_644
Sn15 Cs1 Sn6 96.76(6) 14_755 3_644
Sn15 Cs1 Sn6 72.44(4) 12_756 3_644
Sn15 Cs1 Sn6 126.86(10) 5_645 3_644
Sn15 Cs1 Sn6 38.38(3) 3_644 3_644
Na1 Cs1 Sn6 82.51(6) 9_665 3_644
Sn6 Cs1 Sn6 115.48(4) 14_755 3_644
Sn6 Cs1 Sn6 62.34(3) 12_756 3_644
Sn6 Cs1 Sn6 165.03(12) 5_645 3_644
Sn14 Cs1 Sn17 134.59(10) 9_655 7
Sn14 Cs1 Sn17 150.17(5) 1_655 7
Sn14 Cs1 Sn17 150.17(5) 10_655 7
Sn14 Cs1 Sn17 134.59(10) 2_655 7
Na2 Cs1 Sn17 130.3(9) 9_655 7
Na2 Cs1 Sn17 156.1(9) 1_655 7
Na2 Cs1 Sn17 156.1(9) 10_655 7
Na2 Cs1 Sn17 130.3(9) 2_655 7
Sn15 Cs1 Sn17 34.76(8) 14_755 7
Sn15 Cs1 Sn17 57.22(12) 12_756 7
Sn15 Cs1 Sn17 34.76(8) 5_645 7
Sn15 Cs1 Sn17 57.22(12) 3_644 7
Na1 Cs1 Sn17 15.23(12) 9_665 7
Sn6 Cs1 Sn17 69.64(11) 14_755 7
Sn6 Cs1 Sn17 95.53(13) 12_756 7
Sn6 Cs1 Sn17 69.64(11) 5_645 7
Sn6 Cs1 Sn17 95.53(13) 3_644 7
Sn14 Cs1 Sn17 150.17(5) 9_655 9_665
Sn14 Cs1 Sn17 134.59(10) 1_655 9_665
Sn14 Cs1 Sn17 134.59(10) 10_655 9_665
Sn14 Cs1 Sn17 150.17(5) 2_655 9_665
Na2 Cs1 Sn17 156.1(9) 9_655 9_665
Na2 Cs1 Sn17 130.3(9) 1_655 9_665
Na2 Cs1 Sn17 130.3(9) 10_655 9_665
Na2 Cs1 Sn17 156.1(9) 2_655 9_665
Sn15 Cs1 Sn17 57.22(12) 14_755 9_665
Sn15 Cs1 Sn17 34.76(8) 12_756 9_665
Sn15 Cs1 Sn17 57.22(12) 5_645 9_665
Sn15 Cs1 Sn17 34.76(8) 3_644 9_665
Na1 Cs1 Sn17 15.23(12) 9_665 9_665
Sn6 Cs1 Sn17 95.53(13) 14_755 9_665
Sn6 Cs1 Sn17 69.64(11) 12_756 9_665
Sn6 Cs1 Sn17 95.53(13) 5_645 9_665
Sn6 Cs1 Sn17 69.64(11) 3_644 9_665
Sn17 Cs1 Sn17 30.5(2) 7 9_665
Sn14 Cs1 Sn12 36.77(4) 9_655 14_755
Sn14 Cs1 Sn12 107.90(10) 1_655 14_755
Sn14 Cs1 Sn12 60.80(6) 10_655 14_755
Sn14 Cs1 Sn12 89.67(8) 2_655 14_755
Na2 Cs1 Sn12 42.4(9) 9_655 14_755
Na2 Cs1 Sn12 104.3(9) 1_655 14_755
Na2 Cs1 Sn12 76.6(11) 10_655 14_755
Na2 Cs1 Sn12 75.0(11) 2_655 14_755
Sn15 Cs1 Sn12 64.57(3) 14_755 14_755
Sn15 Cs1 Sn12 149.10(9) 12_756 14_755
Sn15 Cs1 Sn12 109.14(4) 5_645 14_755
Sn15 Cs1 Sn12 95.79(3) 3_644 14_755
Na1 Cs1 Sn12 107.67(6) 9_665 14_755
Sn6 Cs1 Sn12 36.71(2) 14_755 14_755
Sn6 Cs1 Sn12 151.74(5) 12_756 14_755
Sn6 Cs1 Sn12 92.27(3) 5_645 14_755
Sn6 Cs1 Sn12 92.26(3) 3_644 14_755
Sn17 Cs1 Sn12 99.33(8) 7 14_755
Sn17 Cs1 Sn12 115.06(8) 9_665 14_755
Sn14 Cs1 Sn12 107.90(10) 9_655 12_756
Sn14 Cs1 Sn12 36.77(4) 1_655 12_756
Sn14 Cs1 Sn12 89.67(8) 10_655 12_756
Sn14 Cs1 Sn12 60.80(6) 2_655 12_756
Na2 Cs1 Sn12 104.3(9) 9_655 12_756
Na2 Cs1 Sn12 42.4(9) 1_655 12_756
Na2 Cs1 Sn12 75.0(11) 10_655 12_756
Na2 Cs1 Sn12 76.6(11) 2_655 12_756
Sn15 Cs1 Sn12 149.10(9) 14_755 12_756
Sn15 Cs1 Sn12 64.57(3) 12_756 12_756
Sn15 Cs1 Sn12 95.79(3) 5_645 12_756
Sn15 Cs1 Sn12 109.14(4) 3_644 12_756
Na1 Cs1 Sn12 107.67(6) 9_665 12_756
Sn6 Cs1 Sn12 151.74(5) 14_755 12_756
Sn6 Cs1 Sn12 36.71(2) 12_756 12_756
Sn6 Cs1 Sn12 92.26(3) 5_645 12_756
Sn6 Cs1 Sn12 92.27(3) 3_644 12_756
Sn17 Cs1 Sn12 115.06(8) 7 12_756
Sn17 Cs1 Sn12 99.33(8) 9_665 12_756
Sn12 Cs1 Sn12 144.67(11) 14_755 12_756
Sn14 Cs1 Sn12 89.67(8) 9_655 5_645
Sn14 Cs1 Sn12 60.80(6) 1_655 5_645
Sn14 Cs1 Sn12 107.90(10) 10_655 5_645
Sn14 Cs1 Sn12 36.77(4) 2_655 5_645
Na2 Cs1 Sn12 75.0(11) 9_655 5_645
Na2 Cs1 Sn12 76.6(11) 1_655 5_645
Na2 Cs1 Sn12 104.3(9) 10_655 5_645
Na2 Cs1 Sn12 42.4(9) 2_655 5_645
Sn15 Cs1 Sn12 109.14(4) 14_755 5_645
Sn15 Cs1 Sn12 95.79(3) 12_756 5_645
Sn15 Cs1 Sn12 64.57(3) 5_645 5_645
Sn15 Cs1 Sn12 149.10(9) 3_644 5_645
Na1 Cs1 Sn12 107.67(6) 9_665 5_645
Sn6 Cs1 Sn12 92.27(3) 14_755 5_645
Sn6 Cs1 Sn12 92.26(3) 12_756 5_645
Sn6 Cs1 Sn12 36.71(2) 5_645 5_645
Sn6 Cs1 Sn12 151.74(5) 3_644 5_645
Sn17 Cs1 Sn12 99.33(8) 7 5_645
Sn17 Cs1 Sn12 115.06(8) 9_665 5_645
Sn12 Cs1 Sn12 108.73(6) 14_755 5_645
Sn12 Cs1 Sn12 59.65(4) 12_756 5_645
Sn14 Cs1 Sn12 60.80(6) 9_655 3_644
Sn14 Cs1 Sn12 89.67(8) 1_655 3_644
Sn14 Cs1 Sn12 36.77(4) 10_655 3_644
Sn14 Cs1 Sn12 107.90(10) 2_655 3_644
Na2 Cs1 Sn12 76.6(11) 9_655 3_644
Na2 Cs1 Sn12 75.0(11) 1_655 3_644
Na2 Cs1 Sn12 42.4(9) 10_655 3_644
Na2 Cs1 Sn12 104.3(9) 2_655 3_644
Sn15 Cs1 Sn12 95.79(3) 14_755 3_644
Sn15 Cs1 Sn12 109.14(4) 12_756 3_644
Sn15 Cs1 Sn12 149.10(9) 5_645 3_644
Sn15 Cs1 Sn12 64.57(3) 3_644 3_644
Na1 Cs1 Sn12 107.67(6) 9_665 3_644
Sn6 Cs1 Sn12 92.26(3) 14_755 3_644
Sn6 Cs1 Sn12 92.27(3) 12_756 3_644
Sn6 Cs1 Sn12 151.74(5) 5_645 3_644
Sn6 Cs1 Sn12 36.71(2) 3_644 3_644
Sn17 Cs1 Sn12 115.06(8) 7 3_644
Sn17 Cs1 Sn12 99.33(8) 9_665 3_644
Sn12 Cs1 Sn12 59.65(4) 14_755 3_644
Sn12 Cs1 Sn12 108.73(6) 12_756 3_644
Sn12 Cs1 Sn12 144.67(11) 5_645 3_644
Sn14 Cs1 Sn8 97.29(8) 9_655 1_655
Sn14 Cs1 Sn8 60.85(6) 1_655 1_655
Sn14 Cs1 Sn8 60.85(6) 10_655 1_655
Sn14 Cs1 Sn8 97.29(8) 2_655 1_655
Na2 Cs1 Sn8 108.5(10) 9_655 1_655
Na2 Cs1 Sn8 47.5(10) 1_655 1_655
Na2 Cs1 Sn8 47.5(10) 10_655 1_655
Na2 Cs1 Sn8 108.5(10) 2_655 1_655
Sn15 Cs1 Sn8 132.55(7) 14_755 1_655
Sn15 Cs1 Sn8 68.69(3) 12_756 1_655
Sn15 Cs1 Sn8 132.55(7) 5_645 1_655
Sn15 Cs1 Sn8 68.69(3) 3_644 1_655
Na1 Cs1 Sn8 102.80(6) 9_665 1_655
Sn6 Cs1 Sn8 148.59(2) 14_755 1_655
Sn6 Cs1 Sn8 37.27(2) 12_756 1_655
Sn6 Cs1 Sn8 148.59(2) 5_645 1_655
Sn6 Cs1 Sn8 37.27(2) 3_644 1_655
Sn17 Cs1 Sn8 118.03(14) 7 1_655
Sn17 Cs1 Sn8 87.56(13) 9_665 1_655
Sn12 Cs1 Sn8 114.70(5) 14_755 1_655
Sn12 Cs1 Sn8 56.48(2) 12_756 1_655
Sn12 Cs1 Sn8 114.70(5) 5_645 1_655
Sn12 Cs1 Sn8 56.48(2) 3_644 1_655
Sn14 Cs1 Sn8 60.85(6) 9_655 15_655
Sn14 Cs1 Sn8 97.29(8) 1_655 15_655
Sn14 Cs1 Sn8 97.29(8) 10_655 15_655
Sn14 Cs1 Sn8 60.85(6) 2_655 15_655
Na2 Cs1 Sn8 47.5(10) 9_655 15_655
Na2 Cs1 Sn8 108.5(10) 1_655 15_655
Na2 Cs1 Sn8 108.5(10) 10_655 15_655
Na2 Cs1 Sn8 47.5(10) 2_655 15_655
Sn15 Cs1 Sn8 68.69(3) 14_755 15_655
Sn15 Cs1 Sn8 132.55(7) 12_756 15_655
Sn15 Cs1 Sn8 68.69(3) 5_645 15_655
Sn15 Cs1 Sn8 132.55(7) 3_644 15_655
Na1 Cs1 Sn8 102.80(6) 9_665 15_655
Sn6 Cs1 Sn8 37.27(2) 14_755 15_655
Sn6 Cs1 Sn8 148.59(2) 12_756 15_655
Sn6 Cs1 Sn8 37.27(2) 5_645 15_655
Sn6 Cs1 Sn8 148.59(2) 3_644 15_655
Sn17 Cs1 Sn8 87.56(13) 7 15_655
Sn17 Cs1 Sn8 118.03(14) 9_665 15_655
Sn12 Cs1 Sn8 56.48(2) 14_755 15_655
Sn12 Cs1 Sn8 114.70(5) 12_756 15_655
Sn12 Cs1 Sn8 56.48(2) 5_645 15_655
Sn12 Cs1 Sn8 114.70(5) 3_644 15_655
Sn8 Cs1 Sn8 154.41(12) 1_655 15_655
Sn14 Cs1 Sn10 95.15(4) 9_655 4_554
Sn14 Cs1 Sn10 151.26(7) 1_655 4_554
Sn14 Cs1 Sn10 95.15(4) 10_655 4_554
Sn14 Cs1 Sn10 151.26(7) 2_655 4_554
Na2 Cs1 Sn10 104.1(9) 9_655 4_554
Na2 Cs1 Sn10 135.9(11) 1_655 4_554
Na2 Cs1 Sn10 104.1(9) 10_655 4_554
Na2 Cs1 Sn10 135.9(11) 2_655 4_554
Sn15 Cs1 Sn10 37.41(3) 14_755 4_554
Sn15 Cs1 Sn10 87.42(8) 12_756 4_554
Sn15 Cs1 Sn10 87.42(8) 5_645 4_554
Sn15 Cs1 Sn10 37.41(3) 3_644 4_554
Na1 Cs1 Sn10 53.54(5) 9_665 4_554
Sn6 Cs1 Sn10 60.41(3) 14_755 4_554
Sn6 Cs1 Sn10 109.81(6) 12_756 4_554
Sn6 Cs1 Sn10 109.81(6) 5_645 4_554
Sn6 Cs1 Sn10 60.41(3) 3_644 4_554
Sn17 Cs1 Sn10 55.02(6) 7 4_554
Sn17 Cs1 Sn10 55.02(6) 9_665 4_554
Sn12 Cs1 Sn10 61.75(3) 14_755 4_554
Sn12 Cs1 Sn10 146.51(6) 12_756 4_554
Sn12 Cs1 Sn10 146.51(6) 5_645 4_554
Sn12 Cs1 Sn10 61.75(3) 3_644 4_554
Sn8 Cs1 Sn10 97.56(3) 1_655 4_554
Sn8 Cs1 Sn10 97.56(3) 15_655 4_554
Sn14 Cs1 Sn10 151.26(7) 9_655 11_666
Sn14 Cs1 Sn10 95.15(4) 1_655 11_666
Sn14 Cs1 Sn10 151.26(7) 10_655 11_666
Sn14 Cs1 Sn10 95.15(4) 2_655 11_666
Na2 Cs1 Sn10 135.9(11) 9_655 11_666
Na2 Cs1 Sn10 104.1(9) 1_655 11_666
Na2 Cs1 Sn10 135.9(11) 10_655 11_666
Na2 Cs1 Sn10 104.1(9) 2_655 11_666
Sn15 Cs1 Sn10 87.42(8) 14_755 11_666
Sn15 Cs1 Sn10 37.41(3) 12_756 11_666
Sn15 Cs1 Sn10 37.41(3) 5_645 11_666
Sn15 Cs1 Sn10 87.42(8) 3_644 11_666
Na1 Cs1 Sn10 53.54(5) 9_665 11_666
Sn6 Cs1 Sn10 109.81(6) 14_755 11_666
Sn6 Cs1 Sn10 60.41(3) 12_756 11_666
Sn6 Cs1 Sn10 60.41(3) 5_645 11_666
Sn6 Cs1 Sn10 109.81(6) 3_644 11_666
Sn17 Cs1 Sn10 55.02(6) 7 11_666
Sn17 Cs1 Sn10 55.02(6) 9_665 11_666
Sn12 Cs1 Sn10 146.51(6) 14_755 11_666
Sn12 Cs1 Sn10 61.75(3) 12_756 11_666
Sn12 Cs1 Sn10 61.75(3) 5_645 11_666
Sn12 Cs1 Sn10 146.51(6) 3_644 11_666
Sn8 Cs1 Sn10 97.56(3) 1_655 11_666
Sn8 Cs1 Sn10 97.56(3) 15_655 11_666
Sn10 Cs1 Sn10 107.09(10) 4_554 11_666
Sn14 Cs1 Sn4 119.72(9) 9_655 11_666
Sn14 Cs1 Sn4 61.14(5) 1_655 11_666
Sn14 Cs1 Sn4 119.72(9) 10_655 11_666
Sn14 Cs1 Sn4 61.14(5) 2_655 11_666
Na2 Cs1 Sn4 107.5(10) 9_655 11_666
Na2 Cs1 Sn4 73.2(10) 1_655 11_666
Na2 Cs1 Sn4 107.5(10) 10_655 11_666
Na2 Cs1 Sn4 73.2(10) 2_655 11_666
Sn15 Cs1 Sn4 117.39(7) 14_755 11_666
Sn15 Cs1 Sn4 61.87(4) 12_756 11_666
Sn15 Cs1 Sn4 61.87(4) 5_645 11_666
Sn15 Cs1 Sn4 117.39(7) 3_644 11_666
Na1 Cs1 Sn4 89.54(6) 9_665 11_666
Sn6 Cs1 Sn4 121.10(2) 14_755 11_666
Sn6 Cs1 Sn4 58.759(17) 12_756 11_666
Sn6 Cs1 Sn4 58.759(17) 5_645 11_666
Sn6 Cs1 Sn4 121.10(2) 3_644 11_666
Sn17 Cs1 Sn4 89.55(6) 7 11_666
Sn17 Cs1 Sn4 89.55(6) 9_665 11_666
Sn12 Cs1 Sn4 144.60(6) 14_755 11_666
Sn12 Cs1 Sn4 35.88(2) 12_756 11_666
Sn12 Cs1 Sn4 35.88(2) 5_645 11_666
Sn12 Cs1 Sn4 144.60(6) 3_644 11_666
Sn8 Cs1 Sn4 90.103(14) 1_655 11_666
Sn8 Cs1 Sn4 90.103(14) 15_655 11_666
Sn10 Cs1 Sn4 143.08(11) 4_554 11_666
Sn10 Cs1 Sn4 35.99(3) 11_666 11_666
Sn14 Cs1 Sn4 61.14(5) 9_655 4_554
Sn14 Cs1 Sn4 119.72(9) 1_655 4_554
Sn14 Cs1 Sn4 61.14(5) 10_655 4_554
Sn14 Cs1 Sn4 119.72(9) 2_655 4_554
Na2 Cs1 Sn4 73.2(10) 9_655 4_554
Na2 Cs1 Sn4 107.5(10) 1_655 4_554
Na2 Cs1 Sn4 73.2(10) 10_655 4_554
Na2 Cs1 Sn4 107.5(10) 2_655 4_554
Sn15 Cs1 Sn4 61.87(4) 14_755 4_554
Sn15 Cs1 Sn4 117.39(7) 12_756 4_554
Sn15 Cs1 Sn4 117.39(7) 5_645 4_554
Sn15 Cs1 Sn4 61.87(4) 3_644 4_554
Na1 Cs1 Sn4 89.54(6) 9_665 4_554
Sn6 Cs1 Sn4 58.759(17) 14_755 4_554
Sn6 Cs1 Sn4 121.10(2) 12_756 4_554
Sn6 Cs1 Sn4 121.10(2) 5_645 4_554
Sn6 Cs1 Sn4 58.759(17) 3_644 4_554
Sn17 Cs1 Sn4 89.55(6) 7 4_554
Sn17 Cs1 Sn4 89.55(6) 9_665 4_554
Sn12 Cs1 Sn4 35.88(2) 14_755 4_554
Sn12 Cs1 Sn4 144.60(6) 12_756 4_554
Sn12 Cs1 Sn4 144.60(6) 5_645 4_554
Sn12 Cs1 Sn4 35.88(2) 3_644 4_554
Sn8 Cs1 Sn4 90.103(14) 1_655 4_554
Sn8 Cs1 Sn4 90.103(14) 15_655 4_554
Sn10 Cs1 Sn4 35.99(3) 4_554 4_554
Sn10 Cs1 Sn4 143.08(11) 11_666 4_554
Sn4 Cs1 Sn4 179.07(13) 11_666 4_554
Sn14 Cs1 Sn16 35.14(6) 9_655 9_655
Sn14 Cs1 Sn16 66.39(8) 1_655 9_655
Sn14 Cs1 Sn16 66.39(8) 10_655 9_655
Sn14 Cs1 Sn16 35.14(6) 2_655 9_655
Na2 Cs1 Sn16 19.4(11) 9_655 9_655
Na2 Cs1 Sn16 74.5(10) 1_655 9_655
Na2 Cs1 Sn16 74.5(10) 10_655 9_655
Na2 Cs1 Sn16 19.4(11) 2_655 9_655
Sn15 Cs1 Sn16 100.11(5) 14_755 9_655
Sn15 Cs1 Sn16 151.91(2) 12_756 9_655
Sn15 Cs1 Sn16 100.11(5) 5_645 9_655
Sn15 Cs1 Sn16 151.91(2) 3_644 9_655
Na1 Cs1 Sn16 138.49(6) 9_665 9_655
Sn6 Cs1 Sn16 62.43(5) 14_755 9_655
Sn6 Cs1 Sn16 131.15(9) 12_756 9_655
Sn6 Cs1 Sn16 62.43(5) 5_645 9_655
Sn6 Cs1 Sn16 131.15(9) 3_644 9_655
Sn17 Cs1 Sn16 123.26(13) 7 9_655
Sn17 Cs1 Sn16 153.72(14) 9_665 9_655
Sn12 Cs1 Sn16 56.16(4) 14_755 9_655
Sn12 Cs1 Sn16 95.87(7) 12_756 9_655
Sn12 Cs1 Sn16 56.16(4) 5_645 9_655
Sn12 Cs1 Sn16 95.87(7) 3_644 9_655
Sn8 Cs1 Sn16 118.71(11) 1_655 9_655
Sn8 Cs1 Sn16 35.70(6) 15_655 9_655
Sn10 Cs1 Sn16 116.42(3) 4_554 9_655
Sn10 Cs1 Sn16 116.42(3) 11_666 9_655
Sn4 Cs1 Sn16 90.35(5) 11_666 9_655
Sn4 Cs1 Sn16 90.35(5) 4_554 9_655
Sn13 Cs2 Sn13 77.46(7) 5_545 11_566
Sn13 Cs2 Sn5 41.77(4) 5_545 13_566
Sn13 Cs2 Sn5 72.31(6) 11_566 13_566
Sn13 Cs2 Sn5 72.31(6) 5_545 3_545
Sn13 Cs2 Sn5 41.77(4) 11_566 3_545
Sn5 Cs2 Sn5 41.37(6) 13_566 3_545
Sn13 Cs2 Na2 115.4(8) 5_545 .
Sn13 Cs2 Na2 115.4(8) 11_566 .
Sn5 Cs2 Na2 80.1(11) 13_566 .
Sn5 Cs2 Na2 80.1(11) 3_545 .
Sn13 Cs2 Sn16 129.92(7) 5_545 .
Sn13 Cs2 Sn16 129.92(7) 11_566 .
Sn5 Cs2 Sn16 100.59(9) 13_566 .
Sn5 Cs2 Sn16 100.59(9) 3_545 .
Na2 Cs2 Sn16 22.0(11) . .
Sn13 Cs2 Sn3 152.53(10) 5_545 .
Sn13 Cs2 Sn3 97.38(4) 11_566 .
Sn5 Cs2 Sn3 161.62(7) 13_566 .
Sn5 Cs2 Sn3 121.38(4) 3_545 .
Na2 Cs2 Sn3 91.3(9) . .
Sn16 Cs2 Sn3 73.98(7) . .
Sn13 Cs2 Sn3 97.38(4) 5_545 7
Sn13 Cs2 Sn3 152.53(10) 11_566 7
Sn5 Cs2 Sn3 121.38(4) 13_566 7
Sn5 Cs2 Sn3 161.62(7) 3_545 7
Na2 Cs2 Sn3 91.3(9) . 7
Sn16 Cs2 Sn3 73.98(7) . 7
Sn3 Cs2 Sn3 74.66(6) . 7
Sn13 Cs2 Sn2 117.55(7) 5_545 .
Sn13 Cs2 Sn2 117.55(7) 11_566 .
Sn5 Cs2 Sn2 157.28(5) 13_566 .
Sn5 Cs2 Sn2 157.28(5) 3_545 .
Na2 Cs2 Sn2 110.2(11) . .
Sn16 Cs2 Sn2 88.29(8) . .
Sn3 Cs2 Sn2 41.09(4) . .
Sn3 Cs2 Sn2 41.09(4) 7 .
Sn13 Cs2 Sn8 102.55(4) 5_545 7
Sn13 Cs2 Sn8 166.19(10) 11_566 7
Sn5 Cs2 Sn8 98.31(6) 13_566 7
Sn5 Cs2 Sn8 124.76(9) 3_545 7
Na2 Cs2 Sn8 51.8(7) . 7
Sn16 Cs2 Sn8 40.34(5) . 7
Sn3 Cs2 Sn8 88.76(6) . 7
Sn3 Cs2 Sn8 41.21(4) 7 7
Sn2 Cs2 Sn8 74.96(5) . 7
Sn13 Cs2 Sn8 166.19(10) 5_545 .
Sn13 Cs2 Sn8 102.55(4) 11_566 .
Sn5 Cs2 Sn8 124.76(9) 13_566 .
Sn5 Cs2 Sn8 98.31(6) 3_545 .
Na2 Cs2 Sn8 51.8(7) . .
Sn16 Cs2 Sn8 40.34(5) . .
Sn3 Cs2 Sn8 41.21(4) . .
Sn3 Cs2 Sn8 88.76(6) 7 .
Sn2 Cs2 Sn8 74.96(5) . .
Sn8 Cs2 Sn8 74.09(7) 7 .
Sn13 Cs2 Na1 48.9(2) 5_545 11_566
Sn13 Cs2 Na1 48.9(2) 11_566 11_566
Sn5 Cs2 Na1 77.5(3) 13_566 11_566
Sn5 Cs2 Na1 77.5(3) 3_545 11_566
Na2 Cs2 Na1 156.0(12) . 11_566
Sn16 Cs2 Na1 178.0(4) . 11_566
Sn3 Cs2 Na1 107.6(3) . 11_566
Sn3 Cs2 Na1 107.6(3) 7 11_566
Sn2 Cs2 Na1 93.8(4) . 11_566
Sn8 Cs2 Na1 140.37(13) 7 11_566
Sn8 Cs2 Na1 140.37(13) . 11_566
Sn13 Cs2 Sn12 70.33(5) 5_545 6_455
Sn13 Cs2 Sn12 106.17(7) 11_566 6_455
Sn5 Cs2 Sn12 40.16(4) 13_566 6_455
Sn5 Cs2 Sn12 65.36(5) 3_545 6_455
Na2 Cs2 Sn12 45.1(8) . 6_455
Sn16 Cs2 Sn12 62.35(7) . 6_455
Sn3 Cs2 Sn12 136.02(9) . 6_455
Sn3 Cs2 Sn12 97.08(5) 7 6_455
Sn2 Cs2 Sn12 136.27(6) . 6_455
Sn8 Cs2 Sn12 61.61(5) 7 6_455
Sn8 Cs2 Sn12 96.71(8) . 6_455
Na1 Cs2 Sn12 116.0(3) 11_566 6_455
Sn13 Cs2 Sn12 106.17(7) 5_545 12_656
Sn13 Cs2 Sn12 70.33(5) 11_566 12_656
Sn5 Cs2 Sn12 65.36(5) 13_566 12_656
Sn5 Cs2 Sn12 40.16(4) 3_545 12_656
Na2 Cs2 Sn12 45.1(8) . 12_656
Sn16 Cs2 Sn12 62.35(7) . 12_656
Sn3 Cs2 Sn12 97.08(5) . 12_656
Sn3 Cs2 Sn12 136.02(9) 7 12_656
Sn2 Cs2 Sn12 136.27(6) . 12_656
Sn8 Cs2 Sn12 96.71(8) 7 12_656
Sn8 Cs2 Sn12 61.61(5) . 12_656
Na1 Cs2 Sn12 116.0(3) 11_566 12_656
Sn12 Cs2 Sn12 58.89(6) 6_455 12_656
Sn13 Cs2 Sn17 37.05(11) 5_545 5_545
Sn13 Cs2 Sn17 62.69(12) 11_566 5_545
Sn5 Cs2 Sn17 72.81(10) 13_566 5_545
Sn5 Cs2 Sn17 84.03(10) 3_545 5_545
Na2 Cs2 Sn17 152.0(9) . 5_545
Sn16 Cs2 Sn17 164.20(12) . 5_545
Sn3 Cs2 Sn17 116.65(13) . 5_545
Sn3 Cs2 Sn17 96.88(11) 7 5_545
Sn2 Cs2 Sn17 93.08(11) . 5_545
Sn8 Cs2 Sn17 125.17(12) 7 5_545
Sn8 Cs2 Sn17 154.51(13) . 5_545
Na1 Cs2 Sn17 15.74(12) 11_566 5_545
Sn12 Cs2 Sn17 107.15(11) 6_455 5_545
Sn12 Cs2 Sn17 124.16(10) 12_656 5_545
Sn13 Cs2 Sn17 62.69(12) 5_545 11_566
Sn13 Cs2 Sn17 37.05(11) 11_566 11_566
Sn5 Cs2 Sn17 84.03(10) 13_566 11_566
Sn5 Cs2 Sn17 72.81(10) 3_545 11_566
Na2 Cs2 Sn17 152.0(9) . 11_566
Sn16 Cs2 Sn17 164.20(12) . 11_566
Sn3 Cs2 Sn17 96.88(11) . 11_566
Sn3 Cs2 Sn17 116.65(13) 7 11_566
Sn2 Cs2 Sn17 93.08(11) . 11_566
Sn8 Cs2 Sn17 154.51(13) 7 11_566
Sn8 Cs2 Sn17 125.17(12) . 11_566
Na1 Cs2 Sn17 15.74(12) 11_566 11_566
Sn12 Cs2 Sn17 124.16(10) 6_455 11_566
Sn12 Cs2 Sn17 107.15(11) 12_656 11_566
Sn17 Cs2 Sn17 31.5(2) 5_545 11_566
Sn13 Cs2 Sn1 39.07(3) 5_545 6_455
Sn13 Cs2 Sn1 116.52(7) 11_566 6_455
Sn5 Cs2 Sn1 61.36(4) 13_566 6_455
Sn5 Cs2 Sn1 102.18(5) 3_545 6_455
Na2 Cs2 Sn1 97.3(2) . 6_455
Sn16 Cs2 Sn1 100.43(5) . 6_455
Sn3 Cs2 Sn1 136.43(7) . 6_455
Sn3 Cs2 Sn1 62.57(3) 7 6_455
Sn2 Cs2 Sn1 96.62(4) . 6_455
Sn8 Cs2 Sn1 64.86(3) 7 6_455
Sn8 Cs2 Sn1 138.83(7) . 6_455
Na1 Cs2 Sn1 79.35(6) 11_566 6_455
Sn12 Cs2 Sn1 61.48(3) 6_455 6_455
Sn12 Cs2 Sn1 118.91(7) 12_656 6_455
Sn17 Cs2 Sn1 63.78(13) 5_545 6_455
Sn17 Cs2 Sn1 95.05(13) 11_566 6_455
Sn13 Cs2 Sn1 116.52(7) 5_545 12_656
Sn13 Cs2 Sn1 39.07(3) 11_566 12_656
Sn5 Cs2 Sn1 102.18(5) 13_566 12_656
Sn5 Cs2 Sn1 61.36(4) 3_545 12_656
Na2 Cs2 Sn1 97.3(2) . 12_656
Sn16 Cs2 Sn1 100.43(5) . 12_656
Sn3 Cs2 Sn1 62.57(3) . 12_656
Sn3 Cs2 Sn1 136.43(7) 7 12_656
Sn2 Cs2 Sn1 96.62(4) . 12_656
Sn8 Cs2 Sn1 138.83(7) 7 12_656
Sn8 Cs2 Sn1 64.86(3) . 12_656
Na1 Cs2 Sn1 79.35(6) 11_566 12_656
Sn12 Cs2 Sn1 118.91(7) 6_455 12_656
Sn12 Cs2 Sn1 61.48(3) 12_656 12_656
Sn17 Cs2 Sn1 95.05(13) 5_545 12_656
Sn17 Cs2 Sn1 63.78(13) 11_566 12_656
Sn1 Cs2 Sn1 155.55(8) 6_455 12_656
Sn13 Cs2 Sn10 88.17(7) 5_545 .
Sn13 Cs2 Sn10 88.17(7) 11_566 .
Sn5 Cs2 Sn10 128.46(8) 13_566 .
Sn5 Cs2 Sn10 128.46(8) 3_545 .
Na2 Cs2 Sn10 149.0(11) . .
Sn16 Cs2 Sn10 127.00(9) . .
Sn3 Cs2 Sn10 64.56(5) . .
Sn3 Cs2 Sn10 64.56(5) 7 .
Sn2 Cs2 Sn10 38.72(4) . .
Sn8 Cs2 Sn10 105.64(6) 7 .
Sn8 Cs2 Sn10 105.64(6) . .
Na1 Cs2 Sn10 55.0(4) 11_566 .
Sn12 Cs2 Sn10 150.20(3) 6_455 .
Sn12 Cs2 Sn10 150.20(3) 12_656 .
Sn17 Cs2 Sn10 56.00(9) 5_545 .
Sn17 Cs2 Sn10 56.00(9) 11_566 .
Sn1 Cs2 Sn10 88.79(5) 6_455 .
Sn1 Cs2 Sn10 88.79(5) 12_656 .
Sn13 Cs2 Sn7 61.41(4) 5_545 15_665
Sn13 Cs2 Sn7 124.10(8) 11_566 15_665
Sn5 Cs2 Sn7 95.89(4) 13_566 15_665
Sn5 Cs2 Sn7 133.57(6) 3_545 15_665
Na2 Cs2 Sn7 115.7(4) . 15_665
Sn16 Cs2 Sn7 105.79(5) . 15_665
Sn3 Cs2 Sn7 102.48(6) . 15_665
Sn3 Cs2 Sn7 37.72(3) 7 15_665
Sn2 Cs2 Sn7 61.46(4) . 15_665
Sn8 Cs2 Sn7 65.92(4) 7 15_665
Sn8 Cs2 Sn7 126.34(7) . 15_665
Na1 Cs2 Sn7 75.25(19) 11_566 15_665
Sn12 Cs2 Sn7 94.37(3) 6_455 15_665
Sn12 Cs2 Sn7 153.22(6) 12_656 15_665
Sn17 Cs2 Sn7 61.65(11) 5_545 15_665
Sn17 Cs2 Sn7 88.59(13) 11_566 15_665
Sn1 Cs2 Sn7 36.16(2) 6_455 15_665
Sn1 Cs2 Sn7 144.67(8) 12_656 15_665
Sn10 Cs2 Sn7 56.50(4) . 15_665
Sn13 Cs2 Sn7 124.10(8) 5_545 2_665
Sn13 Cs2 Sn7 61.41(4) 11_566 2_665
Sn5 Cs2 Sn7 133.57(6) 13_566 2_665
Sn5 Cs2 Sn7 95.89(4) 3_545 2_665
Na2 Cs2 Sn7 115.7(4) . 2_665
Sn16 Cs2 Sn7 105.79(5) . 2_665
Sn3 Cs2 Sn7 37.72(3) . 2_665
Sn3 Cs2 Sn7 102.48(6) 7 2_665
Sn2 Cs2 Sn7 61.46(4) . 2_665
Sn8 Cs2 Sn7 126.34(7) 7 2_665
Sn8 Cs2 Sn7 65.92(4) . 2_665
Na1 Cs2 Sn7 75.25(19) 11_566 2_665
Sn12 Cs2 Sn7 153.22(6) 6_455 2_665
Sn12 Cs2 Sn7 94.37(3) 12_656 2_665
Sn17 Cs2 Sn7 88.59(13) 5_545 2_665
Sn17 Cs2 Sn7 61.65(11) 11_566 2_665
Sn1 Cs2 Sn7 144.67(8) 6_455 2_665
Sn1 Cs2 Sn7 36.16(2) 12_656 2_665
Sn10 Cs2 Sn7 56.50(4) . 2_665
Sn7 Cs2 Sn7 112.29(7) 15_665 2_665
Sn13 Cs2 Sn14 105.24(7) 5_545 .
Sn13 Cs2 Sn14 105.24(7) 11_566 .
Sn5 Cs2 Sn14 67.33(6) 13_566 .
Sn5 Cs2 Sn14 67.33(6) 3_545 .
Na2 Cs2 Sn14 13.7(11) . .
Sn16 Cs2 Sn14 35.66(7) . .
Sn3 Cs2 Sn14 102.15(7) . .
Sn3 Cs2 Sn14 102.15(7) 7 .
Sn2 Cs2 Sn14 123.94(8) . .
Sn8 Cs2 Sn14 61.23(6) 7 .
Sn8 Cs2 Sn14 61.23(6) . .
Na1 Cs2 Sn14 142.3(4) 11_566 .
Sn12 Cs2 Sn14 36.23(4) 6_455 .
Sn12 Cs2 Sn14 36.23(4) 12_656 .
Sn17 Cs2 Sn14 140.11(11) 5_545 .
Sn17 Cs2 Sn14 140.11(11) 11_566 .
Sn1 Cs2 Sn14 94.76(5) 6_455 .
Sn1 Cs2 Sn14 94.76(5) 12_656 .
Sn10 Cs2 Sn14 162.66(8) . .
Sn7 Cs2 Sn14 120.30(5) 15_665 .
Sn7 Cs2 Sn14 120.30(5) 2_665 .
Sn13 Cs2 Sn6 135.36(7) 5_545 12_656
Sn13 Cs2 Sn6 67.54(4) 11_566 12_656
Sn5 Cs2 Sn6 99.57(6) 13_566 12_656
Sn5 Cs2 Sn6 63.18(4) 3_545 12_656
Na2 Cs2 Sn6 61.20(9) . 12_656
Sn16 Cs2 Sn6 65.00(4) . 12_656
Sn3 Cs2 Sn6 62.12(4) . 12_656
Sn3 Cs2 Sn6 126.32(7) 7 12_656
Sn2 Cs2 Sn6 103.14(4) . 12_656
Sn8 Cs2 Sn6 105.14(8) 7 12_656
Sn8 Cs2 Sn6 37.64(3) . 12_656
Na1 Cs2 Sn6 114.45(11) 11_566 12_656
Sn12 Cs2 Sn6 93.25(7) 6_455 12_656
Sn12 Cs2 Sn6 36.62(3) 12_656 12_656
Sn17 Cs2 Sn6 129.62(12) 5_545 12_656
Sn17 Cs2 Sn6 99.43(12) 11_566 12_656
Sn1 Cs2 Sn6 154.71(8) 6_455 12_656
Sn1 Cs2 Sn6 36.48(2) 12_656 12_656
Sn10 Cs2 Sn6 116.49(4) . 12_656
Sn7 Cs2 Sn6 163.23(7) 15_665 12_656
Sn7 Cs2 Sn6 60.39(2) 2_665 12_656
Sn14 Cs2 Sn6 61.10(4) . 12_656
Sn13 Cs2 Sn6 67.54(4) 5_545 6_455
Sn13 Cs2 Sn6 135.36(7) 11_566 6_455
Sn5 Cs2 Sn6 63.18(4) 13_566 6_455
Sn5 Cs2 Sn6 99.57(6) 3_545 6_455
Na2 Cs2 Sn6 61.20(9) . 6_455
Sn16 Cs2 Sn6 65.00(4) . 6_455
Sn3 Cs2 Sn6 126.32(7) . 6_455
Sn3 Cs2 Sn6 62.12(4) 7 6_455
Sn2 Cs2 Sn6 103.14(4) . 6_455
Sn8 Cs2 Sn6 37.65(3) 7 6_455
Sn8 Cs2 Sn6 105.14(8) . 6_455
Na1 Cs2 Sn6 114.45(11) 11_566 6_455
Sn12 Cs2 Sn6 36.62(3) 6_455 6_455
Sn12 Cs2 Sn6 93.25(7) 12_656 6_455
Sn17 Cs2 Sn6 99.43(12) 5_545 6_455
Sn17 Cs2 Sn6 129.62(12) 11_566 6_455
Sn1 Cs2 Sn6 36.48(2) 6_455 6_455
Sn1 Cs2 Sn6 154.71(8) 12_656 6_455
Sn10 Cs2 Sn6 116.49(4) . 6_455
Sn7 Cs2 Sn6 60.39(2) 15_665 6_455
Sn7 Cs2 Sn6 163.23(7) 2_665 6_455
Sn14 Cs2 Sn6 61.10(4) . 6_455
Sn6 Cs2 Sn6 121.84(8) 12_656 6_455
Sn13 Cs2 Sn15 90.95(7) 5_545 2_665
Sn13 Cs2 Sn15 54.80(5) 11_566 2_665
Sn5 Cs2 Sn15 116.66(7) 13_566 2_665
Sn5 Cs2 Sn15 96.54(6) 3_545 2_665
Na2 Cs2 Sn15 150.3(3) . 2_665
Sn16 Cs2 Sn15 138.81(6) . 2_665
Sn3 Cs2 Sn15 65.11(5) . 2_665
Sn3 Cs2 Sn15 98.85(7) 7 2_665
Sn2 Cs2 Sn15 64.23(5) . 2_665
Sn8 Cs2 Sn15 138.65(7) 7 2_665
Sn8 Cs2 Sn15 100.35(5) . 2_665
Na1 Cs2 Sn15 42.6(3) 11_566 2_665
Sn12 Cs2 Sn15 156.81(7) 6_455 2_665
Sn12 Cs2 Sn15 116.95(3) 12_656 2_665
Sn17 Cs2 Sn15 54.26(12) 5_545 2_665
Sn17 Cs2 Sn15 32.74(9) 11_566 2_665
Sn1 Cs2 Sn15 112.17(7) 6_455 2_665
Sn1 Cs2 Sn15 56.70(4) 12_656 2_665
Sn10 Cs2 Sn15 35.10(3) . 2_665
Sn7 Cs2 Sn15 88.08(6) 15_665 2_665
Sn7 Cs2 Sn15 34.85(3) 2_665 2_665
Sn14 Cs2 Sn15 151.41(3) . 2_665
Sn6 Cs2 Sn15 90.78(3) 12_656 2_665
Sn6 Cs2 Sn15 147.35(6) 6_455 2_665
Sn13 Cs2 Sn15 54.80(5) 5_545 15_665
Sn13 Cs2 Sn15 90.95(7) 11_566 15_665
Sn5 Cs2 Sn15 96.54(6) 13_566 15_665
Sn5 Cs2 Sn15 116.66(7) 3_545 15_665
Na2 Cs2 Sn15 150.3(3) . 15_665
Sn16 Cs2 Sn15 138.81(6) . 15_665
Sn3 Cs2 Sn15 98.85(7) . 15_665
Sn3 Cs2 Sn15 65.11(5) 7 15_665
Sn2 Cs2 Sn15 64.23(5) . 15_665
Sn8 Cs2 Sn15 100.35(5) 7 15_665
Sn8 Cs2 Sn15 138.65(7) . 15_665
Na1 Cs2 Sn15 42.6(3) 11_566 15_665
Sn12 Cs2 Sn15 116.95(3) 6_455 15_665
Sn12 Cs2 Sn15 156.81(7) 12_656 15_665
Sn17 Cs2 Sn15 32.74(9) 5_545 15_665
Sn17 Cs2 Sn15 54.26(12) 11_566 15_665
Sn1 Cs2 Sn15 56.70(4) 6_455 15_665
Sn1 Cs2 Sn15 112.17(7) 12_656 15_665
Sn10 Cs2 Sn15 35.10(3) . 15_665
Sn7 Cs2 Sn15 34.85(3) 15_665 15_665
Sn7 Cs2 Sn15 88.08(6) 2_665 15_665
Sn14 Cs2 Sn15 151.41(3) . 15_665
Sn6 Cs2 Sn15 147.35(6) 12_656 15_665
Sn6 Cs2 Sn15 90.78(3) 6_455 15_665
Sn15 Cs2 Sn15 56.57(5) 2_665 15_665
Sn13 Cs2 Na2 131.3(5) 5_545 10
Sn13 Cs2 Na2 131.3(5) 11_566 10
Sn5 Cs2 Na2 102.9(8) 13_566 10
Sn5 Cs2 Na2 102.9(8) 3_545 10
Na2 Cs2 Na2 24.4(15) . 10
Sn16 Cs2 Na2 2.5(8) . 10
Sn3 Cs2 Na2 72.1(6) . 10
Sn3 Cs2 Na2 72.1(6) 7 10
Sn2 Cs2 Na2 85.8(8) . 10
Sn8 Cs2 Na2 39.5(3) 7 10
Sn8 Cs2 Na2 39.5(3) . 10
Na1 Cs2 Na2 179.6(10) 11_566 10
Sn12 Cs2 Na2 64.4(7) 6_455 10
Sn12 Cs2 Na2 64.4(7) 12_656 10
Sn17 Cs2 Na2 164.24(13) 5_545 10
Sn17 Cs2 Na2 164.24(13) 11_566 10
Sn1 Cs2 Na2 100.69(10) 6_455 10
Sn1 Cs2 Na2 100.69(10) 12_656 10
Sn10 Cs2 Na2 124.5(8) . 10
Sn7 Cs2 Na2 104.5(4) 15_665 10
Sn7 Cs2 Na2 104.5(4) 2_665 10
Sn14 Cs2 Na2 38.1(8) . 10
Sn6 Cs2 Na2 65.7(2) 12_656 10
Sn6 Cs2 Na2 65.7(2) 6_455 10
Sn15 Cs2 Na2 137.1(6) 2_665 10
Sn15 Cs2 Na2 137.1(6) 15_665 10
Sn13 Cs2 Rb2 140.34(3) 5_545 10
Sn13 Cs2 Rb2 140.34(3) 11_566 10
Sn5 Cs2 Rb2 140.27(5) 13_566 10
Sn5 Cs2 Rb2 140.27(5) 3_545 10
Na2 Cs2 Rb2 65.9(11) . 10
Sn16 Cs2 Rb2 43.97(7) . 10
Sn3 Cs2 Rb2 44.25(4) . 10
Sn3 Cs2 Rb2 44.25(4) 7 10
Sn2 Cs2 Rb2 44.32(5) . 10
Sn8 Cs2 Rb2 44.52(4) 7 10
Sn8 Cs2 Rb2 44.52(4) . 10
Na1 Cs2 Rb2 138.1(4) 11_566 10
Sn12 Cs2 Rb2 100.22(4) 6_455 10
Sn12 Cs2 Rb2 100.22(4) 12_656 10
Sn17 Cs2 Rb2 135.23(9) 5_545 10
Sn17 Cs2 Rb2 135.23(9) 11_566 10
Sn1 Cs2 Rb2 101.92(4) 6_455 10
Sn1 Cs2 Rb2 101.92(4) 12_656 10
Sn10 Cs2 Rb2 83.04(4) . 10
Sn7 Cs2 Rb2 81.86(4) 15_665 10
Sn7 Cs2 Rb2 81.86(4) 2_665 10
Sn14 Cs2 Rb2 79.62(5) . 10
Sn6 Cs2 Rb2 82.09(4) 12_656 10
Sn6 Cs2 Rb2 82.09(4) 6_455 10
Sn15 Cs2 Rb2 102.95(4) 2_665 10
Sn15 Cs2 Rb2 102.95(4) 15_665 10
Na2 Cs2 Rb2 41.5(8) 10 10
Sn13 Cs2 Cs2 140.34(3) 5_545 10
Sn13 Cs2 Cs2 140.34(3) 11_566 10
Sn5 Cs2 Cs2 140.27(5) 13_566 10
Sn5 Cs2 Cs2 140.27(5) 3_545 10
Na2 Cs2 Cs2 65.9(11) . 10
Sn16 Cs2 Cs2 43.97(7) . 10
Sn3 Cs2 Cs2 44.25(4) . 10
Sn3 Cs2 Cs2 44.25(4) 7 10
Sn2 Cs2 Cs2 44.32(5) . 10
Sn8 Cs2 Cs2 44.52(4) 7 10
Sn8 Cs2 Cs2 44.52(4) . 10
Na1 Cs2 Cs2 138.1(4) 11_566 10
Sn12 Cs2 Cs2 100.22(4) 6_455 10
Sn12 Cs2 Cs2 100.22(4) 12_656 10
Sn17 Cs2 Cs2 135.23(9) 5_545 10
Sn17 Cs2 Cs2 135.23(9) 11_566 10
Sn1 Cs2 Cs2 101.92(4) 6_455 10
Sn1 Cs2 Cs2 101.92(4) 12_656 10
Sn10 Cs2 Cs2 83.04(4) . 10
Sn7 Cs2 Cs2 81.86(4) 15_665 10
Sn7 Cs2 Cs2 81.86(4) 2_665 10
Sn14 Cs2 Cs2 79.62(5) . 10
Sn6 Cs2 Cs2 82.09(4) 12_656 10
Sn6 Cs2 Cs2 82.09(4) 6_455 10
Sn15 Cs2 Cs2 102.95(4) 2_665 10
Sn15 Cs2 Cs2 102.95(4) 15_665 10
Na2 Cs2 Cs2 41.5(8) 10 10
Rb2 Cs2 Cs2 0.00(9) 10 10
Sn13 Cs2 Rb2 39.66(3) 5_545 10_556
Sn13 Cs2 Rb2 39.66(3) 11_566 10_556
Sn5 Cs2 Rb2 39.73(5) 13_566 10_556
Sn5 Cs2 Rb2 39.73(5) 3_545 10_556
Na2 Cs2 Rb2 114.1(11) . 10_556
Sn16 Cs2 Rb2 136.04(7) . 10_556
Sn3 Cs2 Rb2 135.75(4) . 10_556
Sn3 Cs2 Rb2 135.75(4) 7 10_556
Sn2 Cs2 Rb2 135.68(5) . 10_556
Sn8 Cs2 Rb2 135.48(4) 7 10_556
Sn8 Cs2 Rb2 135.48(4) . 10_556
Na1 Cs2 Rb2 41.9(4) 11_566 10_556
Sn12 Cs2 Rb2 79.78(4) 6_455 10_556
Sn12 Cs2 Rb2 79.78(4) 12_656 10_556
Sn17 Cs2 Rb2 44.77(9) 5_545 10_556
Sn17 Cs2 Rb2 44.77(9) 11_566 10_556
Sn1 Cs2 Rb2 78.08(4) 6_455 10_556
Sn1 Cs2 Rb2 78.08(4) 12_656 10_556
Sn10 Cs2 Rb2 96.96(4) . 10_556
Sn7 Cs2 Rb2 98.14(4) 15_665 10_556
Sn7 Cs2 Rb2 98.14(4) 2_665 10_556
Sn14 Cs2 Rb2 100.38(5) . 10_556
Sn6 Cs2 Rb2 97.91(4) 12_656 10_556
Sn6 Cs2 Rb2 97.91(4) 6_455 10_556
Sn15 Cs2 Rb2 77.05(4) 2_665 10_556
Sn15 Cs2 Rb2 77.05(4) 15_665 10_556
Na2 Cs2 Rb2 138.5(8) 10 10_556
Rb2 Cs2 Rb2 180.0 10 10_556
Cs2 Cs2 Rb2 180.0 10 10_556
Sn15 Cs3 Sn15 61.42(6) 13_575 6_465
Sn15 Cs3 Sn6 42.50(4) 13_575 13_575
Sn15 Cs3 Sn6 81.29(6) 6_465 13_575
Sn15 Cs3 Sn6 81.29(6) 13_575 6_465
Sn15 Cs3 Sn6 42.50(4) 6_465 6_465
Sn6 Cs3 Sn6 70.00(6) 13_575 6_465
Sn15 Cs3 Sn11 167.31(7) 13_575 8_675
Sn15 Cs3 Sn11 128.11(3) 6_465 8_675
Sn6 Cs3 Sn11 126.35(8) 13_575 8_675
Sn6 Cs3 Sn11 100.97(5) 6_465 8_675
Sn15 Cs3 Sn11 128.11(3) 13_575 15_675
Sn15 Cs3 Sn11 167.31(7) 6_465 15_675
Sn6 Cs3 Sn11 100.97(5) 13_575 15_675
Sn6 Cs3 Sn11 126.35(8) 6_465 15_675
Sn11 Cs3 Sn11 41.09(4) 8_675 15_675
Sn15 Cs3 Sn11 119.55(8) 13_575 7
Sn15 Cs3 Sn11 98.04(6) 6_465 7
Sn6 Cs3 Sn11 159.58(7) 13_575 7
Sn6 Cs3 Sn11 122.71(3) 6_465 7
Sn11 Cs3 Sn11 69.89(5) 8_675 7
Sn11 Cs3 Sn11 84.20(5) 15_675 7
Sn15 Cs3 Sn11 98.04(6) 13_575 16
Sn15 Cs3 Sn11 119.55(8) 6_465 16
Sn6 Cs3 Sn11 122.71(3) 13_575 16
Sn6 Cs3 Sn11 159.58(7) 6_465 16
Sn11 Cs3 Sn11 84.20(5) 8_675 16
Sn11 Cs3 Sn11 69.89(5) 15_675 16
Sn11 Cs3 Sn11 40.47(4) 7 16
Sn15 Cs3 Sn9 152.98(8) 13_575 5
Sn15 Cs3 Sn9 99.99(3) 6_465 5
Sn6 Cs3 Sn9 161.12(8) 13_575 5
Sn6 Cs3 Sn9 98.08(2) 6_465 5
Sn11 Cs3 Sn9 39.51(2) 8_675 5
Sn11 Cs3 Sn9 73.82(4) 15_675 5
Sn11 Cs3 Sn9 39.27(2) 7 5
Sn11 Cs3 Sn9 73.24(5) 16 5
Sn15 Cs3 Sn9 99.99(3) 13_575 13_675
Sn15 Cs3 Sn9 152.98(8) 6_465 13_675
Sn6 Cs3 Sn9 98.08(2) 13_575 13_675
Sn6 Cs3 Sn9 161.12(8) 6_465 13_675
Sn11 Cs3 Sn9 73.82(4) 8_675 13_675
Sn11 Cs3 Sn9 39.51(2) 15_675 13_675
Sn11 Cs3 Sn9 73.24(5) 7 13_675
Sn11 Cs3 Sn9 39.27(2) 16 13_675
Sn9 Cs3 Sn9 89.23(5) 5 13_675
Sn15 Cs3 Sn8 73.65(5) 13_575 7_565
Sn15 Cs3 Sn8 73.65(5) 6_465 7_565
Sn6 Cs3 Sn8 39.67(3) 13_575 7_565
Sn6 Cs3 Sn8 39.67(3) 6_465 7_565
Sn11 Cs3 Sn8 100.00(7) 8_675 7_565
Sn11 Cs3 Sn8 100.00(7) 15_675 7_565
Sn11 Cs3 Sn8 159.39(3) 7 7_565
Sn11 Cs3 Sn8 159.39(3) 16 7_565
Sn9 Cs3 Sn8 122.34(5) 5 7_565
Sn9 Cs3 Sn8 122.34(5) 13_675 7_565
Sn15 Cs3 Sn7 38.83(3) 13_575 13_575
Sn15 Cs3 Sn7 94.48(6) 6_465 13_575
Sn6 Cs3 Sn7 62.41(3) 13_575 13_575
Sn6 Cs3 Sn7 119.97(6) 6_465 13_575
Sn11 Cs3 Sn7 136.18(5) 8_675 13_575
Sn11 Cs3 Sn7 97.61(3) 15_675 13_575
Sn11 Cs3 Sn7 97.44(6) 7 13_575
Sn11 Cs3 Sn7 63.19(4) 16 13_575
Sn9 Cs3 Sn7 135.65(7) 5 13_575
Sn9 Cs3 Sn7 62.37(2) 13_675 13_575
Sn8 Cs3 Sn7 101.93(4) 7_565 13_575
Sn15 Cs3 Sn7 94.48(6) 13_575 6_465
Sn15 Cs3 Sn7 38.83(3) 6_465 6_465
Sn6 Cs3 Sn7 119.97(6) 13_575 6_465
Sn6 Cs3 Sn7 62.41(3) 6_465 6_465
Sn11 Cs3 Sn7 97.61(3) 8_675 6_465
Sn11 Cs3 Sn7 136.18(5) 15_675 6_465
Sn11 Cs3 Sn7 63.19(4) 7 6_465
Sn11 Cs3 Sn7 97.44(6) 16 6_465
Sn9 Cs3 Sn7 62.37(2) 5 6_465
Sn9 Cs3 Sn7 135.65(7) 13_675 6_465
Sn8 Cs3 Sn7 101.93(4) 7_565 6_465
Sn7 Cs3 Sn7 114.11(7) 13_575 6_465
Sn15 Cs3 Sn3 106.03(6) 13_575 7_565
Sn15 Cs3 Sn3 106.03(6) 6_465 7_565
Sn6 Cs3 Sn3 64.16(5) 13_575 7_565
Sn6 Cs3 Sn3 64.16(5) 6_465 7_565
Sn11 Cs3 Sn3 64.69(5) 8_675 7_565
Sn11 Cs3 Sn3 64.69(5) 15_675 7_565
Sn11 Cs3 Sn3 134.36(6) 7 7_565
Sn11 Cs3 Sn3 134.36(6) 16 7_565
Sn9 Cs3 Sn3 97.71(5) 5 7_565
Sn9 Cs3 Sn3 97.71(5) 13_675 7_565
Sn8 Cs3 Sn3 37.85(4) 7_565 7_565
Sn7 Cs3 Sn3 118.16(4) 13_575 7_565
Sn7 Cs3 Sn3 118.16(4) 6_465 7_565
Sn15 Cs3 Sn1 119.73(6) 13_575 6_465
Sn15 Cs3 Sn1 67.98(4) 6_465 6_465
Sn6 Cs3 Sn1 101.31(6) 13_575 6_465
Sn6 Cs3 Sn1 38.58(3) 6_465 6_465
Sn11 Cs3 Sn1 64.18(4) 8_675 6_465
Sn11 Cs3 Sn1 99.37(6) 15_675 6_465
Sn11 Cs3 Sn1 97.26(3) 7 6_465
Sn11 Cs3 Sn1 135.73(5) 16 6_465
Sn9 Cs3 Sn1 62.60(2) 5 6_465
Sn9 Cs3 Sn1 137.50(7) 13_675 6_465
Sn8 Cs3 Sn1 62.20(4) 7_565 6_465
Sn7 Cs3 Sn1 158.53(7) 13_575 6_465
Sn7 Cs3 Sn1 59.99(2) 6_465 6_465
Sn3 Cs3 Sn1 59.12(4) 7_565 6_465
Sn15 Cs3 Sn1 67.98(3) 13_575 13_575
Sn15 Cs3 Sn1 119.73(6) 6_465 13_575
Sn6 Cs3 Sn1 38.58(3) 13_575 13_575
Sn6 Cs3 Sn1 101.31(6) 6_465 13_575
Sn11 Cs3 Sn1 99.37(6) 8_675 13_575
Sn11 Cs3 Sn1 64.18(4) 15_675 13_575
Sn11 Cs3 Sn1 135.73(5) 7 13_575
Sn11 Cs3 Sn1 97.26(3) 16 13_575
Sn9 Cs3 Sn1 137.50(7) 5 13_575
Sn9 Cs3 Sn1 62.60(2) 13_675 13_575
Sn8 Cs3 Sn1 62.20(4) 7_565 13_575
Sn7 Cs3 Sn1 59.99(2) 13_575 13_575
Sn7 Cs3 Sn1 158.53(7) 6_465 13_575
Sn3 Cs3 Sn1 59.12(4) 7_565 13_575
Sn1 Cs3 Sn1 116.96(7) 6_465 13_575
Sn15 Cs3 Sn7 137.85(8) 13_575 15_675
Sn15 Cs3 Sn7 103.20(5) 6_465 15_675
Sn6 Cs3 Sn7 99.38(7) 13_575 15_675
Sn6 Cs3 Sn7 65.60(4) 6_465 15_675
Sn11 Cs3 Sn7 37.94(3) 8_675 15_675
Sn11 Cs3 Sn7 64.14(5) 15_675 15_675
Sn11 Cs3 Sn7 100.62(4) 7 15_675
Sn11 Cs3 Sn7 122.13(6) 16 15_675
Sn9 Cs3 Sn7 61.87(3) 5 15_675
Sn9 Cs3 Sn7 103.54(6) 13_675 15_675
Sn8 Cs3 Sn7 64.24(5) 7_565 15_675
Sn7 Cs3 Sn7 152.55(6) 13_575 15_675
Sn7 Cs3 Sn7 92.54(2) 6_465 15_675
Sn3 Cs3 Sn7 36.69(3) 7_565 15_675
Sn1 Cs3 Sn7 36.15(3) 6_465 15_675
Sn1 Cs3 Sn7 92.81(6) 13_575 15_675
Sn15 Cs3 Sn7 103.20(5) 13_575 8_675
Sn15 Cs3 Sn7 137.85(8) 6_465 8_675
Sn6 Cs3 Sn7 65.60(4) 13_575 8_675
Sn6 Cs3 Sn7 99.38(7) 6_465 8_675
Sn11 Cs3 Sn7 64.14(5) 8_675 8_675
Sn11 Cs3 Sn7 37.94(3) 15_675 8_675
Sn11 Cs3 Sn7 122.13(6) 7 8_675
Sn11 Cs3 Sn7 100.62(4) 16 8_675
Sn9 Cs3 Sn7 103.54(6) 5 8_675
Sn9 Cs3 Sn7 61.87(3) 13_675 8_675
Sn8 Cs3 Sn7 64.24(5) 7_565 8_675
Sn7 Cs3 Sn7 92.54(2) 13_575 8_675
Sn7 Cs3 Sn7 152.55(6) 6_465 8_675
Sn3 Cs3 Sn7 36.69(3) 7_565 8_675
Sn1 Cs3 Sn7 92.81(6) 6_465 8_675
Sn1 Cs3 Sn7 36.15(3) 13_575 8_675
Sn7 Cs3 Sn7 60.31(5) 15_675 8_675
Sn15 Cs3 Sn1 62.19(5) 13_575 7
Sn15 Cs3 Sn1 91.18(7) 6_465 7
Sn6 Cs3 Sn1 97.25(4) 13_575 7
Sn6 Cs3 Sn1 132.31(7) 6_465 7
Sn11 Cs3 Sn1 121.53(7) 8_675 7
Sn11 Cs3 Sn1 100.85(5) 15_675 7
Sn11 Cs3 Sn1 62.32(5) 7 7
Sn11 Cs3 Sn1 37.41(3) 16 7
Sn9 Cs3 Sn1 101.54(6) 5 7
Sn9 Cs3 Sn1 61.99(3) 13_675 7
Sn8 Cs3 Sn1 135.12(5) 7_565 7
Sn7 Cs3 Sn1 36.07(3) 13_575 7
Sn7 Cs3 Sn1 89.54(6) 6_465 7
Sn3 Cs3 Sn1 151.48(2) 7_565 7
Sn1 Cs3 Sn1 149.29(6) 6_465 7
Sn1 Cs3 Sn1 92.69(2) 13_575 7
Sn7 Cs3 Sn1 159.44(7) 15_675 7
Sn7 Cs3 Sn1 117.21(3) 8_675 7
Sn15 Cs3 Sn1 91.18(7) 13_575 16
Sn15 Cs3 Sn1 62.19(5) 6_465 16
Sn6 Cs3 Sn1 132.31(7) 13_575 16
Sn6 Cs3 Sn1 97.25(4) 6_465 16
Sn11 Cs3 Sn1 100.85(5) 8_675 16
Sn11 Cs3 Sn1 121.53(7) 15_675 16
Sn11 Cs3 Sn1 37.41(3) 7 16
Sn11 Cs3 Sn1 62.32(5) 16 16
Sn9 Cs3 Sn1 61.99(3) 5 16
Sn9 Cs3 Sn1 101.54(6) 13_675 16
Sn8 Cs3 Sn1 135.12(5) 7_565 16
Sn7 Cs3 Sn1 89.54(6) 13_575 16
Sn7 Cs3 Sn1 36.07(3) 6_465 16
Sn3 Cs3 Sn1 151.48(2) 7_565 16
Sn1 Cs3 Sn1 92.69(2) 6_465 16
Sn1 Cs3 Sn1 149.29(6) 13_575 16
Sn7 Cs3 Sn1 117.21(3) 15_675 16
Sn7 Cs3 Sn1 159.44(7) 8_675 16
Sn1 Cs3 Sn1 56.96(5) 7 16
Sn15 Cs3 Sn11 127.83(6) 13_575 13_576
Sn15 Cs3 Sn11 66.64(3) 6_465 13_576
Sn6 Cs3 Sn11 133.16(6) 13_575 13_576
Sn6 Cs3 Sn11 63.25(3) 6_465 13_576
Sn11 Cs3 Sn11 63.09(3) 8_675 13_576
Sn11 Cs3 Sn11 103.96(5) 15_675 13_576
Sn11 Cs3 Sn11 62.69(3) 7 13_576
Sn11 Cs3 Sn11 103.01(5) 16 13_576
Sn9 Cs3 Sn11 36.764(17) 5 13_576
Sn9 Cs3 Sn11 125.99(6) 13_675 13_576
Sn8 Cs3 Sn11 96.80(4) 7_565 13_576
Sn7 Cs3 Sn11 148.40(7) 13_575 13_576
Sn7 Cs3 Sn11 36.14(2) 6_465 13_576
Sn3 Cs3 Sn11 92.10(4) 7_565 13_576
Sn1 Cs3 Sn11 35.96(2) 6_465 13_576
Sn1 Cs3 Sn11 151.18(7) 13_575 13_576
Sn7 Cs3 Sn11 59.05(3) 15_675 13_576
Sn7 Cs3 Sn11 118.62(6) 8_675 13_576
Sn1 Cs3 Sn11 115.83(6) 7 13_576
Sn1 Cs3 Sn11 59.52(3) 16 13_576
Sn15 Cs3 Sn11 66.64(3) 13_575 6_464
Sn15 Cs3 Sn11 127.83(6) 6_465 6_464
Sn6 Cs3 Sn11 63.25(3) 13_575 6_464
Sn6 Cs3 Sn11 133.16(6) 6_465 6_464
Sn11 Cs3 Sn11 103.96(5) 8_675 6_464
Sn11 Cs3 Sn11 63.09(3) 15_675 6_464
Sn11 Cs3 Sn11 103.01(5) 7 6_464
Sn11 Cs3 Sn11 62.69(3) 16 6_464
Sn9 Cs3 Sn11 125.99(6) 5 6_464
Sn9 Cs3 Sn11 36.764(17) 13_675 6_464
Sn8 Cs3 Sn11 96.80(4) 7_565 6_464
Sn7 Cs3 Sn11 36.14(2) 13_575 6_464
Sn7 Cs3 Sn11 148.40(7) 6_465 6_464
Sn3 Cs3 Sn11 92.10(4) 7_565 6_464
Sn1 Cs3 Sn11 151.18(7) 6_465 6_464
Sn1 Cs3 Sn11 35.96(2) 13_575 6_464
Sn7 Cs3 Sn11 118.62(6) 15_675 6_464
Sn7 Cs3 Sn11 59.05(3) 8_675 6_464
Sn1 Cs3 Sn11 59.52(3) 7 6_464
Sn1 Cs3 Sn11 115.83(6) 16 6_464
Sn11 Cs3 Sn11 162.72(7) 13_576 6_464
Sn15 Cs3 Sn17 34.60(5) 13_575 15_665
Sn15 Cs3 Sn17 34.60(5) 6_465 15_665
Sn6 Cs3 Sn17 71.87(9) 13_575 15_665
Sn6 Cs3 Sn17 71.87(9) 6_465 15_665
Sn11 Cs3 Sn17 157.89(5) 8_675 15_665
Sn11 Cs3 Sn17 157.89(5) 15_675 15_665
Sn11 Cs3 Sn17 95.92(11) 7 15_665
Sn11 Cs3 Sn17 95.92(11) 16 15_665
Sn9 Cs3 Sn17 119.41(8) 5 15_665
Sn9 Cs3 Sn17 119.41(8) 13_675 15_665
Sn8 Cs3 Sn17 87.67(11) 7_565 15_665
Sn7 Cs3 Sn17 60.38(4) 13_575 15_665
Sn7 Cs3 Sn17 60.38(4) 6_465 15_665
Sn3 Cs3 Sn17 125.52(12) 7_565 15_665
Sn1 Cs3 Sn17 102.53(6) 6_465 15_665
Sn1 Cs3 Sn17 102.53(6) 13_575 15_665
Sn7 Cs3 Sn17 136.82(8) 15_675 15_665
Sn7 Cs3 Sn17 136.82(8) 8_675 15_665
Sn1 Cs3 Sn17 60.60(9) 7 15_665
Sn1 Cs3 Sn17 60.60(9) 16 15_665
Sn11 Cs3 Sn17 95.58(4) 13_576 15_665
Sn11 Cs3 Sn17 95.58(4) 6_464 15_665
Sn15 Cs3 Sn13 56.56(5) 13_575 15_665
Sn15 Cs3 Sn13 56.56(5) 6_465 15_665
Sn6 Cs3 Sn13 99.00(6) 13_575 15_665
Sn6 Cs3 Sn13 99.00(6) 6_465 15_665
Sn11 Cs3 Sn13 134.36(7) 8_675 15_665
Sn11 Cs3 Sn13 134.36(7) 15_675 15_665
Sn11 Cs3 Sn13 64.75(5) 7 15_665
Sn11 Cs3 Sn13 64.75(5) 16 15_665
Sn9 Cs3 Sn13 97.29(5) 5 15_665
Sn9 Cs3 Sn13 97.29(5) 13_675 15_665
Sn8 Cs3 Sn13 121.02(7) 7_565 15_665
Sn7 Cs3 Sn13 57.48(4) 13_575 15_665
Sn7 Cs3 Sn13 57.48(4) 6_465 15_665
Sn3 Cs3 Sn13 158.87(7) 7_565 15_665
Sn1 Cs3 Sn13 116.28(4) 6_465 15_665
Sn1 Cs3 Sn13 116.28(4) 13_575 15_665
Sn7 Cs3 Sn13 149.83(2) 15_675 15_665
Sn7 Cs3 Sn13 149.83(2) 8_675 15_665
Sn1 Cs3 Sn13 35.82(3) 7 15_665
Sn1 Cs3 Sn13 35.82(3) 16 15_665
Sn11 Cs3 Sn13 91.05(4) 13_576 15_665
Sn11 Cs3 Sn13 91.05(4) 6_464 15_665
Sn17 Cs3 Sn13 33.34(10) 15_665 15_665
Sn15 Cs3 Na1 33.62(14) 13_575 .
Sn15 Cs3 Na1 33.62(14) 6_465 .
Sn6 Cs3 Na1 70.0(3) 13_575 .
Sn6 Cs3 Na1 70.0(3) 6_465 .
Sn11 Cs3 Na1 158.64(10) 8_675 .
Sn11 Cs3 Na1 158.64(10) 15_675 .
Sn11 Cs3 Na1 98.2(3) 7 .
Sn11 Cs3 Na1 98.2(3) 16 .
Sn9 Cs3 Na1 120.8(2) 5 .
Sn9 Cs3 Na1 120.8(2) 13_675 .
Sn8 Cs3 Na1 85.3(3) 7_565 .
Sn7 Cs3 Na1 61.03(10) 13_575 .
Sn7 Cs3 Na1 61.03(10) 6_465 .
Sn3 Cs3 Na1 123.1(3) 7_565 .
Sn1 Cs3 Na1 101.36(17) 6_465 .
Sn1 Cs3 Na1 101.36(17) 13_575 .
Sn7 Cs3 Na1 135.2(2) 15_675 .
Sn7 Cs3 Na1 135.2(2) 8_675 .
Sn1 Cs3 Na1 62.6(3) 7 .
Sn1 Cs3 Na1 62.6(3) 16 .
Sn11 Cs3 Na1 95.85(5) 13_576 .
Sn11 Cs3 Na1 95.85(5) 6_464 .
Sn17 Cs3 Na1 2.4(4) 15_665 .
Sn13 Cs3 Na1 35.7(3) 15_665 .
Sn15 Cs3 Rb3 138.38(7) 13_575 9_675
Sn15 Cs3 Rb3 138.38(7) 6_465 9_675
Sn6 Cs3 Rb3 139.76(5) 13_575 9_675
Sn6 Cs3 Rb3 139.76(5) 6_465 9_675
Sn11 Cs3 Rb3 42.47(4) 8_675 9_675
Sn11 Cs3 Rb3 42.47(4) 15_675 9_675
Sn11 Cs3 Rb3 41.73(4) 7 9_675
Sn11 Cs3 Rb3 41.73(4) 16 9_675
Sn9 Cs3 Rb3 44.61(2) 5 9_675
Sn9 Cs3 Rb3 44.61(2) 13_675 9_675
Sn8 Cs3 Rb3 138.72(9) 7_565 9_675
Sn7 Cs3 Rb3 100.17(5) 13_575 9_675
Sn7 Cs3 Rb3 100.17(5) 6_465 9_675
Sn3 Cs3 Rb3 100.86(7) 7_565 9_675
Sn1 Cs3 Rb3 101.22(5) 6_465 9_675
Sn1 Cs3 Rb3 101.22(5) 13_575 9_675
Sn7 Cs3 Rb3 80.41(6) 15_675 9_675
Sn7 Cs3 Rb3 80.41(6) 8_675 9_675
Sn1 Cs3 Rb3 79.09(6) 7 9_675
Sn1 Cs3 Rb3 79.09(6) 16 9_675
Sn11 Cs3 Rb3 81.38(3) 13_576 9_675
Sn11 Cs3 Rb3 81.38(3) 6_464 9_675
Sn17 Cs3 Rb3 133.61(13) 15_665 9_675
Sn13 Cs3 Rb3 100.27(8) 15_665 9_675
Na1 Cs3 Rb3 136.0(3) . 9_675
Sn15 Cs3 Cs3 138.38(7) 13_575 9_675
Sn15 Cs3 Cs3 138.38(7) 6_465 9_675
Sn6 Cs3 Cs3 139.76(5) 13_575 9_675
Sn6 Cs3 Cs3 139.76(5) 6_465 9_675
Sn11 Cs3 Cs3 42.47(4) 8_675 9_675
Sn11 Cs3 Cs3 42.47(4) 15_675 9_675
Sn11 Cs3 Cs3 41.73(4) 7 9_675
Sn11 Cs3 Cs3 41.73(4) 16 9_675
Sn9 Cs3 Cs3 44.61(2) 5 9_675
Sn9 Cs3 Cs3 44.61(2) 13_675 9_675
Sn8 Cs3 Cs3 138.72(9) 7_565 9_675
Sn7 Cs3 Cs3 100.17(5) 13_575 9_675
Sn7 Cs3 Cs3 100.17(5) 6_465 9_675
Sn3 Cs3 Cs3 100.86(7) 7_565 9_675
Sn1 Cs3 Cs3 101.22(5) 6_465 9_675
Sn1 Cs3 Cs3 101.22(5) 13_575 9_675
Sn7 Cs3 Cs3 80.41(6) 15_675 9_675
Sn7 Cs3 Cs3 80.41(6) 8_675 9_675
Sn1 Cs3 Cs3 79.09(6) 7 9_675
Sn1 Cs3 Cs3 79.09(6) 16 9_675
Sn11 Cs3 Cs3 81.38(3) 13_576 9_675
Sn11 Cs3 Cs3 81.38(3) 6_464 9_675
Sn17 Cs3 Cs3 133.61(13) 15_665 9_675
Sn13 Cs3 Cs3 100.27(8) 15_665 9_675
Na1 Cs3 Cs3 136.0(3) . 9_675
Rb3 Cs3 Cs3 0.0 9_675 9_675
Sn15 Cs3 Rb1 39.96(4) 13_575 9_665
Sn15 Cs3 Rb1 39.96(4) 6_465 9_665
Sn6 Cs3 Rb1 41.52(4) 13_575 9_665
Sn6 Cs3 Rb1 41.52(4) 6_465 9_665
Sn11 Cs3 Rb1 139.78(6) 8_675 9_665
Sn11 Cs3 Rb1 139.78(6) 15_675 9_665
Sn11 Cs3 Rb1 135.99(6) 7 9_665
Sn11 Cs3 Rb1 135.99(6) 16 9_665
Sn9 Cs3 Rb1 135.32(2) 5 9_665
Sn9 Cs3 Rb1 135.32(2) 13_675 9_665
Sn8 Cs3 Rb1 43.94(5) 7_565 9_665
Sn7 Cs3 Rb1 78.45(4) 13_575 9_665
Sn7 Cs3 Rb1 78.45(4) 6_465 9_665
Sn3 Cs3 Rb1 81.79(6) 7_565 9_665
Sn1 Cs3 Rb1 80.10(4) 6_465 9_665
Sn1 Cs3 Rb1 80.10(4) 13_575 9_665
Sn7 Cs3 Rb1 101.88(6) 15_675 9_665
Sn7 Cs3 Rb1 101.88(6) 8_675 9_665
Sn1 Cs3 Rb1 98.59(5) 7 9_665
Sn1 Cs3 Rb1 98.59(5) 16 9_665
Sn11 Cs3 Rb1 98.59(3) 13_576 9_665
Sn11 Cs3 Rb1 98.59(3) 6_464 9_665
Sn17 Cs3 Rb1 43.73(10) 15_665 9_665
Sn13 Cs3 Rb1 77.07(6) 15_665 9_665
Na1 Cs3 Rb1 41.3(3) . 9_665
Rb3 Cs3 Rb1 177.34(9) 9_675 9_665
Cs3 Cs3 Rb1 177.34(9) 9_675 9_665
Sn15 Cs3 Cs1 39.96(4) 13_575 9_665
Sn15 Cs3 Cs1 39.96(4) 6_465 9_665
Sn6 Cs3 Cs1 41.52(4) 13_575 9_665
Sn6 Cs3 Cs1 41.52(4) 6_465 9_665
Sn11 Cs3 Cs1 139.78(6) 8_675 9_665
Sn11 Cs3 Cs1 139.78(6) 15_675 9_665
Sn11 Cs3 Cs1 135.99(6) 7 9_665
Sn11 Cs3 Cs1 135.99(6) 16 9_665
Sn9 Cs3 Cs1 135.32(2) 5 9_665
Sn9 Cs3 Cs1 135.32(2) 13_675 9_665
Sn8 Cs3 Cs1 43.94(5) 7_565 9_665
Sn7 Cs3 Cs1 78.45(4) 13_575 9_665
Sn7 Cs3 Cs1 78.45(4) 6_465 9_665
Sn3 Cs3 Cs1 81.79(6) 7_565 9_665
Sn1 Cs3 Cs1 80.10(4) 6_465 9_665
Sn1 Cs3 Cs1 80.10(4) 13_575 9_665
Sn7 Cs3 Cs1 101.88(6) 15_675 9_665
Sn7 Cs3 Cs1 101.88(6) 8_675 9_665
Sn1 Cs3 Cs1 98.59(5) 7 9_665
Sn1 Cs3 Cs1 98.59(5) 16 9_665
Sn11 Cs3 Cs1 98.59(3) 13_576 9_665
Sn11 Cs3 Cs1 98.59(3) 6_464 9_665
Sn17 Cs3 Cs1 43.73(10) 15_665 9_665
Sn13 Cs3 Cs1 77.07(6) 15_665 9_665
Na1 Cs3 Cs1 41.3(3) . 9_665
Rb3 Cs3 Cs1 177.34(9) 9_675 9_665
Cs3 Cs3 Cs1 177.34(9) 9_675 9_665
Rb1 Cs3 Cs1 0.000(15) 9_665 9_665
Sn15 Cs3 Rb4 134.78(6) 13_575 15_675
Sn15 Cs3 Rb4 134.78(6) 6_465 15_675
Sn6 Cs3 Rb4 93.39(6) 13_575 15_675
Sn6 Cs3 Rb4 93.39(6) 6_465 15_675
Sn11 Cs3 Rb4 33.11(3) 8_675 15_675
Sn11 Cs3 Rb4 33.11(3) 15_675 15_675
Sn11 Cs3 Rb4 101.15(5) 7 15_675
Sn11 Cs3 Rb4 101.15(5) 16 15_675
Sn9 Cs3 Rb4 72.21(4) 5 15_675
Sn9 Cs3 Rb4 72.21(4) 13_675 15_675
Sn8 Cs3 Rb4 74.13(5) 7_565 15_675
Sn7 Cs3 Rb4 122.71(3) 13_575 15_675
Sn7 Cs3 Rb4 122.71(3) 6_465 15_675
Sn3 Cs3 Rb4 36.28(4) 7_565 15_675
Sn1 Cs3 Rb4 69.22(4) 6_465 15_675
Sn1 Cs3 Rb4 69.22(4) 13_575 15_675
Sn7 Cs3 Rb4 33.08(3) 15_675 15_675
Sn7 Cs3 Rb4 33.08(3) 8_675 15_675
Sn1 Cs3 Rb4 133.95(5) 7 15_675
Sn1 Cs3 Rb4 133.95(5) 16 15_675
Sn11 Cs3 Rb4 86.76(4) 13_576 15_675
Sn11 Cs3 Rb4 86.76(4) 6_464 15_675
Sn17 Cs3 Rb4 161.80(12) 15_665 15_675
Sn13 Cs3 Rb4 164.85(6) 15_665 15_675
Na1 Cs3 Rb4 159.4(3) . 15_675
Rb3 Cs3 Rb4 64.58(5) 9_675 15_675
Cs3 Cs3 Rb4 64.58(5) 9_675 15_675
Rb1 Cs3 Rb4 118.07(6) 9_665 15_675
Cs1 Cs3 Rb4 118.07(6) 9_665 15_675
Sn4 Cs4 Sn4 44.15(6) 9_665 2_665
Sn4 Cs4 Sn7 137.50(8) 9_665 .
Sn4 Cs4 Sn7 106.79(5) 2_665 .
Sn4 Cs4 Sn7 106.80(5) 9_665 10
Sn4 Cs4 Sn7 137.50(8) 2_665 10
Sn7 Cs4 Sn7 73.23(6) . 10
Sn4 Cs4 Sn1 108.76(5) 9_665 10
Sn4 Cs4 Sn1 138.37(8) 2_665 10
Sn7 Cs4 Sn1 111.13(7) . 10
Sn7 Cs4 Sn1 71.62(4) 10 10
Sn4 Cs4 Sn1 138.37(8) 9_665 .
Sn4 Cs4 Sn1 108.77(5) 2_665 .
Sn7 Cs4 Sn1 71.62(4) . .
Sn7 Cs4 Sn1 111.13(7) 10 .
Sn1 Cs4 Sn1 69.01(6) 10 .
Sn4 Cs4 Sn5 72.41(6) 9_665 .
Sn4 Cs4 Sn5 72.41(6) 2_665 .
Sn7 Cs4 Sn5 136.88(5) . .
Sn7 Cs4 Sn5 136.88(5) 10 .
Sn1 Cs4 Sn5 68.39(5) 10 .
Sn1 Cs4 Sn5 68.39(5) . .
Sn4 Cs4 Sn11 179.04(5) 9_665 10
Sn4 Cs4 Sn11 136.72(3) 2_665 10
Sn7 Cs4 Sn11 42.63(4) . 10
Sn7 Cs4 Sn11 72.28(5) 10 10
Sn1 Cs4 Sn11 70.79(5) 10 10
Sn1 Cs4 Sn11 42.37(4) . 10
Sn5 Cs4 Sn11 108.07(7) . 10
Sn4 Cs4 Sn11 136.72(3) 9_665 .
Sn4 Cs4 Sn11 179.04(5) 2_665 .
Sn7 Cs4 Sn11 72.28(5) . .
Sn7 Cs4 Sn11 42.63(4) 10 .
Sn1 Cs4 Sn11 42.37(4) 10 .
Sn1 Cs4 Sn11 70.78(5) . .
Sn5 Cs4 Sn11 108.07(7) . .
Sn11 Cs4 Sn11 42.40(4) 10 .
Sn4 Cs4 Sn10 73.31(5) 9_665 2_665
Sn4 Cs4 Sn10 42.63(4) 2_665 2_665
Sn7 Cs4 Sn10 67.12(4) . 2_665
Sn7 Cs4 Sn10 108.85(7) 10 2_665
Sn1 Cs4 Sn10 177.72(6) 10 2_665
Sn1 Cs4 Sn10 108.85(3) . 2_665
Sn5 Cs4 Sn10 111.75(6) . 2_665
Sn11 Cs4 Sn10 107.15(4) 10 2_665
Sn11 Cs4 Sn10 136.59(7) . 2_665
Sn4 Cs4 Sn10 42.63(4) 9_665 9_665
Sn4 Cs4 Sn10 73.31(5) 2_665 9_665
Sn7 Cs4 Sn10 108.85(7) . 9_665
Sn7 Cs4 Sn10 67.12(4) 10 9_665
Sn1 Cs4 Sn10 108.85(3) 10 9_665
Sn1 Cs4 Sn10 177.72(6) . 9_665
Sn5 Cs4 Sn10 111.75(6) . 9_665
Sn11 Cs4 Sn10 136.59(7) 10 9_665
Sn11 Cs4 Sn10 107.15(4) . 9_665
Sn10 Cs4 Sn10 73.29(6) 2_665 9_665
Sn4 Cs4 Sn6 69.56(4) 9_665 10
Sn4 Cs4 Sn6 110.91(6) 2_665 10
Sn7 Cs4 Sn6 139.21(7) . 10
Sn7 Cs4 Sn6 68.68(3) 10 10
Sn1 Cs4 Sn6 42.59(3) 10 10
Sn1 Cs4 Sn6 109.16(7) . 10
Sn5 Cs4 Sn6 71.19(4) . 10
Sn11 Cs4 Sn6 109.76(6) 10 10
Sn11 Cs4 Sn6 70.04(4) . 10
Sn10 Cs4 Sn6 139.69(7) 2_665 10
Sn10 Cs4 Sn6 68.97(3) 9_665 10
Sn4 Cs4 Sn6 110.91(6) 9_665 .
Sn4 Cs4 Sn6 69.56(4) 2_665 .
Sn7 Cs4 Sn6 68.68(3) . .
Sn7 Cs4 Sn6 139.21(7) 10 .
Sn1 Cs4 Sn6 109.16(7) 10 .
Sn1 Cs4 Sn6 42.59(3) . .
Sn5 Cs4 Sn6 71.19(4) . .
Sn11 Cs4 Sn6 70.04(4) 10 .
Sn11 Cs4 Sn6 109.76(6) . .
Sn10 Cs4 Sn6 68.97(3) 2_665 .
Sn10 Cs4 Sn6 139.69(7) 9_665 .
Sn6 Cs4 Sn6 139.93(8) 10 .
Sn4 Cs4 Sn12 42.37(4) 9_665 10
Sn4 Cs4 Sn12 72.70(6) 2_665 10
Sn7 Cs4 Sn12 179.35(6) . 10
Sn7 Cs4 Sn12 107.42(3) 10 10
Sn1 Cs4 Sn12 69.23(4) 10 10
Sn1 Cs4 Sn12 108.11(7) . 10
Sn5 Cs4 Sn12 42.65(3) . 10
Sn11 Cs4 Sn12 137.51(7) 10 10
Sn11 Cs4 Sn12 108.22(4) . 10
Sn10 Cs4 Sn12 112.51(7) 2_665 10
Sn10 Cs4 Sn12 71.45(4) 9_665 10
Sn6 Cs4 Sn12 41.41(3) 10 10
Sn6 Cs4 Sn12 110.71(6) . 10
Sn4 Cs4 Sn12 72.70(6) 9_665 .
Sn4 Cs4 Sn12 42.37(4) 2_665 .
Sn7 Cs4 Sn12 107.42(3) . .
Sn7 Cs4 Sn12 179.35(6) 10 .
Sn1 Cs4 Sn12 108.11(7) 10 .
Sn1 Cs4 Sn12 69.23(4) . .
Sn5 Cs4 Sn12 42.64(3) . .
Sn11 Cs4 Sn12 108.22(4) 10 .
Sn11 Cs4 Sn12 137.51(7) . .
Sn10 Cs4 Sn12 71.45(4) 2_665 .
Sn10 Cs4 Sn12 112.51(7) 9_665 .
Sn6 Cs4 Sn12 110.71(6) 10 .
Sn6 Cs4 Sn12 41.41(3) . .
Sn12 Cs4 Sn12 71.93(6) 10 .
Sn4 Cs4 Sn2 71.17(6) 9_665 9_665
Sn4 Cs4 Sn2 71.17(6) 2_665 9_665
Sn7 Cs4 Sn2 69.40(5) . 9_665
Sn7 Cs4 Sn2 69.40(5) 10 9_665
Sn1 Cs4 Sn2 138.81(5) 10 9_665
Sn1 Cs4 Sn2 138.81(5) . 9_665
Sn5 Cs4 Sn2 140.58(8) . 9_665
Sn11 Cs4 Sn2 108.58(7) 10 9_665
Sn11 Cs4 Sn2 108.58(7) . 9_665
Sn10 Cs4 Sn2 42.42(4) 2_665 9_665
Sn10 Cs4 Sn2 42.42(4) 9_665 9_665
Sn6 Cs4 Sn2 108.82(4) 10 9_665
Sn6 Cs4 Sn2 108.82(4) . 9_665
Sn12 Cs4 Sn2 110.72(6) 10 9_665
Sn12 Cs4 Sn2 110.72(6) . 9_665
Sn4 Cs4 Sn3 109.63(7) 9_665 9_665
Sn4 Cs4 Sn3 109.63(7) 2_665 9_665
Sn7 Cs4 Sn3 42.07(3) . 9_665
Sn7 Cs4 Sn3 42.07(3) 10 9_665
Sn1 Cs4 Sn3 109.84(6) 10 9_665
Sn1 Cs4 Sn3 109.84(6) . 9_665
Sn5 Cs4 Sn3 177.78(8) . 9_665
Sn11 Cs4 Sn3 69.88(5) 10 9_665
Sn11 Cs4 Sn3 69.88(5) . 9_665
Sn10 Cs4 Sn3 69.95(5) 2_665 9_665
Sn10 Cs4 Sn3 69.95(5) 9_665 9_665
Sn6 Cs4 Sn3 108.53(4) 10 9_665
Sn6 Cs4 Sn3 108.53(4) . 9_665
Sn12 Cs4 Sn3 138.42(5) 10 9_665
Sn12 Cs4 Sn3 138.43(5) . 9_665
Sn2 Cs4 Sn3 41.64(5) 9_665 9_665
Sn4 Cs4 Sn15 110.42(6) 9_665 .
Sn4 Cs4 Sn15 69.18(4) 2_665 .
Sn7 Cs4 Sn15 40.54(3) . .
Sn7 Cs4 Sn15 110.96(6) 10 .
Sn1 Cs4 Sn15 137.59(6) 10 .
Sn1 Cs4 Sn15 71.14(3) . .
Sn5 Cs4 Sn15 109.21(4) . .
Sn11 Cs4 Sn15 70.25(3) 10 .
Sn11 Cs4 Sn15 109.86(6) . .
Sn10 Cs4 Sn15 40.13(3) 2_665 .
Sn10 Cs4 Sn15 110.72(7) 9_665 .
Sn6 Cs4 Sn15 179.59(8) 10 .
Sn6 Cs4 Sn15 40.48(3) . .
Sn12 Cs4 Sn15 138.83(6) 10 .
Sn12 Cs4 Sn15 69.65(3) . .
Sn2 Cs4 Sn15 70.81(4) 9_665 .
Sn3 Cs4 Sn15 71.08(4) 9_665 .
Sn4 Cs4 Sn15 69.18(4) 9_665 10
Sn4 Cs4 Sn15 110.42(6) 2_665 10
Sn7 Cs4 Sn15 110.96(6) . 10
Sn7 Cs4 Sn15 40.54(3) 10 10
Sn1 Cs4 Sn15 71.14(3) 10 10
Sn1 Cs4 Sn15 137.59(6) . 10
Sn5 Cs4 Sn15 109.21(4) . 10
Sn11 Cs4 Sn15 109.86(6) 10 10
Sn11 Cs4 Sn15 70.25(3) . 10
Sn10 Cs4 Sn15 110.72(7) 2_665 10
Sn10 Cs4 Sn15 40.13(3) 9_665 10
Sn6 Cs4 Sn15 40.48(3) 10 10
Sn6 Cs4 Sn15 179.59(8) . 10
Sn12 Cs4 Sn15 69.65(3) 10 10
Sn12 Cs4 Sn15 138.83(6) . 10
Sn2 Cs4 Sn15 70.81(4) 9_665 10
Sn3 Cs4 Sn15 71.08(4) 9_665 10
Sn15 Cs4 Sn15 139.10(8) . 10
Sn4 Cs4 Sn13 110.01(7) 9_665 9_665
Sn4 Cs4 Sn13 110.01(7) 2_665 9_665
Sn7 Cs4 Sn13 109.61(6) . 9_665
Sn7 Cs4 Sn13 109.61(6) 10 9_665
Sn1 Cs4 Sn13 40.54(4) 10 9_665
Sn1 Cs4 Sn13 40.54(4) . 9_665
Sn5 Cs4 Sn13 40.70(5) . 9_665
Sn11 Cs4 Sn13 70.24(5) 10 9_665
Sn11 Cs4 Sn13 70.24(5) . 9_665
Sn10 Cs4 Sn13 138.16(5) 2_665 9_665
Sn10 Cs4 Sn13 138.16(5) 9_665 9_665
Sn6 Cs4 Sn13 71.34(4) 10 9_665
Sn6 Cs4 Sn13 71.34(4) . 9_665
Sn12 Cs4 Sn13 70.28(5) 10 9_665
Sn12 Cs4 Sn13 70.28(5) . 9_665
Sn2 Cs4 Sn13 178.72(8) 9_665 9_665
Sn3 Cs4 Sn13 137.08(7) 9_665 9_665
Sn15 Cs4 Sn13 109.02(4) . 9_665
Sn15 Cs4 Sn13 109.02(4) 10 9_665
Sn4 Cs4 Rb5 36.90(4) 9_665 3_554
Sn4 Cs4 Rb5 36.90(4) 2_665 3_554
Sn7 Cs4 Rb5 140.49(4) . 3_554
Sn7 Cs4 Rb5 140.49(4) 10 3_554
Sn1 Cs4 Rb5 101.56(5) 10 3_554
Sn1 Cs4 Rb5 101.56(5) . 3_554
Sn5 Cs4 Rb5 40.61(4) . 3_554
Sn11 Cs4 Rb5 143.88(5) 10 3_554
Sn11 Cs4 Rb5 143.88(5) . 3_554
Sn10 Cs4 Rb5 79.52(5) 2_665 3_554
Sn10 Cs4 Rb5 79.52(5) 9_665 3_554
Sn6 Cs4 Rb5 80.24(4) 10 3_554
Sn6 Cs4 Rb5 80.24(4) . 3_554
Sn12 Cs4 Rb5 38.91(3) 10 3_554
Sn12 Cs4 Rb5 38.91(3) . 3_554
Sn2 Cs4 Rb5 99.97(6) 9_665 3_554
Sn3 Cs4 Rb5 141.61(6) 9_665 3_554
Sn15 Cs4 Rb5 99.99(4) . 3_554
Sn15 Cs4 Rb5 99.99(4) 10 3_554
Sn13 Cs4 Rb5 81.31(5) 9_665 3_554
Sn4 Cs4 Cs5 36.90(4) 9_665 3_554
Sn4 Cs4 Cs5 36.90(4) 2_665 3_554
Sn7 Cs4 Cs5 140.49(4) . 3_554
Sn7 Cs4 Cs5 140.49(4) 10 3_554
Sn1 Cs4 Cs5 101.56(5) 10 3_554
Sn1 Cs4 Cs5 101.56(5) . 3_554
Sn5 Cs4 Cs5 40.61(4) . 3_554
Sn11 Cs4 Cs5 143.88(5) 10 3_554
Sn11 Cs4 Cs5 143.88(5) . 3_554
Sn10 Cs4 Cs5 79.52(5) 2_665 3_554
Sn10 Cs4 Cs5 79.52(5) 9_665 3_554
Sn6 Cs4 Cs5 80.24(4) 10 3_554
Sn6 Cs4 Cs5 80.24(4) . 3_554
Sn12 Cs4 Cs5 38.91(3) 10 3_554
Sn12 Cs4 Cs5 38.91(3) . 3_554
Sn2 Cs4 Cs5 99.97(6) 9_665 3_554
Sn3 Cs4 Cs5 141.61(6) 9_665 3_554
Sn15 Cs4 Cs5 99.99(4) . 3_554
Sn15 Cs4 Cs5 99.99(4) 10 3_554
Sn13 Cs4 Cs5 81.31(5) 9_665 3_554
Rb5 Cs4 Cs5 0.0 3_554 3_554
Sn4 Cs4 Rb4 36.16(4) 9_665 7
Sn4 Cs4 Rb4 36.16(4) 2_665 7
Sn7 Cs4 Rb4 101.38(4) . 7
Sn7 Cs4 Rb4 101.38(4) 10 7
Sn1 Cs4 Rb4 142.32(3) 10 7
Sn1 Cs4 Rb4 142.32(3) . 7
Sn5 Cs4 Rb4 100.36(5) . 7
Sn11 Cs4 Rb4 144.01(4) 10 7
Sn11 Cs4 Rb4 144.01(4) . 7
Sn10 Cs4 Rb4 39.94(3) 2_665 7
Sn10 Cs4 Rb4 39.94(3) 9_665 7
Sn6 Cs4 Rb4 99.89(4) 10 7
Sn6 Cs4 Rb4 99.89(4) . 7
Sn12 Cs4 Rb4 78.47(4) 10 7
Sn12 Cs4 Rb4 78.47(4) . 7
Sn2 Cs4 Rb4 40.22(5) 9_665 7
Sn3 Cs4 Rb4 81.86(4) 9_665 7
Sn15 Cs4 Rb4 79.95(4) . 7
Sn15 Cs4 Rb4 79.95(4) 10 7
Sn13 Cs4 Rb4 141.06(4) 9_665 7
Rb5 Cs4 Rb4 59.75(3) 3_554 7
Cs5 Cs4 Rb4 59.75(3) 3_554 7
Sn4 Cs4 Cs4 36.16(4) 9_665 7
Sn4 Cs4 Cs4 36.16(4) 2_665 7
Sn7 Cs4 Cs4 101.38(4) . 7
Sn7 Cs4 Cs4 101.38(4) 10 7
Sn1 Cs4 Cs4 142.32(3) 10 7
Sn1 Cs4 Cs4 142.32(3) . 7
Sn5 Cs4 Cs4 100.36(5) . 7
Sn11 Cs4 Cs4 144.01(4) 10 7
Sn11 Cs4 Cs4 144.01(4) . 7
Sn10 Cs4 Cs4 39.94(3) 2_665 7
Sn10 Cs4 Cs4 39.94(3) 9_665 7
Sn6 Cs4 Cs4 99.89(4) 10 7
Sn6 Cs4 Cs4 99.89(4) . 7
Sn12 Cs4 Cs4 78.47(4) 10 7
Sn12 Cs4 Cs4 78.47(4) . 7
Sn2 Cs4 Cs4 40.22(5) 9_665 7
Sn3 Cs4 Cs4 81.86(4) 9_665 7
Sn15 Cs4 Cs4 79.95(4) . 7
Sn15 Cs4 Cs4 79.95(4) 10 7
Sn13 Cs4 Cs4 141.06(4) 9_665 7
Rb5 Cs4 Cs4 59.75(3) 3_554 7
Cs5 Cs4 Cs4 59.75(3) 3_554 7
Rb4 Cs4 Cs4 0.00(4) 7 7
Sn4 Cs4 Rb3 144.93(6) 9_665 15_765
Sn4 Cs4 Rb3 144.93(6) 2_665 15_765
Sn7 Cs4 Rb3 40.40(3) . 15_765
Sn7 Cs4 Rb3 40.40(3) 10 15_765
Sn1 Cs4 Rb3 76.49(5) 10 15_765
Sn1 Cs4 Rb3 76.49(5) . 15_765
Sn5 Cs4 Rb3 137.00(7) . 15_765
Sn11 Cs4 Rb3 34.25(3) 10 15_765
Sn11 Cs4 Rb3 34.25(3) . 15_765
Sn10 Cs4 Rb3 102.38(5) 2_665 15_765
Sn10 Cs4 Rb3 102.38(5) 9_665 15_765
Sn6 Cs4 Rb3 99.03(4) 10 15_765
Sn6 Cs4 Rb3 99.03(4) . 15_765
Sn12 Cs4 Rb3 140.19(4) 10 15_765
Sn12 Cs4 Rb3 140.19(4) . 15_765
Sn2 Cs4 Rb3 82.42(6) 9_665 15_765
Sn3 Cs4 Rb3 40.79(4) 9_665 15_765
Sn15 Cs4 Rb3 80.75(4) . 15_765
Sn15 Cs4 Rb3 80.75(4) 10 15_765
Sn13 Cs4 Rb3 96.30(5) 9_665 15_765
Rb5 Cs4 Rb3 177.61(5) 3_554 15_765
Cs5 Cs4 Rb3 177.61(5) 3_554 15_765
Rb4 Cs4 Rb3 122.65(3) 7 15_765
Cs4 Cs4 Rb3 122.65(3) 7 15_765
Sn4 Cs4 Cs3 144.93(6) 9_665 15_765
Sn4 Cs4 Cs3 144.93(6) 2_665 15_765
Sn7 Cs4 Cs3 40.40(3) . 15_765
Sn7 Cs4 Cs3 40.40(3) 10 15_765
Sn1 Cs4 Cs3 76.49(5) 10 15_765
Sn1 Cs4 Cs3 76.49(5) . 15_765
Sn5 Cs4 Cs3 137.00(7) . 15_765
Sn11 Cs4 Cs3 34.25(3) 10 15_765
Sn11 Cs4 Cs3 34.25(3) . 15_765
Sn10 Cs4 Cs3 102.38(5) 2_665 15_765
Sn10 Cs4 Cs3 102.38(5) 9_665 15_765
Sn6 Cs4 Cs3 99.03(4) 10 15_765
Sn6 Cs4 Cs3 99.03(4) . 15_765
Sn12 Cs4 Cs3 140.19(4) 10 15_765
Sn12 Cs4 Cs3 140.19(4) . 15_765
Sn2 Cs4 Cs3 82.42(6) 9_665 15_765
Sn3 Cs4 Cs3 40.79(4) 9_665 15_765
Sn15 Cs4 Cs3 80.75(4) . 15_765
Sn15 Cs4 Cs3 80.75(4) 10 15_765
Sn13 Cs4 Cs3 96.30(5) 9_665 15_765
Rb5 Cs4 Cs3 177.61(5) 3_554 15_765
Cs5 Cs4 Cs3 177.61(5) 3_554 15_765
Rb4 Cs4 Cs3 122.65(3) 7 15_765
Cs4 Cs4 Cs3 122.65(3) 7 15_765
Rb3 Cs4 Cs3 0.00(4) 15_765 15_765
Sn4 Cs4 Rb2 79.29(5) 9_665 4_554
Sn4 Cs4 Rb2 99.29(6) 2_665 4_554
Sn7 Cs4 Rb2 142.96(7) . 4_554
Sn7 Cs4 Rb2 104.30(4) 10 4_554
Sn1 Cs4 Rb2 39.11(4) 10 4_554
Sn1 Cs4 Rb2 75.38(5) . 4_554
Sn5 Cs4 Rb2 32.59(3) . 4_554
Sn11 Cs4 Rb2 100.68(6) 10 4_554
Sn11 Cs4 Rb2 81.44(5) . 4_554
Sn10 Cs4 Rb2 141.72(6) 2_665 4_554
Sn10 Cs4 Rb2 103.50(5) 9_665 4_554
Sn6 Cs4 Rb2 42.45(4) 10 4_554
Sn6 Cs4 Rb2 97.49(6) . 4_554
Sn12 Cs4 Rb2 37.09(4) 10 4_554
Sn12 Cs4 Rb2 75.23(5) . 4_554
Sn2 Cs4 Rb2 145.75(5) 9_665 4_554
Sn3 Cs4 Rb2 146.23(4) 9_665 4_554
Sn15 Cs4 Rb2 137.96(5) . 4_554
Sn15 Cs4 Rb2 82.92(4) 10 4_554
Sn13 Cs4 Rb2 35.00(4) 9_665 4_554
Rb5 Cs4 Rb2 62.64(3) 3_554 4_554
Cs5 Cs4 Rb2 62.64(3) 3_554 4_554
Rb4 Cs4 Rb2 115.07(4) 7 4_554
Cs4 Cs4 Rb2 115.07(4) 7 4_554
Rb3 Cs4 Rb2 115.31(5) 15_765 4_554
Cs3 Cs4 Rb2 115.31(5) 15_765 4_554
Sn4 Cs4 Cs2 79.29(5) 9_665 4_554
Sn4 Cs4 Cs2 99.29(6) 2_665 4_554
Sn7 Cs4 Cs2 142.96(7) . 4_554
Sn7 Cs4 Cs2 104.30(4) 10 4_554
Sn1 Cs4 Cs2 39.11(4) 10 4_554
Sn1 Cs4 Cs2 75.38(5) . 4_554
Sn5 Cs4 Cs2 32.59(3) . 4_554
Sn11 Cs4 Cs2 100.68(6) 10 4_554
Sn11 Cs4 Cs2 81.44(5) . 4_554
Sn10 Cs4 Cs2 141.72(6) 2_665 4_554
Sn10 Cs4 Cs2 103.50(5) 9_665 4_554
Sn6 Cs4 Cs2 42.45(4) 10 4_554
Sn6 Cs4 Cs2 97.49(6) . 4_554
Sn12 Cs4 Cs2 37.09(4) 10 4_554
Sn12 Cs4 Cs2 75.23(5) . 4_554
Sn2 Cs4 Cs2 145.75(5) 9_665 4_554
Sn3 Cs4 Cs2 146.23(4) 9_665 4_554
Sn15 Cs4 Cs2 137.96(5) . 4_554
Sn15 Cs4 Cs2 82.92(4) 10 4_554
Sn13 Cs4 Cs2 35.00(4) 9_665 4_554
Rb5 Cs4 Cs2 62.64(3) 3_554 4_554
Cs5 Cs4 Cs2 62.64(3) 3_554 4_554
Rb4 Cs4 Cs2 115.07(4) 7 4_554
Cs4 Cs4 Cs2 115.07(4) 7 4_554
Rb3 Cs4 Cs2 115.31(5) 15_765 4_554
Cs3 Cs4 Cs2 115.31(5) 15_765 4_554
Rb2 Cs4 Cs2 0.00(6) 4_554 4_554
Sn4 Cs4 Rb2 99.29(6) 9_665 11_666
Sn4 Cs4 Rb2 79.29(5) 2_665 11_666
Sn7 Cs4 Rb2 104.30(4) . 11_666
Sn7 Cs4 Rb2 142.96(7) 10 11_666
Sn1 Cs4 Rb2 75.38(5) 10 11_666
Sn1 Cs4 Rb2 39.11(4) . 11_666
Sn5 Cs4 Rb2 32.59(3) . 11_666
Sn11 Cs4 Rb2 81.44(5) 10 11_666
Sn11 Cs4 Rb2 100.67(6) . 11_666
Sn10 Cs4 Rb2 103.50(5) 2_665 11_666
Sn10 Cs4 Rb2 141.72(6) 9_665 11_666
Sn6 Cs4 Rb2 97.49(6) 10 11_666
Sn6 Cs4 Rb2 42.45(4) . 11_666
Sn12 Cs4 Rb2 75.23(5) 10 11_666
Sn12 Cs4 Rb2 37.08(4) . 11_666
Sn2 Cs4 Rb2 145.75(5) 9_665 11_666
Sn3 Cs4 Rb2 146.23(4) 9_665 11_666
Sn15 Cs4 Rb2 82.92(4) . 11_666
Sn15 Cs4 Rb2 137.96(5) 10 11_666
Sn13 Cs4 Rb2 35.00(4) 9_665 11_666
Rb5 Cs4 Rb2 62.64(3) 3_554 11_666
Cs5 Cs4 Rb2 62.64(3) 3_554 11_666
Rb4 Cs4 Rb2 115.07(4) 7 11_666
Cs4 Cs4 Rb2 115.07(4) 7 11_666
Rb3 Cs4 Rb2 115.31(5) 15_765 11_666
Cs3 Cs4 Rb2 115.31(5) 15_765 11_666
Rb2 Cs4 Rb2 55.04(5) 4_554 11_666
Cs2 Cs4 Rb2 55.04(5) 4_554 11_666
Sn4 Cs4 Cs2 99.29(6) 9_665 11_666
Sn4 Cs4 Cs2 79.29(5) 2_665 11_666
Sn7 Cs4 Cs2 104.30(4) . 11_666
Sn7 Cs4 Cs2 142.96(7) 10 11_666
Sn1 Cs4 Cs2 75.38(5) 10 11_666
Sn1 Cs4 Cs2 39.11(4) . 11_666
Sn5 Cs4 Cs2 32.59(3) . 11_666
Sn11 Cs4 Cs2 81.44(5) 10 11_666
Sn11 Cs4 Cs2 100.67(6) . 11_666
Sn10 Cs4 Cs2 103.50(5) 2_665 11_666
Sn10 Cs4 Cs2 141.72(6) 9_665 11_666
Sn6 Cs4 Cs2 97.49(6) 10 11_666
Sn6 Cs4 Cs2 42.45(4) . 11_666
Sn12 Cs4 Cs2 75.23(5) 10 11_666
Sn12 Cs4 Cs2 37.08(4) . 11_666
Sn2 Cs4 Cs2 145.75(5) 9_665 11_666
Sn3 Cs4 Cs2 146.23(4) 9_665 11_666
Sn15 Cs4 Cs2 82.92(4) . 11_666
Sn15 Cs4 Cs2 137.96(5) 10 11_666
Sn13 Cs4 Cs2 35.00(4) 9_665 11_666
Rb5 Cs4 Cs2 62.64(3) 3_554 11_666
Cs5 Cs4 Cs2 62.64(3) 3_554 11_666
Rb4 Cs4 Cs2 115.07(4) 7 11_666
Cs4 Cs4 Cs2 115.07(4) 7 11_666
Rb3 Cs4 Cs2 115.31(5) 15_765 11_666
Cs3 Cs4 Cs2 115.31(5) 15_765 11_666
Rb2 Cs4 Cs2 55.04(5) 4_554 11_666
Cs2 Cs4 Cs2 55.04(5) 4_554 11_666
Rb2 Cs4 Cs2 0.00(4) 11_666 11_666
Sn4 Cs5 Sn4 180.0 12_656 4_455
Sn4 Cs5 Sn4 135.97(5) 12_656 11_566
Sn4 Cs5 Sn4 44.03(5) 4_455 11_566
Sn4 Cs5 Sn4 44.03(5) 12_656 3_545
Sn4 Cs5 Sn4 135.97(5) 4_455 3_545
Sn4 Cs5 Sn4 180.0 11_566 3_545
Sn4 Cs5 Sn12 73.98(3) 12_656 13_566
Sn4 Cs5 Sn12 106.02(3) 4_455 13_566
Sn4 Cs5 Sn12 136.89(2) 11_566 13_566
Sn4 Cs5 Sn12 43.11(2) 3_545 13_566
Sn4 Cs5 Sn12 106.02(3) 12_656 5_545
Sn4 Cs5 Sn12 73.98(3) 4_455 5_545
Sn4 Cs5 Sn12 43.11(2) 11_566 5_545
Sn4 Cs5 Sn12 136.89(2) 3_545 5_545
Sn12 Cs5 Sn12 180.00(2) 13_566 5_545
Sn4 Cs5 Sn12 43.11(2) 12_656 11_566
Sn4 Cs5 Sn12 136.89(2) 4_455 11_566
Sn4 Cs5 Sn12 106.02(3) 11_566 11_566
Sn4 Cs5 Sn12 73.98(3) 3_545 11_566
Sn12 Cs5 Sn12 114.28(4) 13_566 11_566
Sn12 Cs5 Sn12 65.72(4) 5_545 11_566
Sn4 Cs5 Sn12 136.89(2) 12_656 3_545
Sn4 Cs5 Sn12 43.11(2) 4_455 3_545
Sn4 Cs5 Sn12 73.98(3) 11_566 3_545
Sn4 Cs5 Sn12 106.02(3) 3_545 3_545
Sn12 Cs5 Sn12 65.72(4) 13_566 3_545
Sn12 Cs5 Sn12 114.28(4) 5_545 3_545
Sn12 Cs5 Sn12 180.00(3) 11_566 3_545
Sn4 Cs5 Sn12 136.89(2) 12_656 14_656
Sn4 Cs5 Sn12 43.11(2) 4_455 14_656
Sn4 Cs5 Sn12 73.98(3) 11_566 14_656
Sn4 Cs5 Sn12 106.02(3) 3_545 14_656
Sn12 Cs5 Sn12 105.45(4) 13_566 14_656
Sn12 Cs5 Sn12 74.55(4) 5_545 14_656
Sn12 Cs5 Sn12 108.81(4) 11_566 14_656
Sn12 Cs5 Sn12 71.19(4) 3_545 14_656
Sn4 Cs5 Sn12 43.11(2) 12_656 6_455
Sn4 Cs5 Sn12 136.89(2) 4_455 6_455
Sn4 Cs5 Sn12 106.02(3) 11_566 6_455
Sn4 Cs5 Sn12 73.98(3) 3_545 6_455
Sn12 Cs5 Sn12 74.55(4) 13_566 6_455
Sn12 Cs5 Sn12 105.45(4) 5_545 6_455
Sn12 Cs5 Sn12 71.19(4) 11_566 6_455
Sn12 Cs5 Sn12 108.81(4) 3_545 6_455
Sn12 Cs5 Sn12 180.0 14_656 6_455
Sn4 Cs5 Sn12 106.02(3) 12_656 12_656
Sn4 Cs5 Sn12 73.98(3) 4_455 12_656
Sn4 Cs5 Sn12 43.11(2) 11_566 12_656
Sn4 Cs5 Sn12 136.89(2) 3_545 12_656
Sn12 Cs5 Sn12 108.81(4) 13_566 12_656
Sn12 Cs5 Sn12 71.19(4) 5_545 12_656
Sn12 Cs5 Sn12 105.45(4) 11_566 12_656
Sn12 Cs5 Sn12 74.55(4) 3_545 12_656
Sn12 Cs5 Sn12 114.28(4) 14_656 12_656
Sn12 Cs5 Sn12 65.72(4) 6_455 12_656
Sn4 Cs5 Sn12 73.98(3) 12_656 4_455
Sn4 Cs5 Sn12 106.02(3) 4_455 4_455
Sn4 Cs5 Sn12 136.89(2) 11_566 4_455
Sn4 Cs5 Sn12 43.11(2) 3_545 4_455
Sn12 Cs5 Sn12 71.19(4) 13_566 4_455
Sn12 Cs5 Sn12 108.81(4) 5_545 4_455
Sn12 Cs5 Sn12 74.55(4) 11_566 4_455
Sn12 Cs5 Sn12 105.45(4) 3_545 4_455
Sn12 Cs5 Sn12 65.72(4) 14_656 4_455
Sn12 Cs5 Sn12 114.28(4) 6_455 4_455
Sn12 Cs5 Sn12 180.00(2) 12_656 4_455
Sn4 Cs5 Sn5 109.24(2) 12_656 3_545
Sn4 Cs5 Sn5 70.76(2) 4_455 3_545
Sn4 Cs5 Sn5 70.76(2) 11_566 3_545
Sn4 Cs5 Sn5 109.24(2) 3_545 3_545
Sn12 Cs5 Sn5 69.44(3) 13_566 3_545
Sn12 Cs5 Sn5 110.56(3) 5_545 3_545
Sn12 Cs5 Sn5 137.47(2) 11_566 3_545
Sn12 Cs5 Sn5 42.53(2) 3_545 3_545
Sn12 Cs5 Sn5 110.56(3) 14_656 3_545
Sn12 Cs5 Sn5 69.44(3) 6_455 3_545
Sn12 Cs5 Sn5 42.53(2) 12_656 3_545
Sn12 Cs5 Sn5 137.47(2) 4_455 3_545
Sn4 Cs5 Sn5 70.76(2) 12_656 11_566
Sn4 Cs5 Sn5 109.24(2) 4_455 11_566
Sn4 Cs5 Sn5 109.24(2) 11_566 11_566
Sn4 Cs5 Sn5 70.76(2) 3_545 11_566
Sn12 Cs5 Sn5 110.56(3) 13_566 11_566
Sn12 Cs5 Sn5 69.44(3) 5_545 11_566
Sn12 Cs5 Sn5 42.53(2) 11_566 11_566
Sn12 Cs5 Sn5 137.47(2) 3_545 11_566
Sn12 Cs5 Sn5 69.44(3) 14_656 11_566
Sn12 Cs5 Sn5 110.56(3) 6_455 11_566
Sn12 Cs5 Sn5 137.47(2) 12_656 11_566
Sn12 Cs5 Sn5 42.53(2) 4_455 11_566
Sn5 Cs5 Sn5 180.0 3_545 11_566
Sn4 Cs5 Sn5 109.24(2) 12_656 5_545
Sn4 Cs5 Sn5 70.76(2) 4_455 5_545
Sn4 Cs5 Sn5 70.76(2) 11_566 5_545
Sn4 Cs5 Sn5 109.24(2) 3_545 5_545
Sn12 Cs5 Sn5 137.47(2) 13_566 5_545
Sn12 Cs5 Sn5 42.53(2) 5_545 5_545
Sn12 Cs5 Sn5 69.44(3) 11_566 5_545
Sn12 Cs5 Sn5 110.56(3) 3_545 5_545
Sn12 Cs5 Sn5 42.53(2) 14_656 5_545
Sn12 Cs5 Sn5 137.47(2) 6_455 5_545
Sn12 Cs5 Sn5 110.56(3) 12_656 5_545
Sn12 Cs5 Sn5 69.44(3) 4_455 5_545
Sn5 Cs5 Sn5 138.36(5) 3_545 5_545
Sn5 Cs5 Sn5 41.64(5) 11_566 5_545
Sn4 Cs5 Sn5 70.76(2) 12_656 13_566
Sn4 Cs5 Sn5 109.24(2) 4_455 13_566
Sn4 Cs5 Sn5 109.24(2) 11_566 13_566
Sn4 Cs5 Sn5 70.76(2) 3_545 13_566
Sn12 Cs5 Sn5 42.53(2) 13_566 13_566
Sn12 Cs5 Sn5 137.47(2) 5_545 13_566
Sn12 Cs5 Sn5 110.56(3) 11_566 13_566
Sn12 Cs5 Sn5 69.44(3) 3_545 13_566
Sn12 Cs5 Sn5 137.47(2) 14_656 13_566
Sn12 Cs5 Sn5 42.53(2) 6_455 13_566
Sn12 Cs5 Sn5 69.44(3) 12_656 13_566
Sn12 Cs5 Sn5 110.56(3) 4_455 13_566
Sn5 Cs5 Sn5 41.64(5) 3_545 13_566
Sn5 Cs5 Sn5 138.36(5) 11_566 13_566
Sn5 Cs5 Sn5 180.00(2) 5_545 13_566
Sn4 Cs5 Sn14 69.22(2) 12_656 .
Sn4 Cs5 Sn14 110.78(2) 4_455 .
Sn4 Cs5 Sn14 69.22(2) 11_566 .
Sn4 Cs5 Sn14 110.78(2) 3_545 .
Sn12 Cs5 Sn14 112.63(4) 13_566 .
Sn12 Cs5 Sn14 67.37(4) 5_545 .
Sn12 Cs5 Sn14 67.37(4) 11_566 .
Sn12 Cs5 Sn14 112.63(4) 3_545 .
Sn12 Cs5 Sn14 139.58(3) 14_656 .
Sn12 Cs5 Sn14 40.42(3) 6_455 .
Sn12 Cs5 Sn14 40.42(3) 12_656 .
Sn12 Cs5 Sn14 139.58(3) 4_455 .
Sn5 Cs5 Sn14 72.40(4) 3_545 .
Sn5 Cs5 Sn14 107.60(4) 11_566 .
Sn5 Cs5 Sn14 107.60(4) 5_545 .
Sn5 Cs5 Sn14 72.40(4) 13_566 .
Sn4 Cs5 Sn14 110.78(2) 12_656 10_556
Sn4 Cs5 Sn14 69.22(2) 4_455 10_556
Sn4 Cs5 Sn14 110.78(2) 11_566 10_556
Sn4 Cs5 Sn14 69.22(2) 3_545 10_556
Sn12 Cs5 Sn14 40.42(3) 13_566 10_556
Sn12 Cs5 Sn14 139.58(3) 5_545 10_556
Sn12 Cs5 Sn14 139.58(3) 11_566 10_556
Sn12 Cs5 Sn14 40.42(3) 3_545 10_556
Sn12 Cs5 Sn14 67.37(4) 14_656 10_556
Sn12 Cs5 Sn14 112.63(4) 6_455 10_556
Sn12 Cs5 Sn14 112.63(4) 12_656 10_556
Sn12 Cs5 Sn14 67.37(4) 4_455 10_556
Sn5 Cs5 Sn14 72.40(4) 3_545 10_556
Sn5 Cs5 Sn14 107.60(4) 11_566 10_556
Sn5 Cs5 Sn14 107.60(4) 5_545 10_556
Sn5 Cs5 Sn14 72.40(4) 13_566 10_556
Sn14 Cs5 Sn14 142.26(9) . 10_556
Sn4 Cs5 Sn14 69.22(2) 12_656 2
Sn4 Cs5 Sn14 110.78(2) 4_455 2
Sn4 Cs5 Sn14 69.22(2) 11_566 2
Sn4 Cs5 Sn14 110.78(2) 3_545 2
Sn12 Cs5 Sn14 139.58(3) 13_566 2
Sn12 Cs5 Sn14 40.42(3) 5_545 2
Sn12 Cs5 Sn14 40.42(3) 11_566 2
Sn12 Cs5 Sn14 139.58(3) 3_545 2
Sn12 Cs5 Sn14 112.63(4) 14_656 2
Sn12 Cs5 Sn14 67.37(4) 6_455 2
Sn12 Cs5 Sn14 67.37(4) 12_656 2
Sn12 Cs5 Sn14 112.63(4) 4_455 2
Sn5 Cs5 Sn14 107.60(4) 3_545 2
Sn5 Cs5 Sn14 72.40(4) 11_566 2
Sn5 Cs5 Sn14 72.40(4) 5_545 2
Sn5 Cs5 Sn14 107.60(4) 13_566 2
Sn14 Cs5 Sn14 37.74(9) . 2
Sn14 Cs5 Sn14 180.0 10_556 2
Sn4 Cs5 Sn14 110.78(2) 12_656 9_556
Sn4 Cs5 Sn14 69.22(2) 4_455 9_556
Sn4 Cs5 Sn14 110.78(2) 11_566 9_556
Sn4 Cs5 Sn14 69.22(2) 3_545 9_556
Sn12 Cs5 Sn14 67.37(4) 13_566 9_556
Sn12 Cs5 Sn14 112.63(4) 5_545 9_556
Sn12 Cs5 Sn14 112.63(4) 11_566 9_556
Sn12 Cs5 Sn14 67.37(4) 3_545 9_556
Sn12 Cs5 Sn14 40.42(3) 14_656 9_556
Sn12 Cs5 Sn14 139.58(3) 6_455 9_556
Sn12 Cs5 Sn14 139.58(3) 12_656 9_556
Sn12 Cs5 Sn14 40.42(3) 4_455 9_556
Sn5 Cs5 Sn14 107.60(4) 3_545 9_556
Sn5 Cs5 Sn14 72.40(4) 11_566 9_556
Sn5 Cs5 Sn14 72.40(4) 5_545 9_556
Sn5 Cs5 Sn14 107.60(4) 13_566 9_556
Sn14 Cs5 Sn14 180.00(13) . 9_556
Sn14 Cs5 Sn14 37.74(9) 10_556 9_556
Sn14 Cs5 Sn14 142.26(9) 2 9_556
Sn4 Cs5 Na2 109.91(16) 12_656 10_556
Sn4 Cs5 Na2 70.09(16) 4_455 10_556
Sn4 Cs5 Na2 109.91(16) 11_566 10_556
Sn4 Cs5 Na2 70.09(16) 3_545 10_556
Sn12 Cs5 Na2 37.5(4) 13_566 10_556
Sn12 Cs5 Na2 142.5(4) 5_545 10_556
Sn12 Cs5 Na2 142.5(4) 11_566 10_556
Sn12 Cs5 Na2 37.5(4) 3_545 10_556
Sn12 Cs5 Na2 72.1(8) 14_656 10_556
Sn12 Cs5 Na2 107.9(8) 6_455 10_556
Sn12 Cs5 Na2 107.9(8) 12_656 10_556
Sn12 Cs5 Na2 72.1(8) 4_455 10_556
Sn5 Cs5 Na2 67.0(9) 3_545 10_556
Sn5 Cs5 Na2 113.0(9) 11_566 10_556
Sn5 Cs5 Na2 113.0(9) 5_545 10_556
Sn5 Cs5 Na2 67.0(9) 13_566 10_556
Sn14 Cs5 Na2 136.4(9) . 10_556
Sn14 Cs5 Na2 5.8(9) 10_556 10_556
Sn14 Cs5 Na2 174.2(9) 2 10_556
Sn14 Cs5 Na2 43.6(9) 9_556 10_556
Sn4 Cs5 Na2 70.09(16) 12_656 2
Sn4 Cs5 Na2 109.91(16) 4_455 2
Sn4 Cs5 Na2 70.09(16) 11_566 2
Sn4 Cs5 Na2 109.91(16) 3_545 2
Sn12 Cs5 Na2 142.5(4) 13_566 2
Sn12 Cs5 Na2 37.5(4) 5_545 2
Sn12 Cs5 Na2 37.5(4) 11_566 2
Sn12 Cs5 Na2 142.5(4) 3_545 2
Sn12 Cs5 Na2 107.9(8) 14_656 2
Sn12 Cs5 Na2 72.1(8) 6_455 2
Sn12 Cs5 Na2 72.1(8) 12_656 2
Sn12 Cs5 Na2 107.9(8) 4_455 2
Sn5 Cs5 Na2 113.0(9) 3_545 2
Sn5 Cs5 Na2 67.0(9) 11_566 2
Sn5 Cs5 Na2 67.0(9) 5_545 2
Sn5 Cs5 Na2 113.0(9) 13_566 2
Sn14 Cs5 Na2 43.6(9) . 2
Sn14 Cs5 Na2 174.2(9) 10_556 2
Sn14 Cs5 Na2 5.8(9) 2 2
Sn14 Cs5 Na2 136.4(9) 9_556 2
Na2 Cs5 Na2 180.000(1) 10_556 2
Sn4 Cs5 Na2 109.91(16) 12_656 9_556
Sn4 Cs5 Na2 70.09(16) 4_455 9_556
Sn4 Cs5 Na2 109.91(16) 11_566 9_556
Sn4 Cs5 Na2 70.09(16) 3_545 9_556
Sn12 Cs5 Na2 72.1(8) 13_566 9_556
Sn12 Cs5 Na2 107.9(8) 5_545 9_556
Sn12 Cs5 Na2 107.9(8) 11_566 9_556
Sn12 Cs5 Na2 72.1(8) 3_545 9_556
Sn12 Cs5 Na2 37.5(4) 14_656 9_556
Sn12 Cs5 Na2 142.5(4) 6_455 9_556
Sn12 Cs5 Na2 142.5(4) 12_656 9_556
Sn12 Cs5 Na2 37.5(4) 4_455 9_556
Sn5 Cs5 Na2 113.0(9) 3_545 9_556
Sn5 Cs5 Na2 67.0(9) 11_566 9_556
Sn5 Cs5 Na2 67.0(9) 5_545 9_556
Sn5 Cs5 Na2 113.0(9) 13_566 9_556
Sn14 Cs5 Na2 174.2(9) . 9_556
Sn14 Cs5 Na2 43.6(9) 10_556 9_556
Sn14 Cs5 Na2 136.4(9) 2 9_556
Sn14 Cs5 Na2 5.8(9) 9_556 9_556
Na2 Cs5 Na2 49.4(19) 10_556 9_556
Na2 Cs5 Na2 130.6(19) 2 9_556
Sn4 Cs5 Na2 70.09(16) 12_656 .
Sn4 Cs5 Na2 109.91(16) 4_455 .
Sn4 Cs5 Na2 70.09(16) 11_566 .
Sn4 Cs5 Na2 109.91(16) 3_545 .
Sn12 Cs5 Na2 107.9(8) 13_566 .
Sn12 Cs5 Na2 72.1(8) 5_545 .
Sn12 Cs5 Na2 72.1(8) 11_566 .
Sn12 Cs5 Na2 107.9(8) 3_545 .
Sn12 Cs5 Na2 142.5(4) 14_656 .
Sn12 Cs5 Na2 37.5(4) 6_455 .
Sn12 Cs5 Na2 37.5(4) 12_656 .
Sn12 Cs5 Na2 142.5(4) 4_455 .
Sn5 Cs5 Na2 67.0(9) 3_545 .
Sn5 Cs5 Na2 113.0(9) 11_566 .
Sn5 Cs5 Na2 113.0(9) 5_545 .
Sn5 Cs5 Na2 67.0(9) 13_566 .
Sn14 Cs5 Na2 5.8(9) . .
Sn14 Cs5 Na2 136.4(9) 10_556 .
Sn14 Cs5 Na2 43.6(9) 2 .
Sn14 Cs5 Na2 174.2(9) 9_556 .
Na2 Cs5 Na2 130.6(19) 10_556 .
Na2 Cs5 Na2 49.4(18) 2 .
Na2 Cs5 Na2 179.999(2) 9_556 .
Sn4 Cs5 Rb4 36.79(2) 12_656 13_566
Sn4 Cs5 Rb4 143.21(2) 4_455 13_566
Sn4 Cs5 Rb4 143.21(2) 11_566 13_566
Sn4 Cs5 Rb4 36.79(2) 3_545 13_566
Sn12 Cs5 Rb4 40.36(2) 13_566 13_566
Sn12 Cs5 Rb4 139.64(2) 5_545 13_566
Sn12 Cs5 Rb4 79.90(3) 11_566 13_566
Sn12 Cs5 Rb4 100.10(3) 3_545 13_566
Sn12 Cs5 Rb4 139.64(2) 14_656 13_566
Sn12 Cs5 Rb4 40.36(2) 6_455 13_566
Sn12 Cs5 Rb4 100.10(3) 12_656 13_566
Sn12 Cs5 Rb4 79.90(3) 4_455 13_566
Sn5 Cs5 Rb4 80.56(4) 3_545 13_566
Sn5 Cs5 Rb4 99.44(4) 11_566 13_566
Sn5 Cs5 Rb4 141.07(4) 5_545 13_566
Sn5 Cs5 Rb4 38.93(4) 13_566 13_566
Sn14 Cs5 Rb4 80.62(2) . 13_566
Sn14 Cs5 Rb4 80.62(2) 10_556 13_566
Sn14 Cs5 Rb4 99.38(2) 2 13_566
Sn14 Cs5 Rb4 99.38(2) 9_556 13_566
Na2 Cs5 Rb4 77.8(4) 10_556 13_566
Na2 Cs5 Rb4 102.2(4) 2 13_566
Na2 Cs5 Rb4 102.2(4) 9_556 13_566
Na2 Cs5 Rb4 77.8(4) . 13_566
Sn4 Cs5 Rb4 143.21(2) 12_656 5_545
Sn4 Cs5 Rb4 36.79(2) 4_455 5_545
Sn4 Cs5 Rb4 36.79(2) 11_566 5_545
Sn4 Cs5 Rb4 143.21(2) 3_545 5_545
Sn12 Cs5 Rb4 139.64(2) 13_566 5_545
Sn12 Cs5 Rb4 40.36(2) 5_545 5_545
Sn12 Cs5 Rb4 100.10(3) 11_566 5_545
Sn12 Cs5 Rb4 79.90(3) 3_545 5_545
Sn12 Cs5 Rb4 40.36(2) 14_656 5_545
Sn12 Cs5 Rb4 139.64(2) 6_455 5_545
Sn12 Cs5 Rb4 79.90(3) 12_656 5_545
Sn12 Cs5 Rb4 100.10(3) 4_455 5_545
Sn5 Cs5 Rb4 99.44(4) 3_545 5_545
Sn5 Cs5 Rb4 80.56(4) 11_566 5_545
Sn5 Cs5 Rb4 38.93(4) 5_545 5_545
Sn5 Cs5 Rb4 141.07(4) 13_566 5_545
Sn14 Cs5 Rb4 99.38(2) . 5_545
Sn14 Cs5 Rb4 99.38(2) 10_556 5_545
Sn14 Cs5 Rb4 80.62(2) 2 5_545
Sn14 Cs5 Rb4 80.62(2) 9_556 5_545
Na2 Cs5 Rb4 102.2(4) 10_556 5_545
Na2 Cs5 Rb4 77.8(4) 2 5_545
Na2 Cs5 Rb4 77.8(4) 9_556 5_545
Na2 Cs5 Rb4 102.2(4) . 5_545
Rb4 Cs5 Rb4 180.0 13_566 5_545
Sn4 Cs5 Rb4 36.79(2) 12_656 11_566
Sn4 Cs5 Rb4 143.21(2) 4_455 11_566
Sn4 Cs5 Rb4 143.21(2) 11_566 11_566
Sn4 Cs5 Rb4 36.79(2) 3_545 11_566
Sn12 Cs5 Rb4 79.90(3) 13_566 11_566
Sn12 Cs5 Rb4 100.10(3) 5_545 11_566
Sn12 Cs5 Rb4 40.36(2) 11_566 11_566
Sn12 Cs5 Rb4 139.64(2) 3_545 11_566
Sn12 Cs5 Rb4 100.10(3) 14_656 11_566
Sn12 Cs5 Rb4 79.90(3) 6_455 11_566
Sn12 Cs5 Rb4 139.64(2) 12_656 11_566
Sn12 Cs5 Rb4 40.36(2) 4_455 11_566
Sn5 Cs5 Rb4 141.07(4) 3_545 11_566
Sn5 Cs5 Rb4 38.93(4) 11_566 11_566
Sn5 Cs5 Rb4 80.56(4) 5_545 11_566
Sn5 Cs5 Rb4 99.44(4) 13_566 11_566
Sn14 Cs5 Rb4 99.38(2) . 11_566
Sn14 Cs5 Rb4 99.38(2) 10_556 11_566
Sn14 Cs5 Rb4 80.62(2) 2 11_566
Sn14 Cs5 Rb4 80.62(2) 9_556 11_566
Na2 Cs5 Rb4 102.2(4) 10_556 11_566
Na2 Cs5 Rb4 77.8(4) 2 11_566
Na2 Cs5 Rb4 77.8(4) 9_556 11_566
Na2 Cs5 Rb4 102.2(4) . 11_566
Rb4 Cs5 Rb4 60.51(5) 13_566 11_566
Rb4 Cs5 Rb4 119.49(5) 5_545 11_566
Sn4 Cs5 Rb4 143.21(2) 12_656 3_545
Sn4 Cs5 Rb4 36.79(2) 4_455 3_545
Sn4 Cs5 Rb4 36.79(2) 11_566 3_545
Sn4 Cs5 Rb4 143.21(2) 3_545 3_545
Sn12 Cs5 Rb4 100.10(3) 13_566 3_545
Sn12 Cs5 Rb4 79.90(3) 5_545 3_545
Sn12 Cs5 Rb4 139.64(2) 11_566 3_545
Sn12 Cs5 Rb4 40.36(2) 3_545 3_545
Sn12 Cs5 Rb4 79.90(3) 14_656 3_545
Sn12 Cs5 Rb4 100.10(3) 6_455 3_545
Sn12 Cs5 Rb4 40.36(2) 12_656 3_545
Sn12 Cs5 Rb4 139.64(2) 4_455 3_545
Sn5 Cs5 Rb4 38.93(4) 3_545 3_545
Sn5 Cs5 Rb4 141.07(4) 11_566 3_545
Sn5 Cs5 Rb4 99.44(4) 5_545 3_545
Sn5 Cs5 Rb4 80.56(4) 13_566 3_545
Sn14 Cs5 Rb4 80.62(2) . 3_545
Sn14 Cs5 Rb4 80.62(2) 10_556 3_545
Sn14 Cs5 Rb4 99.38(2) 2 3_545
Sn14 Cs5 Rb4 99.38(2) 9_556 3_545
Na2 Cs5 Rb4 77.8(4) 10_556 3_545
Na2 Cs5 Rb4 102.2(4) 2 3_545
Na2 Cs5 Rb4 102.2(4) 9_556 3_545
Na2 Cs5 Rb4 77.8(4) . 3_545
Rb4 Cs5 Rb4 119.49(5) 13_566 3_545
Rb4 Cs5 Rb4 60.51(5) 5_545 3_545
Rb4 Cs5 Rb4 180.0 11_566 3_545
Sn4 Cs5 Cs4 36.79(2) 12_656 13_566
Sn4 Cs5 Cs4 143.21(2) 4_455 13_566
Sn4 Cs5 Cs4 143.21(2) 11_566 13_566
Sn4 Cs5 Cs4 36.79(2) 3_545 13_566
Sn12 Cs5 Cs4 40.36(2) 13_566 13_566
Sn12 Cs5 Cs4 139.64(2) 5_545 13_566
Sn12 Cs5 Cs4 79.90(3) 11_566 13_566
Sn12 Cs5 Cs4 100.10(3) 3_545 13_566
Sn12 Cs5 Cs4 139.64(2) 14_656 13_566
Sn12 Cs5 Cs4 40.36(2) 6_455 13_566
Sn12 Cs5 Cs4 100.10(3) 12_656 13_566
Sn12 Cs5 Cs4 79.90(3) 4_455 13_566
Sn5 Cs5 Cs4 80.56(4) 3_545 13_566
Sn5 Cs5 Cs4 99.44(4) 11_566 13_566
Sn5 Cs5 Cs4 141.07(4) 5_545 13_566
Sn5 Cs5 Cs4 38.93(4) 13_566 13_566
Sn14 Cs5 Cs4 80.62(2) . 13_566
Sn14 Cs5 Cs4 80.62(2) 10_556 13_566
Sn14 Cs5 Cs4 99.38(2) 2 13_566
Sn14 Cs5 Cs4 99.38(2) 9_556 13_566
Na2 Cs5 Cs4 77.8(4) 10_556 13_566
Na2 Cs5 Cs4 102.2(4) 2 13_566
Na2 Cs5 Cs4 102.2(4) 9_556 13_566
Na2 Cs5 Cs4 77.8(4) . 13_566
Rb4 Cs5 Cs4 0.00(5) 13_566 13_566
Rb4 Cs5 Cs4 180.0 5_545 13_566
Rb4 Cs5 Cs4 60.51(5) 11_566 13_566
Rb4 Cs5 Cs4 119.49(5) 3_545 13_566
Sn4 Cs5 Cs4 143.21(2) 12_656 5_545
Sn4 Cs5 Cs4 36.79(2) 4_455 5_545
Sn4 Cs5 Cs4 36.79(2) 11_566 5_545
Sn4 Cs5 Cs4 143.21(2) 3_545 5_545
Sn12 Cs5 Cs4 139.64(2) 13_566 5_545
Sn12 Cs5 Cs4 40.36(2) 5_545 5_545
Sn12 Cs5 Cs4 100.10(3) 11_566 5_545
Sn12 Cs5 Cs4 79.90(3) 3_545 5_545
Sn12 Cs5 Cs4 40.36(2) 14_656 5_545
Sn12 Cs5 Cs4 139.64(2) 6_455 5_545
Sn12 Cs5 Cs4 79.90(3) 12_656 5_545
Sn12 Cs5 Cs4 100.10(3) 4_455 5_545
Sn5 Cs5 Cs4 99.44(4) 3_545 5_545
Sn5 Cs5 Cs4 80.56(4) 11_566 5_545
Sn5 Cs5 Cs4 38.93(4) 5_545 5_545
Sn5 Cs5 Cs4 141.07(4) 13_566 5_545
Sn14 Cs5 Cs4 99.38(2) . 5_545
Sn14 Cs5 Cs4 99.38(2) 10_556 5_545
Sn14 Cs5 Cs4 80.62(2) 2 5_545
Sn14 Cs5 Cs4 80.62(2) 9_556 5_545
Na2 Cs5 Cs4 102.2(4) 10_556 5_545
Na2 Cs5 Cs4 77.8(4) 2 5_545
Na2 Cs5 Cs4 77.8(4) 9_556 5_545
Na2 Cs5 Cs4 102.2(4) . 5_545
Rb4 Cs5 Cs4 180.0 13_566 5_545
Rb4 Cs5 Cs4 0.00(5) 5_545 5_545
Rb4 Cs5 Cs4 119.49(5) 11_566 5_545
Rb4 Cs5 Cs4 60.51(5) 3_545 5_545
Cs4 Cs5 Cs4 180.0 13_566 5_545

loop_
_geom_bond_atom_site_label_1
_geom_bond_atom_site_label_2
_geom_bond_distance
_geom_bond_site_symmetry_2
Sn1 Sn7 2.8120(17) 12_756
Sn1 Sn11 2.8363(18) 10
Sn1 Sn6 2.8566(18) .
Sn1 Sn13 2.8695(18) 9_665
Sn1 Cs4 3.866(3) .
Sn1 Rb2 4.4592(14) 11_666
Sn1 Cs2 4.4592(14) 11_666
Sn1 Rb3 4.520(2) 13_676
Sn1 Cs3 4.520(2) 13_676
Sn1 Rb3 4.593(3) 7
Sn1 Cs3 4.593(3) 7
Sn2 Sn3 2.875(2) .
Sn2 Sn3 2.875(2) 7
Sn2 Sn10 2.894(2) 10
Sn2 Sn10 2.894(2) .
Sn2 Rb4 4.008(3) 15_665
Sn2 Rb4 4.008(3) 9_665
Sn2 Cs4 4.008(3) 15_665
Sn2 Cs4 4.008(3) 9_665
Sn2 Cs2 4.099(3) 10
Sn2 Rb2 4.099(3) 10
Sn2 Cs2 4.099(3) .
Sn3 Sn7 2.8478(16) 2_665
Sn3 Sn7 2.8478(16) 9_665
Sn3 Sn8 2.888(3) .
Sn3 Rb4 4.080(3) 9_665
Sn3 Cs4 4.080(3) 9_665
Sn3 Cs2 4.093(3) .
Sn3 Rb2 4.093(3) 10
Sn3 Cs2 4.093(3) 10
Sn3 Rb3 4.504(4) 7_455
Sn3 Cs3 4.504(4) 7_455
Sn4 Sn12 2.8232(17) 15_665
Sn4 Sn12 2.8232(17) 2_665
Sn4 Sn10 2.834(3) .
Sn4 Sn4 2.849(3) 10
Sn4 Rb4 3.790(3) 15_665
Sn4 Rb4 3.790(3) 9_665
Sn4 Cs4 3.790(3) 15_665
Sn4 Cs4 3.790(3) 9_665
Sn4 Rb5 3.7995(18) 3_554
Sn4 Cs5 3.7995(18) 3_554
Sn4 Rb1 4.6193(17) 3_545
Sn4 Cs1 4.6193(17) 3_545
Sn5 Sn5 2.858(4) 15_665
Sn5 Sn12 2.8688(17) .
Sn5 Sn12 2.8688(17) 10
Sn5 Sn13 2.883(3) 9_665
Sn5 Cs4 3.880(3) .
Sn5 Rb5 4.0200(19) 3_554
Sn5 Cs5 4.0200(19) 3_554
Sn5 Rb2 4.045(3) 4_554
Sn5 Cs2 4.045(3) 4_554
Sn5 Rb2 4.045(3) 11_666
Sn5 Cs2 4.045(3) 11_666
Sn6 Sn12 2.8273(17) .
Sn6 Sn8 2.8716(17) 11_666
Sn6 Sn15 2.882(2) .
Sn6 Cs4 3.9926(15) .
Sn6 Rb3 3.997(3) 13_676
Sn6 Cs3 3.997(3) 13_676
Sn6 Rb1 4.4292(14) 11_676
Sn6 Cs1 4.4292(14) 11_676
Sn6 Na2 4.47(3) 11_666
Sn6 Rb2 4.648(2) 11_666
Sn7 Sn1 2.8121(17) 11_676
Sn7 Sn11 2.8400(18) 10
Sn7 Sn3 2.8477(16) 9_665
Sn7 Sn15 2.8480(19) .
Sn7 Cs4 3.826(2) .
Sn7 Rb3 4.482(2) 13_676
Sn7 Cs3 4.482(2) 13_676
Sn7 Rb3 4.543(3) 15_765
Sn7 Cs3 4.543(3) 15_765
Sn7 Rb2 4.593(2) 2_665
Sn7 Cs2 4.593(2) 2_665
Sn8 Sn16 2.823(3) .
Sn8 Sn6 2.8716(17) 3_544
Sn8 Sn6 2.8716(17) 12_656
Sn8 Na2 3.57(6) .
Sn8 Na2 3.57(6) 10
Sn8 Cs2 4.112(3) .
Sn8 Rb2 4.112(3) 10
Sn8 Cs2 4.112(3) 10
Sn8 Rb3 4.394(3) 7_455
Sn8 Cs3 4.394(3) 7_455
Sn9 Sn11 2.8459(12) 4_465
Sn9 Sn11 2.8459(12) 10_455
Sn9 Sn11 2.8459(12) 3_545
Sn9 Sn11 2.8459(12) 9_665
Sn9 Rb3 4.3025(18) 7_455
Sn9 Cs3 4.3025(18) 7_455
Sn9 Cs3 4.3025(18) 5_545
Sn9 Rb3 4.3025(18) 5_545
Sn9 Rb3 4.3025(18) 15_665
Sn9 Cs3 4.3025(18) 15_665
Sn9 Rb3 4.3025(18) 13_576
Sn9 Cs3 4.3025(18) 13_576
Sn10 Sn15 2.8571(17) 15_665
Sn10 Sn15 2.8571(17) 2_665
Sn10 Rb4 3.991(2) 15_665
Sn10 Rb4 3.991(2) 9_665
Sn10 Cs4 3.991(2) 15_665
Sn10 Cs4 3.991(2) 9_665
Sn10 Na1 4.043(15) 11_566
Sn10 Cs2 4.541(4) .
Sn10 Cs1 4.552(3) 3_545
Sn11 Sn1 2.8364(18) 10
Sn11 Sn7 2.8400(18) 10
Sn11 Sn9 2.8458(12) 9_665
Sn11 Sn11 2.876(2) 10
Sn11 Cs4 3.977(3) .
Sn11 Rb3 4.098(3) 15_765
Sn11 Cs3 4.098(3) 15_765
Sn11 Rb3 4.157(3) 7
Sn11 Cs3 4.157(3) 7
Sn11 Cs3 4.6583(12) 13_675
Sn11 Rb3 4.6583(12) 13_675
Sn12 Sn14 2.795(2) 11_666
Sn12 Sn4 2.8232(17) 2_665
Sn12 Na2 3.21(6) 11_666
Sn12 Rb5 3.8820(12) 3_554
Sn12 Cs5 3.8820(12) 3_554
Sn12 Cs4 4.003(2) .
Sn12 Rb2 4.284(3) 11_666
Sn12 Cs2 4.284(3) 11_666
Sn12 Cs1 4.5433(19) 11_676
Sn13 Sn17 2.696(8) .
Sn13 Sn1 2.8695(18) 9_665
Sn13 Sn1 2.8695(18) 2_665
Sn13 Sn5 2.883(3) 9_665
Sn13 Na1 3.41(2) .
Sn13 Rb2 4.042(3) 12_666
Sn13 Cs2 4.042(3) 12_666
Sn13 Cs2 4.042(3) 3_554
Sn13 Rb2 4.042(3) 3_554
Sn13 Rb4 4.323(3) 9_665
Sn13 Cs4 4.323(3) 9_665
Sn13 Cs3 4.729(4) 15_665
Sn14 Na2 1.18(8) .
Sn14 Sn14 2.698(7) 2
Sn14 Sn16 2.721(5) .
Sn14 Sn12 2.795(2) 6_455
Sn14 Sn12 2.795(2) 12_656
Sn14 Na2 3.47(8) 10
Sn14 Na2 3.64(9) 2
Sn14 Cs5 4.171(3) .
Sn14 Rb1 4.285(4) 9_655
Sn14 Rb1 4.285(4) 1_455
Sn14 Cs1 4.285(4) 9_655
Sn15 Sn17 2.652(6) 3_655
Sn15 Sn10 2.8571(17) 2_665
Sn15 Na1 3.355(14) 3_655
Sn15 Rb3 3.953(3) 13_676
Sn15 Cs3 3.953(3) 13_676
Sn15 Cs4 4.2953(18) .
Sn15 Cs1 4.334(4) 11_676
Sn15 Rb1 4.334(4) 11_676
Sn15 Cs2 4.875(3) 2_665
Sn16 Na2 1.55(8) .
Sn16 Na2 1.55(8) 10
Sn16 Sn14 2.721(5) 10
Sn16 Sn8 2.823(3) 7
Sn16 Cs2 4.074(5) .
Sn16 Rb2 4.074(5) 10
Sn16 Cs2 4.074(5) 10
Sn16 Rb1 4.654(5) 9_655
Sn16 Cs1 4.654(5) 1_455
Sn17 Na1 1.189(10) .
Sn17 Sn17 2.376(19) 15_665
Sn17 Sn15 2.652(6) 4_464
Sn17 Sn15 2.652(6) 11_576
Sn17 Rb2 4.383(7) 12_666
Sn17 Cs2 4.383(7) 12_666
Sn17 Rb2 4.383(7) 3_554
Sn17 Cs2 4.383(7) 3_554
Sn17 Cs1 4.522(9) 9_665
Sn17 Rb1 4.522(9) 9_665
Sn17 Rb3 4.665(10) 15_665
Na1 Sn17 1.189(10) 15_665
Na1 Sn15 3.355(14) 6_465
Na1 Sn15 3.355(14) 4_464
Na1 Sn15 3.355(14) 13_575
Na1 Sn15 3.355(14) 11_576
Na1 Sn13 3.41(2) 15_665
Na1 Sn10 4.043(15) 12_666
Na1 Sn10 4.043(15) 3_554
Na1 Rb2 4.18(2) 12_666
Na1 Rb2 4.18(2) 3_554
Na1 Cs2 4.18(2) 12_666
Na1 Cs2 4.18(2) 3_554
Na1 Rb1 4.42(4) 9_665
Na1 Cs1 4.42(4) 9_665
Na1 Sn5 5.15(3) 9_665
Na1 Sn5 5.15(3) 7
Na1 Sn7 5.367(2) 4_464
Na1 Sn7 5.367(2) 6_465
Na2 Na2 2.54(16) 10
Na2 Sn12 3.21(6) 6_455
Na2 Sn12 3.21(6) 12_656
Na2 Sn14 3.47(8) 10
Na2 Sn8 3.57(6) 7
Na2 Sn14 3.64(9) 2
Na2 Cs2 4.07(8) .
Na2 Rb1 4.31(5) 9_655
Na2 Rb1 4.31(5) 1_455
Na2 Cs1 4.31(5) 9_655
Na2 Cs1 4.31(5) 1_455
Na2 Na2 4.39(18) 2
Na2 Sn6 4.47(3) 12_656
Na2 Sn6 4.47(3) 6_455
Na2 Sn14 4.89(8) 9
Na2 Na2 5.07(17) 9
Cs1 Sn14 4.285(4) 9_655
Cs1 Sn14 4.285(4) 1_655
Cs1 Sn14 4.285(4) 10_655
Cs1 Sn14 4.285(4) 2_655
Cs1 Na2 4.31(5) 9_655
Cs1 Na2 4.31(5) 1_655
Cs1 Na2 4.31(5) 10_655
Cs1 Na2 4.31(5) 2_655
Cs1 Sn15 4.334(4) 14_755
Cs1 Sn15 4.334(4) 12_756
Cs1 Sn15 4.334(4) 5_645
Cs1 Sn15 4.334(4) 3_644
Cs1 Na1 4.42(4) 9_665
Cs1 Sn6 4.4291(14) 14_755
Cs1 Sn6 4.4291(14) 12_756
Cs1 Sn6 4.4291(14) 5_645
Cs1 Sn6 4.4291(14) 3_644
Cs1 Sn17 4.523(9) 7
Cs1 Sn17 4.523(9) 9_665
Cs1 Sn12 4.5432(19) 14_755
Cs1 Sn12 4.5432(19) 12_756
Cs1 Sn12 4.5432(19) 5_645
Cs1 Sn12 4.5432(19) 3_644
Cs1 Sn8 4.550(2) 1_655
Cs1 Sn8 4.550(2) 15_655
Cs1 Sn10 4.552(3) 4_554
Cs1 Sn10 4.552(3) 11_666
Cs1 Sn4 4.6194(17) 11_666
Cs1 Sn4 4.6194(17) 4_554
Cs1 Sn16 4.654(5) 9_655
Cs2 Sn13 4.042(3) 5_545
Cs2 Sn13 4.042(3) 11_566
Cs2 Sn5 4.045(3) 13_566
Cs2 Sn5 4.045(3) 3_545
Cs2 Sn3 4.093(3) 7
Cs2 Sn8 4.112(3) 7
Cs2 Na1 4.18(2) 11_566
Cs2 Sn12 4.285(3) 6_455
Cs2 Sn12 4.285(3) 12_656
Cs2 Sn17 4.383(7) 5_545
Cs2 Sn17 4.383(7) 11_566
Cs2 Sn1 4.4592(14) 6_455
Cs2 Sn1 4.4592(14) 12_656
Cs2 Sn7 4.593(2) 15_665
Cs2 Sn7 4.593(2) 2_665
Cs2 Sn6 4.648(2) 12_656
Cs2 Sn6 4.648(2) 6_455
Cs2 Sn15 4.875(3) 2_665
Cs2 Sn15 4.875(3) 15_665
Cs2 Na2 5.61(8) 10
Cs2 Rb2 5.864(6) 10
Cs2 Cs2 5.864(6) 10
Cs2 Rb2 6.223(6) 10_556
Cs3 Sn15 3.953(3) 13_575
Cs3 Sn15 3.953(3) 6_465
Cs3 Sn6 3.997(3) 13_575
Cs3 Sn6 3.997(3) 6_465
Cs3 Sn11 4.098(3) 8_675
Cs3 Sn11 4.098(3) 15_675
Cs3 Sn11 4.157(3) 7
Cs3 Sn11 4.157(3) 16
Cs3 Sn9 4.3025(18) 5
Cs3 Sn9 4.3025(18) 13_675
Cs3 Sn8 4.394(3) 7_565
Cs3 Sn7 4.482(2) 13_575
Cs3 Sn7 4.482(2) 6_465
Cs3 Sn3 4.504(4) 7_565
Cs3 Sn1 4.520(2) 6_465
Cs3 Sn1 4.520(2) 13_575
Cs3 Sn7 4.543(3) 15_675
Cs3 Sn7 4.543(3) 8_675
Cs3 Sn1 4.593(3) 7
Cs3 Sn1 4.593(3) 16
Cs3 Sn11 4.6583(12) 13_576
Cs3 Sn11 4.6583(12) 6_464
Cs3 Sn17 4.665(10) 15_665
Cs3 Sn13 4.729(4) 15_665
Cs3 Rb3 6.126(5) 9_675
Cs3 Cs3 6.126(5) 9_675
Cs3 Rb1 6.542(3) 9_665
Cs3 Cs1 6.542(3) 9_665
Cs3 Rb4 6.720(4) 15_675
Cs4 Sn4 3.790(3) 9_665
Cs4 Sn4 3.790(3) 2_665
Cs4 Sn7 3.826(2) 10
Cs4 Sn1 3.866(3) 10
Cs4 Sn11 3.977(3) 10
Cs4 Sn10 3.991(2) 2_665
Cs4 Sn10 3.991(2) 9_665
Cs4 Sn6 3.9926(15) 10
Cs4 Sn12 4.003(2) 10
Cs4 Sn2 4.007(3) 9_665
Cs4 Sn3 4.080(3) 9_665
Cs4 Sn15 4.2954(18) 10
Cs4 Sn13 4.323(3) 9_665
Cs4 Rb5 6.073(3) 3_554
Cs4 Cs5 6.073(3) 3_554
Cs4 Rb4 6.120(5) 7
Cs4 Cs4 6.120(5) 7
Cs4 Rb3 6.720(4) 15_765
Cs4 Cs3 6.720(4) 15_765
Cs4 Rb2 6.733(3) 4_554
Cs4 Cs2 6.733(3) 4_554
Cs4 Rb2 6.733(3) 11_666
Cs4 Cs2 6.733(3) 11_666
Cs5 Sn4 3.7995(18) 12_656
Cs5 Sn4 3.7995(18) 4_455
Cs5 Sn4 3.7995(18) 11_566
Cs5 Sn4 3.7995(18) 3_545
Cs5 Sn12 3.8820(13) 13_566
Cs5 Sn12 3.8820(12) 5_545
Cs5 Sn12 3.8820(12) 11_566
Cs5 Sn12 3.8820(13) 3_545
Cs5 Sn12 3.8820(12) 14_656
Cs5 Sn12 3.8820(13) 6_455
Cs5 Sn12 3.8820(13) 12_656
Cs5 Sn12 3.8820(12) 4_455
Cs5 Sn5 4.0200(19) 3_545
Cs5 Sn5 4.0200(19) 11_566
Cs5 Sn5 4.0200(19) 5_545
Cs5 Sn5 4.0200(19) 13_566
Cs5 Sn14 4.171(3) 10_556
Cs5 Sn14 4.171(3) 2
Cs5 Sn14 4.171(3) 9_556
Cs5 Na2 5.25(8) 10_556
Cs5 Na2 5.25(8) 2
Cs5 Na2 5.25(8) 9_556
Cs5 Rb4 6.073(3) 13_566
Cs5 Rb4 6.073(3) 5_545
Cs5 Rb4 6.073(3) 11_566
Cs5 Rb4 6.073(3) 3_545
Cs5 Cs4 6.073(3) 13_566
Cs5 Cs4 6.073(3) 5_545
